data_4311651
loop_
_publ_author_name
'Sou Kamimura'
'Tsukasa Matsunaga'
'Shigeki Kuwata'
'Masakazu Iwasaki'
'Youichi Ishii'

_publ_contact_author_email ishii@chem.chuo-u.ac.jp
_publ_contact_author_fax +81-3-3817-1895
_publ_contact_author_name 'Youichi Ishii'
_publ_contact_author_phone +81-3-3817-1901
_publ_section_title
;
 Synthesis, Structures, and Solution Behavior of Di- and Trinuclear
 Titanium(IV)-Cyclophosphato Complexes
;
_journal_name_full 'Inorganic Chemistry'
_journal_page_first 6127
_journal_page_last 6129
_journal_paper_doi 10.1021/ic049206h
_journal_volume 43
_journal_year 2004
_chemical_formula_moiety 'C93 H92 Cl2 N2 O19 P10 Ti2 '
_chemical_formula_sum 'C93 H92 Cl2 N2 O19 P10 Ti2'
_chemical_formula_weight 2018.20
_space_group_IT_number 2
_symmetry_cell_setting triclinic
_symmetry_Int_Tables_number 2
_symmetry_space_group_name_Hall '-P 1'
_symmetry_space_group_name_H-M 'P -1'
_cell_angle_alpha 98.981(10)
_cell_angle_beta 105.971(13)
_cell_angle_gamma 105.740(11)
_cell_formula_units_Z 2
_cell_length_a 13.021(3)
_cell_length_b 19.841(4)
_cell_length_c 19.899(5)
_cell_measurement_reflns_used 12610
_cell_measurement_temperature 123.1
_cell_measurement_theta_max 27.5
_cell_measurement_theta_min 3.0
_cell_volume 4606.9(19)
_computing_cell_refinement CrystalClear
_computing_data_collection CrystalClear
_computing_data_reduction CrystalStructure
_computing_publication_material 'CrystalStructure Ver. 3.5.1'
_computing_structure_refinement CRYSTALS
_computing_structure_solution SIR97
_diffrn_detector_area_resol_mean 7.31
_diffrn_measured_fraction_theta_full 0.9421
_diffrn_measured_fraction_theta_max 0.9399
_diffrn_measurement_device_type 'Rigaku Mercury'
_diffrn_measurement_method \w
_diffrn_radiation_type 'Mo K\a'
_diffrn_radiation_wavelength 0.7107
_diffrn_reflns_limit_h_max 16
_diffrn_reflns_limit_h_min 0
_diffrn_reflns_limit_k_max 24
_diffrn_reflns_limit_k_min -25
_diffrn_reflns_limit_l_max 24
_diffrn_reflns_limit_l_min -25
_diffrn_reflns_number 39928
_diffrn_reflns_theta_full 27.50
_diffrn_reflns_theta_max 27.53
_exptl_absorpt_coefficient_mu 0.476
_exptl_absorpt_correction_type none
_exptl_crystal_colour red
_exptl_crystal_density_diffrn 1.455
_exptl_crystal_density_method 'not measured'
_exptl_crystal_description prism
_exptl_crystal_F_000 2088.00
_exptl_crystal_size_max 0.80
_exptl_crystal_size_mid 0.50
_exptl_crystal_size_min 0.20
_refine_diff_density_max 1.41
_refine_diff_density_min -1.02
_refine_ls_extinction_method none
_refine_ls_goodness_of_fit_ref 1.137
_refine_ls_hydrogen_treatment refall
_refine_ls_number_parameters 1240
_refine_ls_number_reflns 19955
_refine_ls_R_factor_gt 0.0530
_refine_ls_shift/su_max 0.0040
_refine_ls_structure_factor_coef Fsqd
_refine_ls_weighting_details 'w = 1/[0.0010Fo^2^ + 0.5000\s(Fo^2^) + 0.0700]/(4Fo^2^)'
_refine_ls_weighting_scheme calc
_refine_ls_wR_factor_ref 0.1700
_reflns_number_gt 11187
_reflns_number_total 19964
_reflns_threshold_expression F^2^>2.0\s(F^2^)
_cod_data_source_file ic049206hsi20040618_024436_2.cif
_cod_data_source_block '__(PPN)2[(Cp*Ti)2(P4O12)2](1)'
_cod_original_cell_volume 4607.0(17)
_cod_original_sg_symbol_H-M 'P -1 '
_cod_original_formula_sum 'C93 H92 Cl2 N2 O19 P10 Ti2 '
_cod_database_code 4311651

loop_
_symmetry_equiv_pos_as_xyz
x,y,z
-x,-y,-z

loop_
_atom_site_label
_atom_site_type_symbol
_atom_site_fract_x
_atom_site_fract_y
_atom_site_fract_z
_atom_site_U_iso_or_equiv
_atom_site_adp_type
_atom_site_occupancy
_atom_site_symmetry_multiplicity
_atom_site_calc_flag
_atom_site_refinement_flags
_atom_site_disorder_assembly
_atom_site_disorder_group
Ti(1) Ti 0.58155(6) 0.85999(4) 0.35823(4) 0.0145(2) Uani 1.00 1 d . . .
Ti(2) Ti 0.73455(6) 0.76292(4) 0.38092(4) 0.0146(2) Uani 1.00 1 d . . .
Cl(1) Cl 0.68240(11) 0.26573(7) 0.40592(7) 0.0416(4) Uani 1.00 1 d . . .
Cl(2) Cl 0.84745(10) 0.20753(7) 0.48357(6) 0.0393(4) Uani 1.00 1 d . . .
P(1) P 0.55804(9) 0.88371(6) 0.19486(6) 0.0184(3) Uani 1.00 1 d . . .
P(2) P 0.74608(9) 0.98500(5) 0.30544(6) 0.0185(3) Uani 1.00 1 d . . .
P(3) P 0.76541(9) 0.85150(5) 0.24355(6) 0.0182(3) Uani 1.00 1 d . . .
P(4) P 0.43131(9) 0.67763(5) 0.27868(5) 0.0170(3) Uani 1.00 1 d . . .
P(5) P 0.54173(8) 0.61541(5) 0.38330(6) 0.0174(3) Uani 1.00 1 d . . .
P(6) P 0.59356(9) 0.61067(5) 0.25498(6) 0.0185(3) Uani 1.00 1 d . . .
P(7) P -0.07617(9) 0.40964(5) 0.27424(5) 0.0166(3) Uani 1.00 1 d . . .
P(8) P -0.08131(8) 0.45037(5) 0.13434(5) 0.0168(3) Uani 1.00 1 d . . .
P(9) P 0.29531(8) 0.18166(5) 0.19368(5) 0.0159(3) Uani 1.00 1 d . . .
P(10) P 0.22234(9) 0.19111(5) 0.04179(5) 0.0164(3) Uani 1.00 1 d . . .
O(1) O 0.6881(2) 0.83582(13) 0.42075(13) 0.0140(7) Uani 1.00 1 d . . .
O(2) O 0.5147(2) 0.8569(1) 0.2519(1) 0.0170(7) Uani 1.00 1 d . . .
O(3) O 0.7001(2) 0.9502(1) 0.3579(1) 0.0182(7) Uani 1.00 1 d . . .
O(4) O 0.7356(2) 0.8179(1) 0.3011(1) 0.0199(7) Uani 1.00 1 d . . .
O(5) O 0.4792(2) 0.8800(2) 0.1254(1) 0.0235(8) Uani 1.00 1 d . . .
O(6) O 0.6415(2) 0.9664(1) 0.2320(1) 0.0191(7) Uani 1.00 1 d . . .
O(7) O 0.8109(2) 1.0621(2) 0.3279(2) 0.0270(8) Uani 1.00 1 d . . .
O(8) O 0.8167(2) 0.9379(1) 0.2780(1) 0.0187(7) Uani 1.00 1 d . . .
O(9) O 0.8398(2) 0.8295(2) 0.2084(2) 0.0253(8) Uani 1.00 1 d . . .
O(10) O 0.6484(2) 0.8441(1) 0.1837(1) 0.0184(7) Uani 1.00 1 d . . .
O(11) O 0.5211(2) 0.7506(1) 0.3156(1) 0.0200(7) Uani 1.00 1 d . . .
O(12) O 0.6360(2) 0.68746(13) 0.4150(1) 0.0168(7) Uani 1.00 1 d . . .
O(13) O 0.6929(2) 0.67870(13) 0.2935(1) 0.0168(7) Uani 1.00 1 d . . .
O(14) O 0.3162(2) 0.6721(2) 0.2396(1) 0.0239(8) Uani 1.00 1 d . . .
O(15) O 0.4309(2) 0.6320(1) 0.3394(1) 0.0167(7) Uani 1.00 1 d . . .
O(16) O 0.5151(2) 0.5694(2) 0.4310(2) 0.0235(8) Uani 1.00 1 d . . .
O(17) O 0.5660(2) 0.5721(1) 0.3172(1) 0.0198(7) Uani 1.00 1 d . . .
O(18) O 0.5975(2) 0.5587(2) 0.1962(2) 0.0241(8) Uani 1.00 1 d . . .
O(19) O 0.4825(2) 0.6349(1) 0.22807(13) 0.0170(7) Uani 1.00 1 d . . .
N(1) N -0.1162(3) 0.4203(2) 0.1962(2) 0.0207(9) Uani 1.00 1 d . . .
N(2) N 0.2321(3) 0.2021(2) 0.1239(2) 0.0177(8) Uani 1.00 1 d . . .
C(1) C 0.5287(3) 0.8804(2) 0.4638(2) 0.0197(10) Uani 1.00 1 d . . .
C(2) C 0.4296(3) 0.8358(2) 0.4073(2) 0.0190(10) Uani 1.00 1 d . . .
C(3) C 0.4025(3) 0.8754(2) 0.3555(2) 0.0185(10) Uani 1.00 1 d . . .
C(4) C 0.4862(3) 0.9445(2) 0.3797(2) 0.0195(11) Uani 1.00 1 d . . .
C(5) C 0.5646(3) 0.9472(2) 0.4468(2) 0.0168(10) Uani 1.00 1 d . . .
C(6) C 0.5831(4) 0.8584(2) 0.5297(2) 0.0254(12) Uani 1.00 1 d . . .
C(7) C 0.3580(4) 0.7630(2) 0.4081(3) 0.0307(13) Uani 1.00 1 d . . .
C(8) C 0.3003(3) 0.8474(3) 0.2879(2) 0.0313(12) Uani 1.00 1 d . . .
C(9) C 0.4894(4) 1.0046(2) 0.3425(2) 0.0292(13) Uani 1.00 1 d . . .
C(10) C 0.6653(4) 1.0117(2) 0.4926(2) 0.0269(12) Uani 1.00 1 d . . .
C(11) C 0.9217(3) 0.7623(3) 0.3957(2) 0.0298(12) Uani 1.00 1 d . . .
C(12) C 0.8777(4) 0.7153(2) 0.4335(3) 0.0363(13) Uani 1.00 1 d . . .
C(13) C 0.8592(4) 0.7551(3) 0.4905(3) 0.039(1) Uani 1.00 1 d . . .
C(14) C 0.8940(4) 0.8272(3) 0.4893(2) 0.0342(13) Uani 1.00 1 d . . .
C(15) C 0.9311(3) 0.8327(2) 0.4305(3) 0.0323(12) Uani 1.00 1 d . . .
C(16) C 0.9577(5) 0.7417(5) 0.3324(3) 0.096(3) Uani 1.00 1 d . . .
C(17) C 0.8557(5) 0.6358(3) 0.4188(5) 0.113(3) Uani 1.00 1 d . . .
C(18) C 0.8164(5) 0.7281(6) 0.5467(4) 0.126(3) Uani 1.00 1 d . . .
C(19) C 0.8969(5) 0.8908(4) 0.5424(4) 0.112(3) Uani 1.00 1 d . . .
C(20) C 0.9829(5) 0.9001(4) 0.4102(4) 0.110(3) Uani 1.00 1 d . . .
C(21) C -0.1770(4) 0.4213(2) 0.3170(2) 0.0218(11) Uani 1.00 1 d . . .
C(22) C -0.1428(4) 0.4423(2) 0.3923(2) 0.0312(13) Uani 1.00 1 d . . .
C(23) C -0.2177(5) 0.4568(3) 0.4253(3) 0.042(2) Uani 1.00 1 d . . .
C(24) C -0.3263(5) 0.4499(3) 0.3834(3) 0.046(2) Uani 1.00 1 d . . .
C(25) C -0.3605(4) 0.4285(3) 0.3097(3) 0.042(2) Uani 1.00 1 d . . .
C(26) C -0.2857(4) 0.4140(2) 0.2759(3) 0.0292(12) Uani 1.00 1 d . . .
C(27) C -0.0677(3) 0.3205(2) 0.2712(2) 0.0193(10) Uani 1.00 1 d . . .
C(28) C -0.0519(5) 0.2839(3) 0.2114(3) 0.039(2) Uani 1.00 1 d . . .
C(29) C -0.0495(6) 0.2142(3) 0.2066(3) 0.056(2) Uani 1.00 1 d . . .
C(30) C -0.0633(4) 0.1802(2) 0.2602(3) 0.036(1) Uani 1.00 1 d . . .
C(31) C -0.0787(3) 0.2162(2) 0.3198(2) 0.0241(11) Uani 1.00 1 d . . .
C(32) C -0.0815(3) 0.2859(2) 0.3248(2) 0.0228(11) Uani 1.00 1 d . . .
C(33) C 0.0567(3) 0.4743(2) 0.3331(2) 0.0194(10) Uani 1.00 1 d . . .
C(34) C 0.0620(4) 0.5468(2) 0.3468(2) 0.0273(12) Uani 1.00 1 d . . .
C(35) C 0.1625(4) 0.5994(2) 0.3906(2) 0.0307(12) Uani 1.00 1 d . . .
C(36) C 0.2573(4) 0.5808(2) 0.4192(2) 0.0294(12) Uani 1.00 1 d . . .
C(37) C 0.2514(4) 0.5088(2) 0.4050(2) 0.0271(12) Uani 1.00 1 d . . .
C(38) C 0.1509(3) 0.4560(2) 0.3622(2) 0.0228(11) Uani 1.00 1 d . . .
C(39) C -0.1892(3) 0.3963(2) 0.0512(2) 0.0182(10) Uani 1.00 1 d . . .
C(40) C -0.2564(3) 0.3268(2) 0.0476(2) 0.0226(11) Uani 1.00 1 d . . .
C(41) C -0.3316(3) 0.2827(2) -0.0177(2) 0.0263(11) Uani 1.00 1 d . . .
C(42) C -0.3417(4) 0.3079(3) -0.0794(2) 0.0306(12) Uani 1.00 1 d . . .
C(43) C -0.2779(4) 0.3776(2) -0.0757(2) 0.0312(12) Uani 1.00 1 d . . .
C(44) C -0.2019(4) 0.4216(2) -0.0105(2) 0.0268(11) Uani 1.00 1 d . . .
C(45) C -0.0740(3) 0.5427(2) 0.1414(2) 0.0177(10) Uani 1.00 1 d . . .
C(46) C -0.1638(4) 0.5626(2) 0.1535(2) 0.0266(12) Uani 1.00 1 d . . .
C(47) C -0.1624(4) 0.6333(2) 0.1595(2) 0.0288(13) Uani 1.00 1 d . . .
C(48) C -0.0725(4) 0.6848(3) 0.1530(3) 0.0333(11) Uiso 1.00 1 d . . .
C(49) C 0.0168(4) 0.6658(2) 0.1409(2) 0.0308(12) Uani 1.00 1 d . . .
C(50) C 0.0167(4) 0.5947(2) 0.1355(2) 0.0246(12) Uani 1.00 1 d . . .
C(51) C 0.0523(3) 0.4447(2) 0.1286(2) 0.0192(10) Uani 1.00 1 d . . .
C(52) C 0.0600(4) 0.4043(2) 0.0678(2) 0.0242(11) Uani 1.00 1 d . . .
C(53) C 0.1653(4) 0.4030(2) 0.0652(3) 0.0324(13) Uani 1.00 1 d . . .
C(54) C 0.2621(4) 0.4421(2) 0.1226(3) 0.0326(13) Uani 1.00 1 d . . .
C(55) C 0.2551(4) 0.4816(2) 0.1841(3) 0.0258(12) Uani 1.00 1 d . . .
C(56) C 0.1515(3) 0.4838(2) 0.1873(2) 0.0236(11) Uani 1.00 1 d . . .
C(57) C 0.2018(3) 0.1068(2) 0.2113(2) 0.0171(10) Uani 1.00 1 d . . .
C(58) C 0.2445(4) 0.0737(2) 0.2660(2) 0.0250(11) Uani 1.00 1 d . . .
C(59) C 0.1716(4) 0.0187(2) 0.2819(2) 0.0282(12) Uani 1.00 1 d . . .
C(60) C 0.0567(4) -0.0055(2) 0.2440(2) 0.0279(12) Uani 1.00 1 d . . .
C(61) C 0.0140(4) 0.0256(2) 0.1907(2) 0.0253(11) Uani 1.00 1 d . . .
C(62) C 0.0866(3) 0.0815(2) 0.1744(2) 0.0219(11) Uani 1.00 1 d . . .
C(63) C 0.3390(3) 0.2586(2) 0.2690(2) 0.0181(10) Uani 1.00 1 d . . .
C(64) C 0.3131(3) 0.3205(2) 0.2590(2) 0.0197(10) Uani 1.00 1 d . . .
C(65) C 0.3468(4) 0.3796(2) 0.3173(2) 0.0265(12) Uani 1.00 1 d . . .
C(66) C 0.4026(4) 0.3763(2) 0.3861(2) 0.0243(11) Uani 1.00 1 d . . .
C(67) C 0.4270(4) 0.3143(2) 0.3965(2) 0.0265(12) Uani 1.00 1 d . . .
C(68) C 0.3963(4) 0.2561(2) 0.3382(2) 0.0243(11) Uani 1.00 1 d . . .
C(69) C 0.4177(3) 0.1570(2) 0.1915(2) 0.0175(10) Uani 1.00 1 d . . .
C(70) C 0.5236(3) 0.2094(2) 0.2131(2) 0.0272(12) Uani 1.00 1 d . . .
C(71) C 0.6162(4) 0.1896(3) 0.2082(3) 0.0348(13) Uani 1.00 1 d . . .
C(72) C 0.6030(4) 0.1179(3) 0.1822(3) 0.035(1) Uani 1.00 1 d . . .
C(73) C 0.4984(4) 0.0655(2) 0.1596(2) 0.0269(12) Uani 1.00 1 d . . .
C(74) C 0.4048(4) 0.0841(2) 0.1643(2) 0.0216(11) Uani 1.00 1 d . . .
C(75) C 0.2400(3) 0.1072(2) 0.0047(2) 0.0196(10) Uani 1.00 1 d . . .
C(76) C 0.3279(4) 0.1050(2) -0.0216(2) 0.0254(12) Uani 1.00 1 d . . .
C(77) C 0.3418(4) 0.0389(3) -0.0429(3) 0.037(2) Uani 1.00 1 d . . .
C(78) C 0.2681(4) -0.0244(3) -0.0387(3) 0.036(1) Uani 1.00 1 d . . .
C(79) C 0.1810(4) -0.0222(2) -0.0128(2) 0.0276(12) Uani 1.00 1 d . . .
C(80) C 0.1659(4) 0.0438(2) 0.0086(2) 0.0231(11) Uani 1.00 1 d . . .
C(81) C 0.0799(3) 0.1856(2) -0.0068(2) 0.0158(10) Uani 1.00 1 d . . .
C(82) C 0.0272(3) 0.1502(2) -0.0798(2) 0.0212(11) Uani 1.00 1 d . . .
C(83) C -0.0841(4) 0.1444(2) -0.1136(2) 0.0275(12) Uani 1.00 1 d . . .
C(84) C -0.1432(4) 0.1740(2) -0.0766(2) 0.0260(11) Uani 1.00 1 d . . .
C(85) C -0.0905(3) 0.2108(2) -0.0046(2) 0.0239(11) Uani 1.00 1 d . . .
C(86) C 0.0206(3) 0.2164(2) 0.0305(2) 0.0209(10) Uani 1.00 1 d . . .
C(87) C 0.3224(3) 0.2653(2) 0.0276(2) 0.0192(10) Uani 1.00 1 d . . .
C(88) C 0.3192(4) 0.2703(2) -0.0421(2) 0.0268(12) Uani 1.00 1 d . . .
C(89) C 0.3983(4) 0.3269(3) -0.0525(3) 0.0321(13) Uani 1.00 1 d . . .
C(90) C 0.4770(4) 0.3804(3) 0.0063(3) 0.0333(13) Uani 1.00 1 d . . .
C(91) C 0.4803(4) 0.3764(2) 0.0755(3) 0.0290(12) Uani 1.00 1 d . . .
C(92) C 0.4035(3) 0.3185(2) 0.0860(2) 0.0226(11) Uani 1.00 1 d . . .
C(93) C 0.7165(4) 0.1873(2) 0.4161(2) 0.0295(12) Uani 1.00 1 d . . .
H(1) H 0.5312(4) 0.8467(2) 0.5550(2) 0.034(2) Uiso 1.00 1 c . . .
H(2) H 0.6038(4) 0.8174(2) 0.5157(2) 0.034(2) Uiso 1.00 1 c . . .
H(3) H 0.6487(4) 0.8972(2) 0.5601(2) 0.034(2) Uiso 1.00 1 c . . .
H(4) H 0.3308(4) 0.7677(2) 0.4476(3) 0.038(2) Uiso 1.00 1 c . . .
H(5) H 0.2957(4) 0.7434(2) 0.3643(3) 0.038(2) Uiso 1.00 1 c . . .
H(6) H 0.4019(4) 0.7317(2) 0.4127(3) 0.038(2) Uiso 1.00 1 c . . .
H(7) H 0.2335(3) 0.8354(3) 0.3004(2) 0.036(2) Uiso 1.00 1 c . . .
H(8) H 0.3001(3) 0.8835(3) 0.2617(2) 0.036(2) Uiso 1.00 1 c . . .
H(9) H 0.3030(3) 0.8055(3) 0.2588(2) 0.036(2) Uiso 1.00 1 c . . .
H(10) H 0.5545(4) 1.0453(2) 0.3697(2) 0.041(2) Uiso 1.00 1 c . . .
H(11) H 0.4925(4) 0.9891(2) 0.2957(2) 0.040(2) Uiso 1.00 1 c . . .
H(12) H 0.4233(4) 1.0175(2) 0.3386(2) 0.041(2) Uiso 1.00 1 c . . .
H(13) H 0.7320(4) 0.9989(2) 0.5003(2) 0.031(2) Uiso 1.00 1 c . . .
H(14) H 0.6709(4) 1.0498(2) 0.4688(2) 0.031(2) Uiso 1.00 1 c . . .
H(15) H 0.6566(4) 1.0272(2) 0.5378(2) 0.032(2) Uiso 1.00 1 c . . .
H(16) H 0.8948(5) 0.7073(5) 0.2945(3) 0.118(4) Uiso 1.00 1 c . . .
H(17) H 0.9850(5) 0.7835(5) 0.3163(3) 0.118(4) Uiso 1.00 1 c . . .
H(18) H 1.0160(5) 0.7214(5) 0.3463(3) 0.118(4) Uiso 1.00 1 c . . .
H(19) H 0.7781(5) 0.6114(3) 0.4107(5) 0.111(4) Uiso 1.00 1 c . . .
H(20) H 0.8738(5) 0.6203(3) 0.3772(5) 0.111(4) Uiso 1.00 1 c . . .
H(21) H 0.9012(5) 0.6248(3) 0.4590(5) 0.111(4) Uiso 1.00 1 c . . .
H(22) H 0.7509(5) 0.7407(6) 0.5466(4) 0.143(5) Uiso 1.00 1 c . . .
H(23) H 0.7976(5) 0.6771(6) 0.5368(4) 0.143(5) Uiso 1.00 1 c . . .
H(24) H 0.8733(5) 0.7495(6) 0.5928(4) 0.143(5) Uiso 1.00 1 c . . .
H(25) H 0.9727(5) 0.9224(4) 0.5648(4) 0.110(4) Uiso 1.00 1 c . . .
H(26) H 0.8518(5) 0.9157(4) 0.5180(4) 0.110(4) Uiso 1.00 1 c . . .
H(27) H 0.8680(5) 0.8744(4) 0.5780(4) 0.110(4) Uiso 1.00 1 c . . .
H(28) H 1.0595(5) 0.9054(4) 0.4150(4) 0.104(4) Uiso 1.00 1 c . . .
H(29) H 0.9421(5) 0.8971(4) 0.3616(4) 0.104(4) Uiso 1.00 1 c . . .
H(30) H 0.9800(5) 0.9407(4) 0.4411(4) 0.104(4) Uiso 1.00 1 c . . .
H(31) H -0.0685(4) 0.4467(2) 0.4207(2) 0.043(2) Uiso 1.00 1 c . . .
H(32) H -0.1950(5) 0.4713(3) 0.4765(3) 0.055(2) Uiso 1.00 1 c . . .
H(33) H -0.3776(5) 0.4602(3) 0.4062(3) 0.063(3) Uiso 1.00 1 c . . .
H(34) H -0.4353(4) 0.4236(3) 0.2816(3) 0.053(2) Uiso 1.00 1 c . . .
H(35) H -0.3093(4) 0.3992(2) 0.2248(3) 0.037(2) Uiso 1.00 1 c . . .
H(36) H -0.0428(5) 0.3069(3) 0.1739(3) 0.056(2) Uiso 1.00 1 c . . .
H(37) H -0.0382(6) 0.1895(3) 0.1658(3) 0.082(3) Uiso 1.00 1 c . . .
H(38) H -0.0623(4) 0.1321(2) 0.2562(3) 0.049(2) Uiso 1.00 1 c . . .
H(39) H -0.0873(3) 0.1932(2) 0.3573(2) 0.030(2) Uiso 1.00 1 c . . .
H(40) H -0.0931(3) 0.3104(2) 0.3656(2) 0.029(2) Uiso 1.00 1 c . . .
H(41) H -0.0026(4) 0.5597(2) 0.3261(2) 0.030(2) Uiso 1.00 1 c . . .
H(42) H 0.1663(4) 0.6485(2) 0.4013(2) 0.036(2) Uiso 1.00 1 c . . .
H(43) H 0.3266(4) 0.6173(2) 0.4485(2) 0.034(2) Uiso 1.00 1 c . . .
H(44) H 0.3165(4) 0.4960(2) 0.4247(2) 0.032(2) Uiso 1.00 1 c . . .
H(45) H 0.1467(3) 0.4067(2) 0.3529(2) 0.028(2) Uiso 1.00 1 c . . .
H(46) H -0.2501(3) 0.3100(2) 0.0902(2) 0.027(2) Uiso 1.00 1 c . . .
H(47) H -0.3764(3) 0.2352(2) -0.0204(2) 0.028(2) Uiso 1.00 1 c . . .
H(48) H -0.3927(4) 0.2772(3) -0.1246(2) 0.031(2) Uiso 1.00 1 c . . .
H(49) H -0.2866(4) 0.3949(2) -0.1181(2) 0.035(2) Uiso 1.00 1 c . . .
H(50) H -0.1582(4) 0.4694(2) -0.0079(2) 0.029(2) Uiso 1.00 1 c . . .
H(51) H -0.2263(4) 0.5274(2) 0.1575(2) 0.034(2) Uiso 1.00 1 c . . .
H(52) H -0.2234(4) 0.6465(2) 0.1682(2) 0.039(2) Uiso 1.00 1 c . . .
H(53) H -0.0720(4) 0.7332(3) 0.1568(3) 0.040(2) Uiso 1.00 1 c . . .
H(54) H 0.0785(4) 0.7013(2) 0.1363(2) 0.036(2) Uiso 1.00 1 c . . .
H(55) H 0.0785(4) 0.5819(2) 0.1278(2) 0.033(2) Uiso 1.00 1 c . . .
H(56) H -0.0065(4) 0.3775(2) 0.0279(2) 0.029(2) Uiso 1.00 1 c . . .
H(57) H 0.1704(4) 0.3750(2) 0.0237(3) 0.043(2) Uiso 1.00 1 c . . .
H(58) H 0.3338(4) 0.4421(2) 0.1200(3) 0.043(2) Uiso 1.00 1 c . . .
H(59) H 0.3219(4) 0.5072(2) 0.2242(3) 0.033(2) Uiso 1.00 1 c . . .
H(60) H 0.1472(3) 0.5118(2) 0.2291(2) 0.028(2) Uiso 1.00 1 c . . .
H(61) H 0.3234(4) 0.0895(2) 0.2918(2) 0.028(2) Uiso 1.00 1 c . . .
H(62) H 0.2004(4) -0.0028(2) 0.3192(2) 0.034(2) Uiso 1.00 1 c . . .
H(63) H 0.0072(4) -0.0438(2) 0.2548(2) 0.034(2) Uiso 1.00 1 c . . .
H(64) H -0.0650(4) 0.0091(2) 0.1650(2) 0.029(2) Uiso 1.00 1 c . . .
H(65) H 0.0564(3) 0.1026(2) 0.1372(2) 0.026(2) Uiso 1.00 1 c . . .
H(66) H 0.5327(3) 0.2586(2) 0.2312(2) 0.032(2) Uiso 1.00 1 c . . .
H(67) H 0.6888(4) 0.2255(3) 0.2228(3) 0.039(2) Uiso 1.00 1 c . . .
H(68) H 0.6671(4) 0.1046(3) 0.1799(3) 0.045(2) Uiso 1.00 1 c . . .
H(69) H 0.4901(4) 0.0166(2) 0.1407(2) 0.034(2) Uiso 1.00 1 c . . .
H(70) H 0.3326(4) 0.0479(2) 0.1492(2) 0.026(2) Uiso 1.00 1 c . . .
H(71) H 0.2721(3) 0.3224(2) 0.2122(2) 0.024(2) Uiso 1.00 1 c . . .
H(72) H 0.3315(4) 0.4225(2) 0.3098(2) 0.033(2) Uiso 1.00 1 c . . .
H(73) H 0.4241(4) 0.4164(2) 0.4260(2) 0.030(2) Uiso 1.00 1 c . . .
H(74) H 0.4649(4) 0.3117(2) 0.4437(2) 0.031(2) Uiso 1.00 1 c . . .
H(75) H 0.4147(4) 0.2140(2) 0.3455(2) 0.029(2) Uiso 1.00 1 c . . .
H(76) H 0.3778(4) 0.1483(2) -0.0249(2) 0.034(2) Uiso 1.00 1 c . . .
H(77) H 0.4022(4) 0.0369(3) -0.0603(3) 0.054(2) Uiso 1.00 1 c . . .
H(78) H 0.2778(4) -0.0694(3) -0.0538(3) 0.046(2) Uiso 1.00 1 c . . .
H(79) H 0.1313(4) -0.0655(2) -0.0094(2) 0.032(2) Uiso 1.00 1 c . . .
H(80) H 0.1051(4) 0.0455(2) 0.0256(2) 0.027(2) Uiso 1.00 1 c . . .
H(81) H 0.0673(3) 0.1302(2) -0.1061(2) 0.027(2) Uiso 1.00 1 c . . .
H(82) H -0.1203(4) 0.1196(2) -0.1632(2) 0.031(2) Uiso 1.00 1 c . . .
H(83) H -0.2199(4) 0.1691(2) -0.1004(2) 0.030(2) Uiso 1.00 1 c . . .
H(84) H -0.1304(3) 0.2323(2) 0.0208(2) 0.028(2) Uiso 1.00 1 c . . .
H(85) H 0.0563(3) 0.2412(2) 0.0801(2) 0.024(2) Uiso 1.00 1 c . . .
H(86) H 0.2626(4) 0.2348(2) -0.0826(2) 0.032(2) Uiso 1.00 1 c . . .
H(87) H 0.3983(4) 0.3288(3) -0.0999(3) 0.043(2) Uiso 1.00 1 c . . .
H(88) H 0.5291(4) 0.4202(3) -0.0009(3) 0.041(2) Uiso 1.00 1 c . . .
H(89) H 0.5349(4) 0.4132(2) 0.1158(3) 0.031(2) Uiso 1.00 1 c . . .
H(90) H 0.4067(3) 0.3153(2) 0.1336(2) 0.027(2) Uiso 1.00 1 c . . .
H(91) H 0.6594(4) 0.1559(2) 0.4287(2) 0.034(2) Uiso 1.00 1 c . . .
H(92) H 0.7196(4) 0.1638(2) 0.3717(2) 0.034(2) Uiso 1.00 1 c . . .

loop_
_atom_site_aniso_label
_atom_site_aniso_U_11
_atom_site_aniso_U_22
_atom_site_aniso_U_33
_atom_site_aniso_U_12
_atom_site_aniso_U_13
_atom_site_aniso_U_23
Ti(1) 0.0171(3) 0.0121(3) 0.0148(4) 0.0047(3) 0.0065(3) 0.0029(3)
Ti(2) 0.0149(3) 0.0124(3) 0.0157(4) 0.0037(3) 0.0052(3) 0.0027(3)
Cl(1) 0.0483(8) 0.0465(8) 0.0398(7) 0.0272(7) 0.0150(6) 0.0173(6)
Cl(2) 0.0288(6) 0.0606(9) 0.0289(6) 0.0212(6) 0.0059(5) 0.0077(6)
P(1) 0.0225(5) 0.0158(5) 0.0164(5) 0.0052(4) 0.0064(4) 0.0050(4)
P(2) 0.0212(5) 0.0133(5) 0.0204(5) 0.0028(4) 0.0090(4) 0.0042(4)
P(3) 0.0215(5) 0.0156(5) 0.0184(5) 0.0050(4) 0.0098(4) 0.0034(4)
P(4) 0.0192(5) 0.0143(5) 0.0151(5) 0.0042(4) 0.0046(4) 0.0014(4)
P(5) 0.0161(5) 0.0157(5) 0.0196(5) 0.0032(4) 0.0063(4) 0.0056(4)
P(6) 0.0192(5) 0.0143(5) 0.0203(5) 0.0033(4) 0.0088(4) 0.0000(4)
P(7) 0.0203(5) 0.0137(5) 0.0176(5) 0.0047(4) 0.0094(4) 0.0053(4)
P(8) 0.0183(5) 0.0151(5) 0.0160(5) 0.0039(4) 0.0057(4) 0.0042(4)
P(9) 0.0168(5) 0.0160(5) 0.0150(5) 0.0058(4) 0.0050(4) 0.0040(4)
P(10) 0.0199(5) 0.0152(5) 0.0147(5) 0.0069(4) 0.0056(4) 0.0035(4)
O(1) 0.0156(13) 0.0138(13) 0.0133(13) 0.0049(11) 0.0049(11) 0.0046(11)
O(2) 0.019(1) 0.017(1) 0.016(1) 0.0052(12) 0.0072(11) 0.0064(11)
O(3) 0.019(1) 0.018(1) 0.019(1) 0.0055(12) 0.0077(12) 0.0048(11)
O(4) 0.026(2) 0.018(1) 0.014(1) 0.0056(12) 0.0060(12) 0.0032(11)
O(5) 0.026(2) 0.025(2) 0.017(2) 0.0073(13) 0.0037(12) 0.0078(12)
O(6) 0.026(2) 0.017(1) 0.019(1) 0.0090(12) 0.0089(12) 0.0097(12)
O(7) 0.033(2) 0.017(2) 0.030(2) 0.0029(13) 0.014(1) 0.0052(13)
O(8) 0.023(1) 0.015(1) 0.022(2) 0.0055(12) 0.0131(12) 0.0061(12)
O(9) 0.025(2) 0.028(2) 0.024(2) 0.0088(13) 0.0122(13) 0.0014(13)
O(10) 0.022(1) 0.017(1) 0.017(1) 0.0062(12) 0.0085(12) 0.0041(11)
O(11) 0.029(2) 0.012(1) 0.015(1) 0.0010(12) 0.0071(12) 0.0008(11)
O(12) 0.0172(13) 0.0133(13) 0.018(1) 0.0008(11) 0.0069(11) 0.0057(11)
O(13) 0.0152(13) 0.014(1) 0.020(1) 0.0019(11) 0.0082(11) 0.0012(11)
O(14) 0.021(2) 0.030(2) 0.018(2) 0.0105(13) 0.0018(12) 0.0006(13)
O(15) 0.0151(13) 0.017(1) 0.017(1) 0.0036(11) 0.0056(11) 0.0035(11)
O(16) 0.025(2) 0.022(2) 0.027(2) 0.0063(13) 0.0112(13) 0.0128(13)
O(17) 0.022(1) 0.012(1) 0.025(2) 0.0023(12) 0.0117(12) 0.0041(12)
O(18) 0.027(2) 0.020(2) 0.023(2) 0.0062(13) 0.0109(13) -0.0036(12)
O(19) 0.018(1) 0.017(1) 0.014(1) 0.0042(11) 0.0041(11) 0.0000(11)
N(1) 0.022(2) 0.019(2) 0.020(2) 0.002(1) 0.008(2) 0.008(1)
N(2) 0.017(2) 0.019(2) 0.017(2) 0.007(1) 0.004(1) 0.004(1)
C(1) 0.022(2) 0.021(2) 0.019(2) 0.008(2) 0.011(2) 0.004(2)
C(2) 0.024(2) 0.015(2) 0.020(2) 0.007(2) 0.011(2) 0.002(2)
C(3) 0.020(2) 0.025(2) 0.015(2) 0.012(2) 0.009(2) 0.006(2)
C(4) 0.024(2) 0.020(2) 0.024(2) 0.015(2) 0.012(2) 0.009(2)
C(5) 0.019(2) 0.014(2) 0.019(2) 0.008(2) 0.009(2) 0.000(2)
C(6) 0.033(2) 0.030(2) 0.021(2) 0.013(2) 0.016(2) 0.009(2)
C(7) 0.038(3) 0.023(2) 0.035(3) 0.004(2) 0.024(2) 0.004(2)
C(8) 0.018(2) 0.043(3) 0.028(3) 0.013(2) 0.001(2) 0.003(2)
C(9) 0.041(3) 0.026(2) 0.034(3) 0.018(2) 0.021(2) 0.016(2)
C(10) 0.027(2) 0.023(2) 0.028(2) 0.006(2) 0.010(2) 0.000(2)
C(11) 0.012(2) 0.054(3) 0.019(2) 0.014(2) -0.001(2) -0.001(2)
C(12) 0.024(2) 0.020(2) 0.053(3) 0.007(2) -0.005(2) 0.011(2)
C(13) 0.015(2) 0.065(4) 0.033(3) 0.005(2) 0.001(2) 0.028(3)
C(14) 0.015(2) 0.046(3) 0.026(3) 0.015(2) -0.007(2) -0.015(2)
C(15) 0.014(2) 0.026(3) 0.045(3) -0.001(2) -0.005(2) 0.017(2)
C(16) 0.042(4) 0.216(10) 0.036(4) 0.072(5) 0.009(3) 0.003(5)
C(17) 0.052(4) 0.023(3) 0.203(9) 0.021(3) -0.049(5) 0.002(4)
C(18) 0.033(3) 0.259(12) 0.066(5) -0.003(5) -0.000(3) 0.107(6)
C(19) 0.050(4) 0.133(7) 0.093(6) 0.057(5) -0.035(4) -0.083(5)
C(20) 0.043(4) 0.068(5) 0.147(7) -0.038(3) -0.053(4) 0.080(5)
C(21) 0.030(2) 0.013(2) 0.029(2) 0.009(2) 0.016(2) 0.008(2)
C(22) 0.044(3) 0.031(3) 0.032(3) 0.018(2) 0.025(2) 0.015(2)
C(23) 0.065(4) 0.029(3) 0.044(3) 0.011(3) 0.039(3) 0.011(2)
C(24) 0.056(4) 0.027(3) 0.075(4) 0.013(3) 0.053(3) 0.010(3)
C(25) 0.031(3) 0.023(3) 0.079(4) 0.010(2) 0.030(3) 0.013(3)
C(26) 0.029(2) 0.023(2) 0.040(3) 0.010(2) 0.016(2) 0.010(2)
C(27) 0.020(2) 0.017(2) 0.024(2) 0.006(2) 0.009(2) 0.007(2)
C(28) 0.076(4) 0.027(3) 0.037(3) 0.028(3) 0.040(3) 0.019(2)
C(29) 0.119(5) 0.035(3) 0.051(4) 0.046(3) 0.062(4) 0.021(3)
C(30) 0.060(3) 0.019(2) 0.044(3) 0.024(2) 0.025(3) 0.013(2)
C(31) 0.025(2) 0.023(2) 0.026(2) 0.009(2) 0.010(2) 0.009(2)
C(32) 0.030(2) 0.022(2) 0.020(2) 0.010(2) 0.011(2) 0.007(2)
C(33) 0.023(2) 0.015(2) 0.020(2) 0.003(2) 0.009(2) 0.005(2)
C(34) 0.023(2) 0.022(2) 0.031(3) -0.000(2) 0.008(2) 0.004(2)
C(35) 0.039(3) 0.014(2) 0.036(3) 0.005(2) 0.012(2) 0.005(2)
C(36) 0.028(2) 0.028(3) 0.028(3) -0.001(2) 0.015(2) 0.004(2)
C(37) 0.025(2) 0.029(3) 0.026(2) 0.007(2) 0.011(2) 0.005(2)
C(38) 0.022(2) 0.023(2) 0.023(2) 0.005(2) 0.012(2) 0.004(2)
C(39) 0.020(2) 0.019(2) 0.016(2) 0.005(2) 0.007(2) 0.003(2)
C(40) 0.022(2) 0.023(2) 0.023(2) 0.010(2) 0.006(2) 0.006(2)
C(41) 0.019(2) 0.017(2) 0.033(3) 0.001(2) 0.003(2) -0.002(2)
C(42) 0.028(2) 0.031(3) 0.019(2) 0.001(2) -0.001(2) -0.002(2)
C(43) 0.036(3) 0.030(3) 0.022(2) 0.003(2) 0.006(2) 0.012(2)
C(44) 0.026(2) 0.024(2) 0.022(2) -0.001(2) 0.005(2) 0.005(2)
C(45) 0.025(2) 0.013(2) 0.015(2) 0.005(2) 0.009(2) 0.004(2)
C(46) 0.027(2) 0.025(2) 0.034(3) 0.009(2) 0.014(2) 0.013(2)
C(47) 0.037(3) 0.029(3) 0.031(3) 0.021(2) 0.015(2) 0.011(2)
C(49) 0.036(3) 0.018(2) 0.036(3) -0.000(2) 0.016(2) 0.008(2)
C(50) 0.030(2) 0.017(2) 0.035(3) 0.008(2) 0.022(2) 0.010(2)
C(51) 0.024(2) 0.014(2) 0.023(2) 0.004(2) 0.012(2) 0.009(2)
C(52) 0.030(2) 0.016(2) 0.026(2) 0.008(2) 0.009(2) 0.006(2)
C(53) 0.037(3) 0.026(3) 0.044(3) 0.014(2) 0.025(2) 0.011(2)
C(54) 0.029(3) 0.023(2) 0.054(3) 0.012(2) 0.022(2) 0.014(2)
C(55) 0.021(2) 0.023(2) 0.039(3) 0.007(2) 0.013(2) 0.017(2)
C(56) 0.025(2) 0.018(2) 0.026(2) 0.002(2) 0.010(2) 0.010(2)
C(57) 0.018(2) 0.016(2) 0.017(2) 0.005(2) 0.006(2) 0.002(2)
C(58) 0.022(2) 0.025(2) 0.022(2) 0.004(2) 0.002(2) 0.007(2)
C(59) 0.035(3) 0.025(2) 0.027(2) 0.007(2) 0.013(2) 0.010(2)
C(60) 0.031(2) 0.022(2) 0.032(3) 0.003(2) 0.018(2) 0.004(2)
C(61) 0.020(2) 0.023(2) 0.030(2) 0.003(2) 0.011(2) 0.000(2)
C(62) 0.022(2) 0.020(2) 0.024(2) 0.008(2) 0.008(2) 0.002(2)
C(63) 0.021(2) 0.020(2) 0.013(2) 0.007(2) 0.006(2) 0.004(2)
C(64) 0.021(2) 0.023(2) 0.016(2) 0.010(2) 0.004(2) 0.004(2)
C(65) 0.032(2) 0.020(2) 0.031(3) 0.010(2) 0.017(2) 0.003(2)
C(66) 0.030(2) 0.024(2) 0.021(2) 0.010(2) 0.013(2) 0.002(2)
C(67) 0.031(2) 0.030(2) 0.016(2) 0.011(2) 0.004(2) 0.006(2)
C(68) 0.034(2) 0.020(2) 0.018(2) 0.011(2) 0.006(2) 0.006(2)
C(69) 0.019(2) 0.015(2) 0.019(2) 0.007(2) 0.006(2) 0.006(2)
C(70) 0.023(2) 0.026(2) 0.031(3) 0.006(2) 0.010(2) 0.003(2)
C(71) 0.019(2) 0.038(3) 0.040(3) 0.006(2) 0.006(2) 0.001(2)
C(72) 0.025(2) 0.053(3) 0.034(3) 0.024(2) 0.011(2) 0.011(2)
C(73) 0.036(3) 0.025(2) 0.024(2) 0.016(2) 0.011(2) 0.007(2)
C(74) 0.023(2) 0.021(2) 0.021(2) 0.010(2) 0.005(2) 0.005(2)
C(75) 0.025(2) 0.023(2) 0.014(2) 0.012(2) 0.006(2) 0.007(2)
C(76) 0.034(2) 0.023(2) 0.028(2) 0.013(2) 0.018(2) 0.014(2)
C(77) 0.058(3) 0.034(3) 0.043(3) 0.029(3) 0.037(3) 0.017(2)
C(78) 0.058(3) 0.024(3) 0.033(3) 0.026(2) 0.016(2) 0.007(2)
C(79) 0.038(3) 0.018(2) 0.026(2) 0.009(2) 0.007(2) 0.008(2)
C(80) 0.026(2) 0.025(2) 0.017(2) 0.011(2) 0.005(2) 0.003(2)
C(81) 0.022(2) 0.015(2) 0.013(2) 0.007(2) 0.007(2) 0.007(2)
C(82) 0.027(2) 0.023(2) 0.018(2) 0.013(2) 0.010(2) 0.004(2)
C(83) 0.032(2) 0.027(2) 0.020(2) 0.012(2) 0.000(2) 0.005(2)
C(84) 0.021(2) 0.025(2) 0.031(3) 0.009(2) 0.003(2) 0.009(2)
C(85) 0.022(2) 0.020(2) 0.029(2) 0.007(2) 0.008(2) 0.005(2)
C(86) 0.024(2) 0.017(2) 0.019(2) 0.006(2) 0.004(2) 0.003(2)
C(87) 0.021(2) 0.021(2) 0.021(2) 0.012(2) 0.009(2) 0.007(2)
C(88) 0.025(2) 0.030(3) 0.024(2) 0.007(2) 0.009(2) 0.009(2)
C(89) 0.032(3) 0.042(3) 0.034(3) 0.012(2) 0.021(2) 0.023(2)
C(90) 0.024(2) 0.028(3) 0.052(3) 0.004(2) 0.019(2) 0.017(2)
C(91) 0.017(2) 0.026(2) 0.034(3) 0.000(2) 0.005(2) 0.000(2)
C(92) 0.024(2) 0.017(2) 0.026(2) 0.006(2) 0.008(2) 0.004(2)
C(93) 0.024(2) 0.028(2) 0.033(3) 0.003(2) 0.010(2) 0.005(2)

loop_
_atom_type_symbol
_atom_type_description
_atom_type_scat_dispersion_real
_atom_type_scat_dispersion_imag
_atom_type_scat_source
C C 0.003 0.002
;
International Tables for Crystallography
(1992, Vol. C, Tables 4.2.6.8 and 6.1.1.4)
;
H H 0.000 0.000
;
International Tables for Crystallography
(1992, Vol. C, Table 6.1.1.4)
;
N N 0.006 0.003
;
International Tables for Crystallography
(1992, Vol. C, Tables 4.2.6.8 and 6.1.1.4)
;
O O 0.011 0.006
;
International Tables for Crystallography
(1992, Vol. C, Tables 4.2.6.8 and 6.1.1.4)
;
Ti Ti 0.278 0.446
;
International Tables for Crystallography
(1992, Vol. C, Tables 4.2.6.8 and 6.1.1.4)
;
P P 0.102 0.094
;
International Tables for Crystallography
(1992, Vol. C, Tables 4.2.6.8 and 6.1.1.4)
;
Cl Cl 0.148 0.159
;
International Tables for Crystallography
(1992, Vol. C, Tables 4.2.6.8 and 6.1.1.4)
;

loop_
_geom_angle_atom_site_label_1
_geom_angle_atom_site_label_2
_geom_angle_atom_site_label_3
_geom_angle
_geom_angle_publ_flag
_geom_angle_site_symmetry_1
_geom_angle_site_symmetry_2
_geom_angle_site_symmetry_3
Ti(2) Ti(1) O(1) 32.40(8) yes . . .
Ti(2) Ti(1) O(2) 111.7(1) yes . . .
Ti(2) Ti(1) O(3) 97.74(9) yes . . .
Ti(2) Ti(1) O(11) 57.24(9) yes . . .
Ti(2) Ti(1) C(1) 107.5(1) yes . . .
Ti(2) Ti(1) C(2) 116.2(1) yes . . .
Ti(2) Ti(1) C(3) 147.4(1) yes . . .
Ti(2) Ti(1) C(4) 162.7(1) yes . . .
Ti(2) Ti(1) C(5) 128.1(1) yes . . .
O(1) Ti(1) O(2) 142.6(1) yes . . .
O(1) Ti(1) O(3) 91.1(1) yes . . .
O(1) Ti(1) O(11) 81.3(1) yes . . .
O(1) Ti(1) C(1) 80.3(1) yes . . .
O(1) Ti(1) C(2) 101.9(1) yes . . .
O(1) Ti(1) C(3) 135.1(1) yes . . .
O(1) Ti(1) C(4) 130.4(1) yes . . .
O(1) Ti(1) C(5) 95.7(1) yes . . .
O(2) Ti(1) O(3) 83.1(1) yes . . .
O(2) Ti(1) O(11) 80.3(1) yes . . .
O(2) Ti(1) C(1) 136.3(1) yes . . .
O(2) Ti(1) C(2) 108.2(1) yes . . .
O(2) Ti(1) C(3) 79.6(1) yes . . .
O(2) Ti(1) C(4) 85.5(1) yes . . .
O(2) Ti(1) C(5) 119.2(1) yes . . .
O(3) Ti(1) O(11) 140.8(1) yes . . .
O(3) Ti(1) C(1) 110.1(1) yes . . .
O(3) Ti(1) C(2) 135.1(1) yes . . .
O(3) Ti(1) C(3) 114.3(1) yes . . .
O(3) Ti(1) C(4) 81.9(1) yes . . .
O(3) Ti(1) C(5) 79.3(1) yes . . .
O(11) Ti(1) C(1) 106.4(1) yes . . .
O(11) Ti(1) C(2) 84.0(1) yes . . .
O(11) Ti(1) C(3) 97.3(1) yes . . .
O(11) Ti(1) C(4) 131.3(1) yes . . .
O(11) Ti(1) C(5) 139.4(1) yes . . .
C(1) Ti(1) C(2) 34.1(1) yes . . .
C(1) Ti(1) C(3) 56.8(1) yes . . .
C(1) Ti(1) C(4) 57.3(2) yes . . .
C(1) Ti(1) C(5) 34.4(1) yes . . .
C(2) Ti(1) C(3) 34.2(1) yes . . .
C(2) Ti(1) C(4) 56.9(2) yes . . .
C(2) Ti(1) C(5) 56.9(1) yes . . .
C(3) Ti(1) C(4) 34.1(1) yes . . .
C(3) Ti(1) C(5) 57.0(1) yes . . .
C(4) Ti(1) C(5) 34.7(1) yes . . .
O(1) Ti(2) O(4) 83.4(1) yes . . .
O(1) Ti(2) O(12) 92.6(1) yes . . .
O(1) Ti(2) O(13) 144.4(1) yes . . .
O(1) Ti(2) C(11) 128.6(1) yes . . .
O(1) Ti(2) C(12) 131.0(1) yes . . .
O(1) Ti(2) C(13) 97.8(2) yes . . .
O(1) Ti(2) C(14) 77.8(1) yes . . .
O(1) Ti(2) C(15) 94.2(1) yes . . .
O(1) Ti(2) Ti(1) 31.52(7) yes . . .
O(4) Ti(2) O(12) 144.3(1) yes . . .
O(4) Ti(2) O(13) 79.8(1) yes . . .
O(4) Ti(2) C(11) 91.9(2) yes . . .
O(4) Ti(2) C(12) 125.1(2) yes . . .
O(4) Ti(2) C(13) 140.4(1) yes . . .
O(4) Ti(2) C(14) 110.9(1) yes . . .
O(4) Ti(2) C(15) 84.1(1) yes . . .
O(4) Ti(2) Ti(1) 61.63(9) yes . . .
O(12) Ti(2) O(13) 83.5(1) yes . . .
O(12) Ti(2) C(11) 117.3(2) yes . . .
O(12) Ti(2) C(12) 83.7(2) yes . . .
O(12) Ti(2) C(13) 75.3(1) yes . . .
O(12) Ti(2) C(14) 102.8(1) yes . . .
O(12) Ti(2) C(15) 131.6(2) yes . . .
O(12) Ti(2) Ti(1) 97.89(9) yes . . .
O(13) Ti(2) C(11) 83.2(1) yes . . .
O(13) Ti(2) C(12) 83.9(1) yes . . .
O(13) Ti(2) C(13) 115.1(2) yes . . .
O(13) Ti(2) C(14) 137.7(2) yes . . .
O(13) Ti(2) C(15) 114.8(2) yes . . .
O(13) Ti(2) Ti(1) 113.88(8) yes . . .
C(11) Ti(2) C(12) 34.0(2) yes . . .
C(11) Ti(2) C(13) 56.6(2) yes . . .
C(11) Ti(2) C(14) 56.4(2) yes . . .
C(11) Ti(2) C(15) 34.6(2) yes . . .
C(11) Ti(2) Ti(1) 142.9(1) yes . . .
C(12) Ti(2) C(13) 34.0(2) yes . . .
C(12) Ti(2) C(14) 55.9(2) yes . . .
C(12) Ti(2) C(15) 56.6(2) yes . . .
C(12) Ti(2) Ti(1) 162.2(1) yes . . .
C(13) Ti(2) C(14) 33.5(2) yes . . .
C(13) Ti(2) C(15) 56.3(2) yes . . .
C(13) Ti(2) Ti(1) 129.2(1) yes . . .
C(14) Ti(2) C(15) 33.6(2) yes . . .
C(14) Ti(2) Ti(1) 106.7(1) yes . . .
C(15) Ti(2) Ti(1) 112.1(1) yes . . .
O(2) P(1) O(5) 120.3(2) yes . . .
O(2) P(1) O(6) 106.5(2) yes . . .
O(2) P(1) O(10) 107.4(2) yes . . .
O(5) P(1) O(6) 109.7(2) yes . . .
O(5) P(1) O(10) 110.4(2) yes . . .
O(6) P(1) O(10) 100.7(1) yes . . .
O(3) P(2) O(6) 107.2(1) yes . . .
O(3) P(2) O(7) 118.8(2) yes . . .
O(3) P(2) O(8) 107.2(2) yes . . .
O(6) P(2) O(7) 110.8(2) yes . . .
O(6) P(2) O(8) 99.8(2) yes . . .
O(7) P(2) O(8) 111.3(2) yes . . .
O(4) P(3) O(8) 106.5(2) yes . . .
O(4) P(3) O(9) 121.2(2) yes . . .
O(4) P(3) O(10) 107.2(2) yes . . .
O(8) P(3) O(9) 109.1(2) yes . . .
O(8) P(3) O(10) 101.2(2) yes . . .
O(9) P(3) O(10) 109.8(2) yes . . .
O(11) P(4) O(14) 120.7(2) yes . . .
O(11) P(4) O(15) 106.5(1) yes . . .
O(11) P(4) O(19) 105.9(2) yes . . .
O(14) P(4) O(15) 109.7(2) yes . . .
O(14) P(4) O(19) 111.1(2) yes . . .
O(15) P(4) O(19) 101.0(2) yes . . .
O(12) P(5) O(15) 106.5(2) yes . . .
O(12) P(5) O(16) 119.1(2) yes . . .
O(12) P(5) O(17) 107.7(2) yes . . .
O(15) P(5) O(16) 110.8(2) yes . . .
O(15) P(5) O(17) 100.0(2) yes . . .
O(16) P(5) O(17) 111.1(2) yes . . .
O(13) P(6) O(17) 106.2(1) yes . . .
O(13) P(6) O(18) 120.2(2) yes . . .
O(13) P(6) O(19) 107.1(2) yes . . .
O(17) P(6) O(18) 110.8(2) yes . . .
O(17) P(6) O(19) 100.5(2) yes . . .
O(18) P(6) O(19) 110.1(2) yes . . .
N(1) P(7) C(21) 108.5(2) yes . . .
N(1) P(7) C(27) 110.5(2) yes . . .
N(1) P(7) C(33) 115.0(2) yes . . .
C(21) P(7) C(27) 109.1(2) yes . . .
C(21) P(7) C(33) 104.8(2) yes . . .
C(27) P(7) C(33) 108.7(2) yes . . .
N(1) P(8) C(39) 106.4(2) yes . . .
N(1) P(8) C(45) 112.5(2) yes . . .
N(1) P(8) C(51) 114.8(2) yes . . .
C(39) P(8) C(45) 108.4(2) yes . . .
C(39) P(8) C(51) 107.5(2) yes . . .
C(45) P(8) C(51) 107.1(2) yes . . .
N(2) P(9) C(57) 110.9(2) yes . . .
N(2) P(9) C(63) 107.6(2) yes . . .
N(2) P(9) C(69) 115.8(2) yes . . .
C(57) P(9) C(63) 107.8(2) yes . . .
C(57) P(9) C(69) 106.2(2) yes . . .
C(63) P(9) C(69) 108.3(2) yes . . .
N(2) P(10) C(75) 113.1(2) yes . . .
N(2) P(10) C(81) 106.3(2) yes . . .
N(2) P(10) C(87) 111.6(2) yes . . .
C(75) P(10) C(81) 106.7(2) yes . . .
C(75) P(10) C(87) 109.1(2) yes . . .
C(81) P(10) C(87) 109.9(2) yes . . .
Ti(2) O(1) Ti(1) 116.1(1) yes . . .
Ti(1) O(2) P(1) 136.7(1) yes . . .
Ti(1) O(3) P(2) 139.6(1) yes . . .
Ti(2) O(4) P(3) 163.6(2) yes . . .
P(1) O(6) P(2) 120.4(2) yes . . .
P(2) O(8) P(3) 123.7(2) yes . . .
P(1) O(10) P(3) 126.3(2) yes . . .
Ti(1) O(11) P(4) 155.7(2) yes . . .
Ti(2) O(12) P(5) 138.7(2) yes . . .
Ti(2) O(13) P(6) 135.6(2) yes . . .
P(4) O(15) P(5) 122.5(2) yes . . .
P(5) O(17) P(6) 120.6(2) yes . . .
P(4) O(19) P(6) 126.4(2) yes . . .
P(7) N(1) P(8) 147.1(2) yes . . .
P(9) N(2) P(10) 139.2(3) yes . . .
C(2) C(1) C(5) 107.9(4) yes . . .
C(2) C(1) C(6) 124.5(4) yes . . .
C(2) C(1) Ti(1) 73.5(3) yes . . .
C(5) C(1) C(6) 127.6(3) yes . . .
C(5) C(1) Ti(1) 71.9(3) yes . . .
C(6) C(1) Ti(1) 120.7(3) yes . . .
C(3) C(2) C(7) 126.3(3) yes . . .
C(3) C(2) Ti(1) 73.4(3) yes . . .
C(7) C(2) Ti(1) 126.4(3) yes . . .
C(7) C(2) C(1) 124.8(4) yes . . .
C(1) C(2) C(3) 108.4(3) yes . . .
C(1) C(2) Ti(1) 72.4(3) yes . . .
C(4) C(3) C(8) 127.4(4) yes . . .
C(4) C(3) Ti(1) 72.0(3) yes . . .
C(8) C(3) Ti(1) 122.1(3) yes . . .
C(8) C(3) C(2) 124.8(4) yes . . .
C(2) C(3) C(4) 107.9(3) yes . . .
C(2) C(3) Ti(1) 72.4(3) yes . . .
C(5) C(4) C(9) 126.4(3) yes . . .
C(5) C(4) Ti(1) 71.7(3) yes . . .
C(9) C(4) Ti(1) 121.5(3) yes . . .
C(9) C(4) C(3) 126.0(3) yes . . .
C(3) C(4) C(5) 107.6(4) yes . . .
C(3) C(4) Ti(1) 73.9(3) yes . . .
C(10) C(5) Ti(1) 120.6(3) yes . . .
C(10) C(5) C(1) 126.2(4) yes . . .
C(10) C(5) C(4) 125.5(4) yes . . .
C(1) C(5) Ti(1) 73.7(2) yes . . .
C(1) C(5) C(4) 108.3(3) yes . . .
C(4) C(5) Ti(1) 73.6(2) yes . . .
H(1) C(6) H(2) 109.5(6) no . . .
H(1) C(6) H(3) 109.5(6) no . . .
H(1) C(6) C(1) 109.5(5) no . . .
H(2) C(6) H(3) 109.5(6) no . . .
H(2) C(6) C(1) 109.5(5) no . . .
H(3) C(6) C(1) 109.5(5) no . . .
H(4) C(7) H(5) 109.5(6) no . . .
H(4) C(7) H(6) 109.5(7) no . . .
H(4) C(7) C(2) 109.5(5) no . . .
H(5) C(7) H(6) 109.5(6) no . . .
H(5) C(7) C(2) 109.5(5) no . . .
H(6) C(7) C(2) 109.5(5) no . . .
H(7) C(8) H(8) 109.5(7) no . . .
H(7) C(8) H(9) 109.5(6) no . . .
H(7) C(8) C(3) 109.5(5) no . . .
H(8) C(8) H(9) 109.5(6) no . . .
H(8) C(8) C(3) 109.5(4) no . . .
H(9) C(8) C(3) 109.5(5) no . . .
H(10) C(9) H(11) 109.5(7) no . . .
H(10) C(9) H(12) 109.5(6) no . . .
H(10) C(9) C(4) 109.5(5) no . . .
H(11) C(9) H(12) 109.5(6) no . . .
H(11) C(9) C(4) 109.5(5) no . . .
H(12) C(9) C(4) 109.4(5) no . . .
H(13) C(10) H(14) 109.5(6) no . . .
H(13) C(10) H(15) 109.5(6) no . . .
H(13) C(10) C(5) 109.5(4) no . . .
H(14) C(10) H(15) 109.5(6) no . . .
H(14) C(10) C(5) 109.5(4) no . . .
H(15) C(10) C(5) 109.5(5) no . . .
C(12) C(11) C(15) 107.2(5) yes . . .
C(12) C(11) C(16) 125.6(6) yes . . .
C(15) C(11) C(16) 127.1(6) yes . . .
C(16) C(11) Ti(2) 121.7(3) yes . . .
Ti(2) C(11) C(12) 73.1(3) yes . . .
Ti(2) C(11) C(15) 73.1(3) yes . . .
C(13) C(12) C(17) 124.2(6) yes . . .
C(17) C(12) Ti(2) 120.9(3) yes . . .
C(17) C(12) C(11) 127.2(6) yes . . .
Ti(2) C(12) C(13) 73.4(3) yes . . .
Ti(2) C(12) C(11) 73.0(3) yes . . .
C(11) C(12) C(13) 108.6(4) yes . . .
C(14) C(13) C(18) 124.2(6) yes . . .
C(18) C(13) Ti(2) 121.8(3) yes . . .
C(18) C(13) C(12) 127.7(6) yes . . .
Ti(2) C(13) C(14) 74.2(3) yes . . .
Ti(2) C(13) C(12) 72.6(3) yes . . .
C(12) C(13) C(14) 108.0(5) yes . . .
C(15) C(14) C(19) 123.9(5) yes . . .
C(19) C(14) Ti(2) 123.2(4) yes . . .
C(19) C(14) C(13) 127.4(5) yes . . .
Ti(2) C(14) C(15) 72.1(2) yes . . .
Ti(2) C(14) C(13) 72.3(2) yes . . .
C(13) C(14) C(15) 108.6(5) yes . . .
C(20) C(15) Ti(2) 123.7(4) yes . . .
C(20) C(15) C(11) 124.5(5) yes . . .
C(20) C(15) C(14) 127.7(5) yes . . .
Ti(2) C(15) C(11) 72.3(2) yes . . .
Ti(2) C(15) C(14) 74.2(2) yes . . .
C(11) C(15) C(14) 107.6(4) yes . . .
H(16) C(16) H(17) 109.5(9) no . . .
H(16) C(16) H(18) 109(1) no . . .
H(16) C(16) C(11) 109.5(7) no . . .
H(17) C(16) H(18) 109.5(9) no . . .
H(17) C(16) C(11) 109.5(9) no . . .
H(18) C(16) C(11) 109.5(7) no . . .
H(19) C(17) H(20) 109.5(9) no . . .
H(19) C(17) H(21) 109(1) no . . .
H(19) C(17) C(12) 109.5(7) no . . .
H(20) C(17) H(21) 109(1) no . . .
H(20) C(17) C(12) 109.5(8) no . . .
H(21) C(17) C(12) 109.5(6) no . . .
H(22) C(18) H(23) 109(1) no . . .
H(22) C(18) H(24) 109(1) no . . .
H(22) C(18) C(13) 109(1) no . . .
H(23) C(18) H(24) 109(1) no . . .
H(23) C(18) C(13) 109.5(9) no . . .
H(24) C(18) C(13) 109.4(8) no . . .
H(25) C(19) H(26) 109(1) no . . .
H(25) C(19) H(27) 109.5(9) no . . .
H(25) C(19) C(14) 109.4(9) no . . .
H(26) C(19) H(27) 109(1) no . . .
H(26) C(19) C(14) 109.5(7) no . . .
H(27) C(19) C(14) 109.5(8) no . . .
H(28) C(20) H(29) 109(1) no . . .
H(28) C(20) H(30) 109.5(7) no . . .
H(28) C(20) C(15) 109.5(8) no . . .
H(29) C(20) H(30) 109(1) no . . .
H(29) C(20) C(15) 109.5(6) no . . .
H(30) C(20) C(15) 109.5(9) no . . .
C(22) C(21) C(26) 120.0(5) yes . . .
C(22) C(21) P(7) 119.5(4) yes . . .
C(26) C(21) P(7) 120.4(4) yes . . .
C(23) C(22) H(31) 120.2(6) no . . .
C(23) C(22) C(21) 119.7(4) yes . . .
H(31) C(22) C(21) 120.1(6) no . . .
C(24) C(23) H(32) 120.2(8) no . . .
C(24) C(23) C(22) 119.7(5) yes . . .
H(32) C(23) C(22) 120.1(7) no . . .
C(25) C(24) H(33) 119.6(6) no . . .
C(25) C(24) C(23) 120.7(6) yes . . .
H(33) C(24) C(23) 119.6(7) no . . .
C(26) C(25) H(34) 120.0(7) no . . .
C(26) C(25) C(24) 120.0(5) yes . . .
H(34) C(25) C(24) 120.0(8) no . . .
H(35) C(26) C(21) 120.1(6) no . . .
H(35) C(26) C(25) 120.1(6) no . . .
C(21) C(26) C(25) 119.8(5) yes . . .
C(28) C(27) C(32) 119.1(4) yes . . .
C(28) C(27) P(7) 118.8(4) yes . . .
C(32) C(27) P(7) 122.1(4) yes . . .
C(29) C(28) H(36) 120.1(7) no . . .
C(29) C(28) C(27) 119.8(5) yes . . .
H(36) C(28) C(27) 120.1(6) no . . .
C(30) C(29) H(37) 119.7(7) no . . .
C(30) C(29) C(28) 120.7(6) yes . . .
H(37) C(29) C(28) 119.6(7) no . . .
C(31) C(30) H(38) 120.1(6) no . . .
C(31) C(30) C(29) 119.8(5) yes . . .
H(38) C(30) C(29) 120.1(7) no . . .
C(32) C(31) H(39) 120.2(5) no . . .
C(32) C(31) C(30) 119.7(5) yes . . .
H(39) C(31) C(30) 120.2(5) no . . .
H(40) C(32) C(27) 119.5(5) no . . .
H(40) C(32) C(31) 119.6(5) no . . .
C(27) C(32) C(31) 120.9(4) yes . . .
C(34) C(33) C(38) 120.2(3) yes . . .
C(34) C(33) P(7) 116.4(3) yes . . .
C(38) C(33) P(7) 123.3(3) yes . . .
C(35) C(34) H(41) 120.4(5) no . . .
C(35) C(34) C(33) 119.2(4) yes . . .
H(41) C(34) C(33) 120.4(4) no . . .
C(36) C(35) H(42) 119.8(5) no . . .
C(36) C(35) C(34) 120.4(4) yes . . .
H(42) C(35) C(34) 119.8(6) no . . .
C(37) C(36) H(43) 120.0(6) no . . .
C(37) C(36) C(35) 120.0(3) yes . . .
H(43) C(36) C(35) 120.0(6) no . . .
C(38) C(37) H(44) 120.0(5) no . . .
C(38) C(37) C(36) 120.0(4) yes . . .
H(44) C(37) C(36) 120.0(4) no . . .
H(45) C(38) C(33) 119.9(4) no . . .
H(45) C(38) C(37) 119.9(5) no . . .
C(33) C(38) C(37) 120.2(4) yes . . .
C(40) C(39) C(44) 119.7(3) yes . . .
C(40) C(39) P(8) 120.1(3) yes . . .
C(44) C(39) P(8) 120.1(3) yes . . .
C(41) C(40) H(46) 120.0(4) no . . .
C(41) C(40) C(39) 120.1(4) yes . . .
H(46) C(40) C(39) 120.0(4) no . . .
C(42) C(41) H(47) 120.1(5) no . . .
C(42) C(41) C(40) 119.7(4) yes . . .
H(47) C(41) C(40) 120.2(5) no . . .
C(43) C(42) H(48) 119.8(6) no . . .
C(43) C(42) C(41) 120.5(3) yes . . .
H(48) C(42) C(41) 119.8(5) no . . .
C(44) C(43) H(49) 120.1(5) no . . .
C(44) C(43) C(42) 119.9(4) yes . . .
H(49) C(43) C(42) 120.0(4) no . . .
H(50) C(44) C(39) 120.0(4) no . . .
H(50) C(44) C(43) 120.0(5) no . . .
C(39) C(44) C(43) 120.1(4) yes . . .
C(46) C(45) C(50) 119.3(4) yes . . .
C(46) C(45) P(8) 118.1(3) yes . . .
C(50) C(45) P(8) 122.6(4) yes . . .
C(47) C(46) H(51) 119.8(6) no . . .
C(47) C(46) C(45) 120.5(4) yes . . .
H(51) C(46) C(45) 119.8(6) no . . .
C(48) C(47) H(52) 119.9(6) no . . .
C(48) C(47) C(46) 120.2(5) yes . . .
H(52) C(47) C(46) 119.9(5) no . . .
C(49) C(48) H(53) 120.0(6) no . . .
C(49) C(48) C(47) 120.0(5) yes . . .
H(53) C(48) C(47) 120.0(6) no . . .
C(50) C(49) H(54) 119.9(6) no . . .
C(50) C(49) C(48) 120.2(4) yes . . .
H(54) C(49) C(48) 119.9(6) no . . .
H(55) C(50) C(45) 120.1(5) no . . .
H(55) C(50) C(49) 120.1(5) no . . .
C(45) C(50) C(49) 119.9(5) yes . . .
C(52) C(51) C(56) 119.3(4) yes . . .
C(52) C(51) P(8) 122.1(3) yes . . .
C(56) C(51) P(8) 118.6(3) yes . . .
C(53) C(52) H(56) 120.0(6) no . . .
C(53) C(52) C(51) 120.0(3) yes . . .
H(56) C(52) C(51) 120.0(6) no . . .
C(54) C(53) H(57) 119.9(6) no . . .
C(54) C(53) C(52) 120.3(5) yes . . .
H(57) C(53) C(52) 119.9(5) no . . .
C(55) C(54) H(58) 119.9(5) no . . .
C(55) C(54) C(53) 120.2(5) yes . . .
H(58) C(54) C(53) 119.9(6) no . . .
C(56) C(55) H(59) 119.9(6) no . . .
C(56) C(55) C(54) 120.2(4) yes . . .
H(59) C(55) C(54) 119.9(6) no . . .
H(60) C(56) C(51) 120.0(5) no . . .
H(60) C(56) C(55) 120.0(4) no . . .
C(51) C(56) C(55) 120.0(4) yes . . .
C(58) C(57) C(62) 118.1(4) yes . . .
C(58) C(57) P(9) 120.3(3) yes . . .
C(62) C(57) P(9) 121.5(3) yes . . .
C(59) C(58) H(61) 119.9(5) no . . .
C(59) C(58) C(57) 120.2(4) yes . . .
H(61) C(58) C(57) 119.9(5) no . . .
C(60) C(59) H(62) 119.8(5) no . . .
C(60) C(59) C(58) 120.3(4) yes . . .
H(62) C(59) C(58) 119.8(5) no . . .
C(61) C(60) H(63) 119.8(5) no . . .
C(61) C(60) C(59) 120.3(4) yes . . .
H(63) C(60) C(59) 119.8(5) no . . .
C(62) C(61) H(64) 120.0(5) no . . .
C(62) C(61) C(60) 119.9(4) yes . . .
H(64) C(61) C(60) 120.1(5) no . . .
H(65) C(62) C(57) 119.4(5) no . . .
H(65) C(62) C(61) 119.4(4) no . . .
C(57) C(62) C(61) 121.1(4) yes . . .
C(64) C(63) C(68) 119.1(4) yes . . .
C(64) C(63) P(9) 120.4(3) yes . . .
C(68) C(63) P(9) 120.5(3) yes . . .
C(65) C(64) H(71) 119.9(5) no . . .
C(65) C(64) C(63) 120.2(4) yes . . .
H(71) C(64) C(63) 119.9(4) no . . .
C(66) C(65) H(72) 119.8(5) no . . .
C(66) C(65) C(64) 120.3(4) yes . . .
H(72) C(65) C(64) 119.8(5) no . . .
C(67) C(66) H(73) 120.2(5) no . . .
C(67) C(66) C(65) 119.7(4) yes . . .
H(73) C(66) C(65) 120.2(6) no . . .
C(68) C(67) H(74) 120.0(6) no . . .
C(68) C(67) C(66) 120.1(4) yes . . .
H(74) C(67) C(66) 120.0(5) no . . .
H(75) C(68) C(63) 119.7(4) no . . .
H(75) C(68) C(67) 119.7(5) no . . .
C(63) C(68) C(67) 120.6(4) yes . . .
C(70) C(69) C(74) 119.7(4) yes . . .
C(70) C(69) P(9) 120.6(3) yes . . .
C(74) C(69) P(9) 119.6(3) yes . . .
C(71) C(70) H(66) 120.1(5) no . . .
C(71) C(70) C(69) 119.8(4) yes . . .
H(66) C(70) C(69) 120.1(5) no . . .
C(72) C(71) H(67) 120.0(6) no . . .
C(72) C(71) C(70) 120.1(4) yes . . .
H(67) C(71) C(70) 120.0(6) no . . .
C(73) C(72) H(68) 119.6(6) no . . .
C(73) C(72) C(71) 120.7(5) yes . . .
H(68) C(72) C(71) 119.6(5) no . . .
C(74) C(73) H(69) 120.0(5) no . . .
C(74) C(73) C(72) 120.0(4) yes . . .
H(69) C(73) C(72) 120.0(6) no . . .
H(70) C(74) C(69) 120.2(6) no . . .
H(70) C(74) C(73) 120.2(5) no . . .
C(69) C(74) C(73) 119.6(4) yes . . .
C(76) C(75) C(80) 120.4(4) yes . . .
C(76) C(75) P(10) 122.8(3) yes . . .
C(80) C(75) P(10) 116.7(4) yes . . .
C(77) C(76) H(76) 120.4(6) no . . .
C(77) C(76) C(75) 119.2(4) yes . . .
H(76) C(76) C(75) 120.4(6) no . . .
C(78) C(77) H(77) 119.8(6) no . . .
C(78) C(77) C(76) 120.4(6) yes . . .
H(77) C(77) C(76) 119.8(6) no . . .
C(79) C(78) H(78) 119.9(6) no . . .
C(79) C(78) C(77) 120.3(5) yes . . .
H(78) C(78) C(77) 119.8(7) no . . .
C(80) C(79) H(79) 120.1(6) no . . .
C(80) C(79) C(78) 119.9(4) yes . . .
H(79) C(79) C(78) 120.1(6) no . . .
H(80) C(80) C(75) 120.1(5) no . . .
H(80) C(80) C(79) 120.1(5) no . . .
C(75) C(80) C(79) 119.8(5) yes . . .
C(82) C(81) C(86) 119.5(4) yes . . .
C(82) C(81) P(10) 121.8(4) yes . . .
C(86) C(81) P(10) 118.6(3) yes . . .
C(83) C(82) H(81) 120.2(4) no . . .
C(83) C(82) C(81) 119.5(4) yes . . .
H(81) C(82) C(81) 120.3(5) no . . .
C(84) C(83) H(82) 119.5(5) no . . .
C(84) C(83) C(82) 121.1(4) yes . . .
H(82) C(83) C(82) 119.5(6) no . . .
C(85) C(84) H(83) 120.1(6) no . . .
C(85) C(84) C(83) 119.7(4) yes . . .
H(83) C(84) C(83) 120.1(5) no . . .
C(86) C(85) H(84) 120.0(4) no . . .
C(86) C(85) C(84) 120.0(5) yes . . .
H(84) C(85) C(84) 120.0(5) no . . .
H(85) C(86) C(81) 119.9(5) no . . .
H(85) C(86) C(85) 119.9(6) no . . .
C(81) C(86) C(85) 120.1(4) yes . . .
C(88) C(87) C(92) 119.1(4) yes . . .
C(88) C(87) P(10) 120.7(3) yes . . .
C(92) C(87) P(10) 120.1(3) yes . . .
C(89) C(88) H(86) 119.8(6) no . . .
C(89) C(88) C(87) 120.3(3) yes . . .
H(86) C(88) C(87) 119.9(5) no . . .
C(90) C(89) H(87) 120.1(5) no . . .
C(90) C(89) C(88) 119.8(5) yes . . .
H(87) C(89) C(88) 120.1(4) no . . .
C(91) C(90) H(88) 119.8(5) no . . .
C(91) C(90) C(89) 120.4(4) yes . . .
H(88) C(90) C(89) 119.8(6) no . . .
C(92) C(91) H(89) 120.1(6) no . . .
C(92) C(91) C(90) 119.7(3) yes . . .
H(89) C(91) C(90) 120.1(6) no . . .
H(90) C(92) C(87) 119.7(5) no . . .
H(90) C(92) C(91) 119.7(4) no . . .
C(87) C(92) C(91) 120.5(4) yes . . .
H(91) C(93) H(92) 109.5(5) no . . .
H(91) C(93) Cl(1) 109.0(5) no . . .
H(91) C(93) Cl(2) 108.9(5) no . . .
H(92) C(93) Cl(1) 109.0(5) no . . .
H(92) C(93) Cl(2) 109.0(5) no . . .
Cl(1) C(93) Cl(2) 111.5(2) yes . . .

loop_
_geom_bond_atom_site_label_1
_geom_bond_atom_site_label_2
_geom_bond_distance
_geom_bond_publ_flag
_geom_bond_site_symmetry_1
_geom_bond_site_symmetry_2
Ti(1) Ti(2) 3.121(1) yes . .
Ti(1) O(1) 1.817(3) yes . .
Ti(1) O(2) 2.039(3) yes . .
Ti(1) O(3) 2.023(3) yes . .
Ti(1) O(11) 2.045(3) yes . .
Ti(1) C(1) 2.394(5) yes . .
Ti(1) C(2) 2.407(5) yes . .
Ti(1) C(3) 2.420(5) yes . .
Ti(1) C(4) 2.395(5) yes . .
Ti(1) C(5) 2.371(4) yes . .
Ti(2) O(1) 1.862(3) yes . .
Ti(2) O(4) 2.063(3) yes . .
Ti(2) O(12) 2.026(3) yes . .
Ti(2) O(13) 2.048(3) yes . .
Ti(2) C(11) 2.377(5) yes . .
Ti(2) C(12) 2.378(5) yes . .
Ti(2) C(13) 2.389(5) yes . .
Ti(2) C(14) 2.414(4) yes . .
Ti(2) C(15) 2.388(4) yes . .
Cl(1) C(93) 1.757(5) yes . .
Cl(2) C(93) 1.752(4) yes . .
P(1) O(2) 1.506(3) yes . .
P(1) O(5) 1.454(3) yes . .
P(1) O(6) 1.622(2) yes . .
P(1) O(10) 1.625(3) yes . .
P(2) O(3) 1.508(3) yes . .
P(2) O(6) 1.609(3) yes . .
P(2) O(7) 1.459(3) yes . .
P(2) O(8) 1.612(3) yes . .
P(3) O(4) 1.500(3) yes . .
P(3) O(8) 1.618(3) yes . .
P(3) O(9) 1.458(4) yes . .
P(3) O(10) 1.609(3) yes . .
P(4) O(11) 1.510(2) yes . .
P(4) O(14) 1.451(3) yes . .
P(4) O(15) 1.620(3) yes . .
P(4) O(19) 1.609(3) yes . .
P(5) O(12) 1.513(2) yes . .
P(5) O(15) 1.615(3) yes . .
P(5) O(16) 1.462(3) yes . .
P(5) O(17) 1.610(3) yes . .
P(6) O(13) 1.506(2) yes . .
P(6) O(17) 1.623(3) yes . .
P(6) O(18) 1.456(3) yes . .
P(6) O(19) 1.625(3) yes . .
P(7) N(1) 1.564(4) yes . .
P(7) C(21) 1.794(5) yes . .
P(7) C(27) 1.795(5) yes . .
P(7) C(33) 1.795(3) yes . .
P(8) N(1) 1.571(4) yes . .
P(8) C(39) 1.791(3) yes . .
P(8) C(45) 1.790(4) yes . .
P(8) C(51) 1.806(5) yes . .
P(9) N(2) 1.581(4) yes . .
P(9) C(57) 1.797(4) yes . .
P(9) C(63) 1.801(4) yes . .
P(9) C(69) 1.800(5) yes . .
P(10) N(2) 1.578(4) yes . .
P(10) C(75) 1.814(5) yes . .
P(10) C(81) 1.805(4) yes . .
P(10) C(87) 1.799(4) yes . .
C(1) C(2) 1.407(4) yes . .
C(1) C(5) 1.408(6) yes . .
C(1) C(6) 1.499(6) yes . .
C(2) C(3) 1.417(6) yes . .
C(2) C(7) 1.497(6) yes . .
C(3) C(4) 1.412(5) yes . .
C(3) C(8) 1.507(5) yes . .
C(4) C(5) 1.423(5) yes . .
C(4) C(9) 1.494(7) yes . .
C(5) C(10) 1.502(4) yes . .
C(6) H(1) 0.950(7) no . .
C(6) H(2) 0.950(7) no . .
C(6) H(3) 0.950(5) no . .
C(7) H(4) 0.950(8) no . .
C(7) H(5) 0.950(6) no . .
C(7) H(6) 0.950(8) no . .
C(8) H(7) 0.950(7) no . .
C(8) H(8) 0.950(8) no . .
C(8) H(9) 0.950(7) no . .
C(9) H(10) 0.950(5) no . .
C(9) H(11) 0.950(7) no . .
C(9) H(12) 0.950(8) no . .
C(10) H(13) 0.950(7) no . .
C(10) H(14) 0.950(7) no . .
C(10) H(15) 0.950(7) no . .
C(11) C(12) 1.390(8) yes . .
C(11) C(15) 1.416(7) yes . .
C(11) C(16) 1.497(9) yes . .
C(12) C(13) 1.394(8) yes . .
C(12) C(17) 1.491(7) yes . .
C(13) C(14) 1.385(8) yes . .
C(13) C(18) 1.49(1) yes . .
C(14) C(15) 1.390(8) yes . .
C(14) C(19) 1.499(9) yes . .
C(15) C(20) 1.496(9) yes . .
C(16) H(16) 0.950(7) no . .
C(16) H(17) 0.95(1) no . .
C(16) H(18) 0.95(1) no . .
C(17) H(19) 0.950(9) no . .
C(17) H(20) 0.95(1) no . .
C(17) H(21) 0.95(1) no . .
C(18) H(22) 0.95(1) no . .
C(18) H(23) 0.95(1) no . .
C(18) H(24) 0.950(8) no . .
C(19) H(25) 0.950(8) no . .
C(19) H(26) 0.95(1) no . .
C(19) H(27) 0.95(1) no . .
C(20) H(28) 0.95(1) no . .
C(20) H(29) 0.95(1) no . .
C(20) H(30) 0.95(1) no . .
C(21) C(22) 1.399(6) yes . .
C(21) C(26) 1.381(6) yes . .
C(22) C(23) 1.382(9) yes . .
C(22) H(31) 0.950(7) no . .
C(23) C(24) 1.387(8) yes . .
C(23) H(32) 0.950(8) no . .
C(24) C(25) 1.370(9) yes . .
C(24) H(33) 0.95(1) no . .
C(25) C(26) 1.391(9) yes . .
C(25) H(34) 0.950(7) no . .
C(26) H(35) 0.950(7) no . .
C(27) C(28) 1.390(7) yes . .
C(27) C(32) 1.380(7) yes . .
C(28) C(29) 1.381(8) yes . .
C(28) H(36) 0.950(8) no . .
C(29) C(30) 1.375(8) yes . .
C(29) H(37) 0.950(9) no . .
C(30) C(31) 1.379(7) yes . .
C(30) H(38) 0.950(7) no . .
C(31) C(32) 1.383(6) yes . .
C(31) H(39) 0.950(7) no . .
C(32) H(40) 0.950(7) no . .
C(33) C(34) 1.400(6) yes . .
C(33) C(38) 1.375(6) yes . .
C(34) C(35) 1.381(5) yes . .
C(34) H(41) 0.950(7) no . .
C(35) C(36) 1.382(7) yes . .
C(35) H(42) 0.950(7) no . .
C(36) C(37) 1.388(7) yes . .
C(36) H(43) 0.950(5) no . .
C(37) C(38) 1.378(5) yes . .
C(37) H(44) 0.950(7) no . .
C(38) H(45) 0.950(7) no . .
C(39) C(40) 1.397(6) yes . .
C(39) C(44) 1.383(6) yes . .
C(40) C(41) 1.375(5) yes . .
C(40) H(46) 0.950(7) no . .
C(41) C(42) 1.383(7) yes . .
C(41) H(47) 0.950(6) no . .
C(42) C(43) 1.384(6) yes . .
C(42) H(48) 0.950(5) no . .
C(43) C(44) 1.377(5) yes . .
C(43) H(49) 0.950(7) no . .
C(44) H(50) 0.950(6) no . .
C(45) C(46) 1.399(7) yes . .
C(45) C(50) 1.387(6) yes . .
C(46) C(47) 1.383(7) yes . .
C(46) H(51) 0.950(6) no . .
C(47) C(48) 1.380(7) yes . .
C(47) H(52) 0.950(8) no . .
C(48) C(49) 1.384(8) yes . .
C(48) H(53) 0.950(8) no . .
C(49) C(50) 1.399(7) yes . .
C(49) H(54) 0.950(7) no . .
C(50) H(55) 0.950(7) no . .
C(51) C(52) 1.387(6) yes . .
C(51) C(56) 1.406(5) yes . .
C(52) C(53) 1.393(7) yes . .
C(52) H(56) 0.950(5) no . .
C(53) C(54) 1.376(5) yes . .
C(53) H(57) 0.950(8) no . .
C(54) C(55) 1.385(7) yes . .
C(54) H(58) 0.950(8) no . .
C(55) C(56) 1.381(7) yes . .
C(55) H(59) 0.950(5) no . .
C(56) H(60) 0.950(7) no . .
C(57) C(58) 1.418(6) yes . .
C(57) C(62) 1.383(5) yes . .
C(58) C(59) 1.381(6) yes . .
C(58) H(61) 0.950(6) no . .
C(59) C(60) 1.383(6) yes . .
C(59) H(62) 0.950(7) no . .
C(60) C(61) 1.371(7) yes . .
C(60) H(63) 0.950(7) no . .
C(61) C(62) 1.394(6) yes . .
C(61) H(64) 0.950(6) no . .
C(62) H(65) 0.950(6) no . .
C(63) C(64) 1.388(6) yes . .
C(63) C(68) 1.389(6) yes . .
C(64) C(65) 1.389(6) yes . .
C(64) H(71) 0.950(6) no . .
C(65) C(66) 1.383(6) yes . .
C(65) H(72) 0.950(7) no . .
C(66) C(67) 1.382(7) yes . .
C(66) H(73) 0.950(6) no . .
C(67) C(68) 1.385(6) yes . .
C(67) H(74) 0.950(6) no . .
C(68) H(75) 0.950(7) no . .
C(69) C(70) 1.386(5) yes . .
C(69) C(74) 1.409(6) yes . .
C(70) C(71) 1.388(7) yes . .
C(70) H(66) 0.950(7) no . .
C(71) C(72) 1.383(7) yes . .
C(71) H(67) 0.950(6) no . .
C(72) C(73) 1.373(6) yes . .
C(72) H(68) 0.950(8) no . .
C(73) C(74) 1.387(7) yes . .
C(73) H(69) 0.950(7) no . .
C(74) H(70) 0.950(5) no . .
C(75) C(76) 1.390(7) yes . .
C(75) C(80) 1.389(6) yes . .
C(76) C(77) 1.391(7) yes . .
C(76) H(76) 0.950(6) no . .
C(77) C(78) 1.388(7) yes . .
C(77) H(77) 0.950(9) no . .
C(78) C(79) 1.377(8) yes . .
C(78) H(78) 0.950(8) no . .
C(79) C(80) 1.395(7) yes . .
C(79) H(79) 0.950(6) no . .
C(80) H(80) 0.950(7) no . .
C(81) C(82) 1.394(5) yes . .
C(81) C(86) 1.398(7) yes . .
C(82) C(83) 1.383(6) yes . .
C(82) H(81) 0.950(7) no . .
C(83) C(84) 1.380(7) yes . .
C(83) H(82) 0.950(6) no . .
C(84) C(85) 1.386(5) yes . .
C(84) H(83) 0.950(6) no . .
C(85) C(86) 1.388(6) yes . .
C(85) H(84) 0.950(7) no . .
C(86) H(85) 0.950(5) no . .
C(87) C(88) 1.396(7) yes . .
C(87) C(92) 1.384(5) yes . .
C(88) C(89) 1.387(7) yes . .
C(88) H(86) 0.950(5) no . .
C(89) C(90) 1.382(5) yes . .
C(89) H(87) 0.950(8) no . .
C(90) C(91) 1.380(8) yes . .
C(90) H(88) 0.950(7) no . .
C(91) C(92) 1.390(6) yes . .
C(91) H(89) 0.950(5) no . .
C(92) H(90) 0.950(7) no . .
C(93) H(91) 0.950(7) no . .
C(93) H(92) 0.950(7) no . .

loop_
_geom_contact_atom_site_label_1
_geom_contact_atom_site_label_2
_geom_contact_distance
_geom_contact_publ_flag
_geom_contact_site_symmetry_1
_geom_contact_site_symmetry_2
Ti(1) Ti(2) 3.121(1) yes . 55501
Ti(1) P(1) 3.300(1) yes . 55501
Ti(1) P(2) 3.319(1) yes . 55501
Ti(1) P(4) 3.477(1) yes . 55501
Ti(1) O(4) 2.807(3) yes . 55501
Ti(1) C(1) 2.394(5) yes . 55501
Ti(1) C(2) 2.407(5) yes . 55501
Ti(1) C(3) 2.420(5) yes . 55501
Ti(1) C(4) 2.395(5) yes . 55501
Ti(1) C(5) 2.371(4) yes . 55501
Ti(1) C(6) 3.411(5) yes . 55501
Ti(1) C(7) 3.508(5) yes . 55501
Ti(1) C(8) 3.465(4) yes . 55501
Ti(1) C(9) 3.422(5) yes . 55501
Ti(1) C(10) 3.392(4) yes . 55501
Ti(1) H(2) 3.329(5) no . 55501
Ti(1) H(6) 3.485(5) no . 55501
Ti(1) H(9) 3.390(4) no . 55501
Ti(1) H(11) 3.358(5) no . 55501
Ti(1) H(13) 3.319(4) no . 55501
Ti(2) Ti(1) 3.121(1) yes . 55501
Ti(2) P(3) 3.528(1) yes . 55501
Ti(2) P(5) 3.316(1) yes . 55501
Ti(2) P(6) 3.297(1) yes . 55501
Ti(2) O(4) 2.063(3) yes . 55501
Ti(2) O(11) 2.649(3) yes . 55501
Ti(2) C(11) 2.377(5) yes . 55501
Ti(2) C(12) 2.378(5) yes . 55501
Ti(2) C(13) 2.389(5) yes . 55501
Ti(2) C(14) 2.414(4) yes . 55501
Ti(2) C(15) 2.388(4) yes . 55501
Ti(2) C(16) 3.410(8) yes . 55501
Ti(2) C(17) 3.394(7) yes . 55501
Ti(2) C(18) 3.417(8) yes . 55501
Ti(2) C(19) 3.469(6) yes . 55501
Ti(2) C(20) 3.449(6) yes . 55501
Ti(2) H(16) 3.342(8) no . 55501
Ti(2) H(19) 3.317(7) no . 55501
Ti(2) H(22) 3.351(8) no . 55501
Ti(2) H(26) 3.403(7) no . 55501
Ti(2) H(29) 3.394(7) no . 55501
Cl(1) Cl(2) 2.901(2) yes . 55501
Cl(1) C(23) 3.578(5) yes . 65501
Cl(1) C(68) 3.535(5) yes . 55501
Cl(1) H(40) 3.175(5) no . 65501
Cl(1) H(66) 3.446(4) no . 55501
Cl(1) H(74) 3.432(5) no . 55501
Cl(1) H(75) 3.165(4) no . 55501
Cl(1) H(91) 2.252(5) no . 55501
Cl(1) H(92) 2.252(5) no . 55501
Cl(2) Cl(1) 2.901(2) yes . 55501
Cl(2) H(39) 2.863(5) no . 65501
Cl(2) H(40) 3.452(5) no . 65501
Cl(2) H(91) 2.248(4) no . 55501
Cl(2) H(92) 2.248(4) no . 55501
P(1) Ti(1) 3.300(1) yes . 55501
P(1) P(2) 2.804(1) yes . 55501
P(1) P(3) 2.886(2) yes . 55501
P(1) O(3) 3.119(3) yes . 55501
P(1) O(4) 3.366(3) yes . 55501
P(1) O(8) 3.106(3) yes . 55501
P(1) H(11) 3.119(5) no . 55501
P(1) H(48) 3.163(4) no . 56502
P(1) H(69) 3.244(5) no . 56501
P(1) H(77) 3.399(6) no . 66502
P(2) Ti(1) 3.319(1) yes . 55501
P(2) P(1) 2.804(1) yes . 55501
P(2) P(3) 2.848(2) yes . 55501
P(2) O(2) 3.147(2) yes . 55501
P(2) O(4) 3.267(3) yes . 55501
P(2) O(10) 3.092(3) yes . 55501
P(2) H(10) 3.491(6) no . 55501
P(2) H(11) 3.278(5) no . 55501
P(2) H(29) 3.501(8) no . 55501
P(3) Ti(2) 3.528(1) yes . 55501
P(3) P(1) 2.886(2) yes . 55501
P(3) P(2) 2.848(2) yes . 55501
P(3) O(2) 3.343(3) yes . 55501
P(3) O(3) 3.212(3) yes . 55501
P(3) O(6) 3.132(3) yes . 55501
P(3) C(20) 3.507(7) yes . 55501
P(3) H(17) 3.538(8) no . 55501
P(3) H(29) 2.619(6) no . 55501
P(3) H(63) 3.193(5) no . 66501
P(3) H(86) 3.260(5) no . 66502
P(4) Ti(1) 3.477(1) yes . 55501
P(4) P(5) 2.836(2) yes . 55501
P(4) P(6) 2.886(2) yes . 55501
P(4) O(2) 3.596(3) yes . 55501
P(4) O(12) 3.174(3) yes . 55501
P(4) O(13) 3.331(3) yes . 55501
P(4) O(17) 3.130(3) yes . 55501
P(4) C(7) 3.358(5) yes . 55501
P(4) H(5) 3.153(6) no . 55501
P(4) H(6) 2.881(5) no . 55501
P(4) H(9) 3.411(6) no . 55501
P(4) H(48) 3.273(5) no . 56502
P(4) H(49) 3.101(4) no . 56502
P(4) H(59) 3.168(4) no . 55501
P(5) Ti(2) 3.316(1) yes . 55501
P(5) P(4) 2.836(2) yes . 55501
P(5) P(6) 2.809(2) yes . 55501
P(5) O(11) 3.225(3) yes . 55501
P(5) O(13) 3.153(3) yes . 55501
P(5) O(19) 3.084(3) yes . 55501
P(5) H(6) 3.380(6) no . 55501
P(5) H(19) 2.999(7) no . 55501
P(5) H(23) 3.598(6) no . 55501
P(5) H(33) 3.567(6) no . 65501
P(5) H(43) 3.401(6) no . 55501
P(5) H(59) 3.519(4) no . 55501
P(6) Ti(2) 3.297(1) yes . 55501
P(6) P(4) 2.886(2) yes . 55501
P(6) P(5) 2.809(2) yes . 55501
P(6) O(11) 3.324(3) yes . 55501
P(6) O(12) 3.135(3) yes . 55501
P(6) O(15) 3.117(3) yes . 55501
P(6) H(19) 3.353(8) no . 55501
P(6) H(52) 3.302(6) no . 65501
P(6) H(59) 3.403(4) no . 55501
P(6) H(87) 3.499(6) no . 66502
P(7) P(8) 3.006(1) yes . 55501
P(7) C(22) 2.765(6) yes . 55501
P(7) C(26) 2.762(5) yes . 55501
P(7) C(28) 2.749(6) yes . 55501
P(7) C(32) 2.785(5) yes . 55501
P(7) C(34) 2.723(4) yes . 55501
P(7) C(38) 2.798(4) yes . 55501
P(7) H(31) 2.858(5) no . 55501
P(7) H(35) 2.860(5) no . 55501
P(7) H(36) 2.832(6) no . 55501
P(7) H(40) 2.887(5) no . 55501
P(7) H(41) 2.792(4) no . 55501
P(7) H(45) 2.915(4) no . 55501
P(7) H(60) 3.490(5) no . 55501
P(8) P(7) 3.006(1) yes . 55501
P(8) C(40) 2.769(3) yes . 55501
P(8) C(44) 2.758(4) yes . 55501
P(8) C(46) 2.742(5) yes . 55501
P(8) C(50) 2.793(4) yes . 55501
P(8) C(52) 2.802(5) yes . 55501
P(8) C(56) 2.769(4) yes . 55501
P(8) H(36) 3.200(6) no . 55501
P(8) H(46) 2.866(4) no . 55501
P(8) H(50) 2.853(5) no . 55501
P(8) H(51) 2.817(5) no . 55501
P(8) H(55) 2.910(4) no . 55501
P(8) H(56) 2.910(5) no . 55501
P(8) H(60) 2.849(4) no . 55501
P(9) P(10) 2.961(1) yes . 55501
P(9) C(58) 2.795(5) yes . 55501
P(9) C(62) 2.782(4) yes . 55501
P(9) C(64) 2.775(4) yes . 55501
P(9) C(68) 2.777(4) yes . 55501
P(9) C(70) 2.775(5) yes . 55501
P(9) C(74) 2.780(5) yes . 55501
P(9) H(61) 2.893(5) no . 55501
P(9) H(65) 2.877(4) no . 55501
P(9) H(66) 2.873(4) no . 55501
P(9) H(70) 2.874(5) no . 55501
P(9) H(71) 2.868(5) no . 55501
P(9) H(75) 2.868(4) no . 55501
P(9) H(90) 3.228(5) no . 55501
P(10) P(9) 2.961(1) yes . 55501
P(10) C(76) 2.820(5) yes . 55501
P(10) C(80) 2.735(4) yes . 55501
P(10) C(82) 2.803(4) yes . 55501
P(10) C(86) 2.762(5) yes . 55501
P(10) C(88) 2.784(5) yes . 55501
P(10) C(92) 2.766(4) yes . 55501
P(10) H(65) 3.549(5) no . 55501
P(10) H(76) 2.940(6) no . 55501
P(10) H(80) 2.799(4) no . 55501
P(10) H(81) 2.914(4) no . 55501
P(10) H(85) 2.841(5) no . 55501
P(10) H(86) 2.880(5) no . 55501
P(10) H(90) 2.854(3) no . 55501
O(1) O(3) 2.745(4) yes . 55501
O(1) O(4) 2.615(4) yes . 55501
O(1) O(11) 2.523(3) yes . 55501
O(1) O(12) 2.812(4) yes . 55501
O(1) C(1) 2.750(6) yes . 55501
O(1) C(2) 3.302(5) yes . 55501
O(1) C(5) 3.126(5) yes . 55501
O(1) C(6) 2.904(6) yes . 55501
O(1) C(13) 3.222(7) yes . 55501
O(1) C(14) 2.718(5) yes . 55501
O(1) C(15) 3.134(6) yes . 55501
O(1) C(19) 2.896(6) yes . 55501
O(1) H(2) 2.460(6) no . 55501
O(1) H(3) 3.083(6) no . 55501
O(1) H(13) 3.194(5) no . 55501
O(1) H(22) 3.42(1) no . 55501
O(1) H(26) 2.396(6) no . 55501
O(1) H(27) 3.180(7) no . 55501
O(2) P(2) 3.147(2) yes . 55501
O(2) P(3) 3.343(3) yes . 55501
O(2) P(4) 3.596(3) yes . 55501
O(2) O(3) 2.694(3) yes . 55501
O(2) O(4) 3.118(4) yes . 55501
O(2) O(5) 2.567(4) yes . 55501
O(2) O(6) 2.507(4) yes . 55501
O(2) O(10) 2.524(4) yes . 55501
O(2) O(11) 2.634(4) yes . 55501
O(2) C(3) 2.871(6) yes . 55501
O(2) C(4) 3.020(5) yes . 55501
O(2) C(8) 3.033(6) yes . 55501
O(2) C(9) 3.339(6) yes . 55501
O(2) H(8) 3.032(6) no . 55501
O(2) H(9) 2.718(5) no . 55501
O(2) H(11) 2.750(6) no . 55501
O(2) H(48) 3.068(5) no . 56502
O(3) P(1) 3.119(3) yes . 55501
O(3) P(3) 3.212(3) yes . 55501
O(3) O(1) 2.745(4) yes . 55501
O(3) O(2) 2.694(3) yes . 55501
O(3) O(4) 2.898(4) yes . 55501
O(3) O(6) 2.510(4) yes . 55501
O(3) O(7) 2.554(4) yes . 55501
O(3) O(8) 2.511(4) yes . 55501
O(3) O(10) 3.547(4) yes . 55501
O(3) C(4) 2.909(6) yes . 55501
O(3) C(5) 2.817(6) yes . 55501
O(3) C(9) 3.167(6) yes . 55501
O(3) C(10) 2.971(6) yes . 55501
O(3) H(10) 3.043(6) no . 55501
O(3) H(11) 3.005(6) no . 55501
O(3) H(13) 2.722(5) no . 55501
O(3) H(14) 2.903(6) no . 55501
O(3) H(26) 3.530(8) no . 55501
O(3) H(29) 3.570(8) no . 55501
O(4) Ti(1) 2.807(3) yes . 55501
O(4) Ti(2) 2.063(3) yes . 55501
O(4) P(1) 3.366(3) yes . 55501
O(4) P(2) 3.267(3) yes . 55501
O(4) O(1) 2.615(4) yes . 55501
O(4) O(2) 3.118(4) yes . 55501
O(4) O(3) 2.898(4) yes . 55501
O(4) O(8) 2.499(4) yes . 55501
O(4) O(9) 2.577(5) yes . 55501
O(4) O(10) 2.503(4) yes . 55501
O(4) O(11) 2.864(4) yes . 55501
O(4) O(13) 2.636(4) yes . 55501
O(4) C(11) 3.197(6) yes . 55501
O(4) C(15) 2.991(5) yes . 55501
O(4) C(16) 3.565(9) yes . 55501
O(4) C(20) 3.152(6) yes . 55501
O(4) H(16) 3.42(1) no . 55501
O(4) H(17) 3.440(8) no . 55501
O(4) H(29) 2.545(6) no . 55501
O(4) H(30) 3.552(6) no . 55501
O(5) O(2) 2.567(4) yes . 55501
O(5) O(6) 2.517(3) yes . 55501
O(5) O(10) 2.531(4) yes . 55501
O(5) C(41) 3.305(4) yes . 56502
O(5) C(42) 3.515(5) yes . 56502
O(5) C(73) 3.564(6) yes . 56501
O(5) C(77) 3.409(7) yes . 66502
O(5) H(47) 2.587(4) no . 56502
O(5) H(48) 3.012(6) no . 56502
O(5) H(69) 2.640(6) no . 56501
O(5) H(76) 3.169(6) no . 66502
O(5) H(77) 2.677(6) no . 66502
O(5) H(83) 3.121(5) no . 56502
O(6) P(3) 3.132(3) yes . 55501
O(6) O(2) 2.507(4) yes . 55501
O(6) O(3) 2.510(4) yes . 55501
O(6) O(5) 2.517(3) yes . 55501
O(6) O(7) 2.528(3) yes . 55501
O(6) O(8) 2.463(4) yes . 55501
O(6) O(10) 2.501(4) yes . 55501
O(6) C(9) 3.468(6) yes . 55501
O(6) C(72) 3.426(7) yes . 56501
O(6) C(73) 3.289(6) yes . 56501
O(6) H(10) 3.546(6) no . 55501
O(6) H(11) 2.688(7) no . 55501
O(6) H(68) 3.048(6) no . 56501
O(6) H(69) 2.800(6) no . 56501
O(6) H(77) 3.292(6) no . 66502
O(7) O(3) 2.554(4) yes . 55501
O(7) O(6) 2.528(3) yes . 55501
O(7) O(8) 2.537(4) yes . 55501
O(7) C(30) 3.180(6) yes . 66501
O(7) C(31) 3.056(5) yes . 66501
O(7) C(93) 3.499(6) yes . 56501
O(7) H(38) 2.714(7) no . 66501
O(7) H(39) 2.469(5) no . 66501
O(7) H(68) 3.390(6) no . 56501
O(7) H(92) 2.751(6) no . 56501
O(8) P(1) 3.106(3) yes . 55501
O(8) O(3) 2.511(4) yes . 55501
O(8) O(4) 2.499(4) yes . 55501
O(8) O(6) 2.463(4) yes . 55501
O(8) O(7) 2.537(4) yes . 55501
O(8) O(9) 2.507(4) yes . 55501
O(8) O(10) 2.494(3) yes . 55501
O(8) C(20) 3.245(8) yes . 55501
O(8) C(60) 3.315(6) yes . 66501
O(8) H(29) 2.395(8) no . 55501
O(8) H(30) 3.338(8) no . 55501
O(8) H(63) 2.588(6) no . 66501
O(8) H(64) 3.337(6) no . 66501
O(9) O(4) 2.577(5) yes . 55501
O(9) O(8) 2.507(4) yes . 55501
O(9) O(10) 2.510(4) yes . 55501
O(9) C(16) 3.491(9) yes . 55501
O(9) C(48) 3.500(7) yes . 65501
O(9) C(60) 3.514(5) yes . 66501
O(9) C(82) 3.477(6) yes . 66502
O(9) C(88) 3.335(4) yes . 66502
O(9) H(16) 3.30(1) no . 55501
O(9) H(17) 2.886(8) no . 55501
O(9) H(29) 2.895(8) no . 55501
O(9) H(52) 3.409(5) no . 65501
O(9) H(53) 2.693(7) no . 65501
O(9) H(63) 2.667(4) no . 66501
O(9) H(81) 2.754(6) no . 66502
O(9) H(86) 2.432(5) no . 66502
O(10) P(2) 3.092(3) yes . 55501
O(10) O(2) 2.524(4) yes . 55501
O(10) O(3) 3.547(4) yes . 55501
O(10) O(4) 2.503(4) yes . 55501
O(10) O(5) 2.531(4) yes . 55501
O(10) O(6) 2.501(4) yes . 55501
O(10) O(8) 2.494(3) yes . 55501
O(10) O(9) 2.510(4) yes . 55501
O(10) C(76) 3.593(6) yes . 66502
O(10) C(88) 3.527(6) yes . 66502
O(10) H(48) 3.298(5) no . 56502
O(10) H(76) 3.114(6) no . 66502
O(10) H(86) 3.020(6) no . 66502
O(10) H(87) 3.383(6) no . 66502
O(11) Ti(2) 2.649(3) yes . 55501
O(11) P(5) 3.225(3) yes . 55501
O(11) P(6) 3.324(3) yes . 55501
O(11) O(1) 2.523(3) yes . 55501
O(11) O(2) 2.634(4) yes . 55501
O(11) O(4) 2.864(4) yes . 55501
O(11) O(12) 2.807(4) yes . 55501
O(11) O(13) 3.051(5) yes . 55501
O(11) O(14) 2.573(3) yes . 55501
O(11) O(15) 2.509(4) yes . 55501
O(11) O(19) 2.490(4) yes . 55501
O(11) C(1) 3.560(5) yes . 55501
O(11) C(2) 2.990(6) yes . 55501
O(11) C(3) 3.361(6) yes . 55501
O(11) C(7) 3.202(7) yes . 55501
O(11) H(5) 3.311(6) no . 55501
O(11) H(6) 2.800(6) no . 55501
O(11) H(9) 3.291(6) no . 55501
O(11) H(48) 3.591(5) no . 56502
O(12) P(4) 3.174(3) yes . 55501
O(12) P(6) 3.135(3) yes . 55501
O(12) O(1) 2.812(4) yes . 55501
O(12) O(11) 2.807(4) yes . 55501
O(12) O(13) 2.712(4) yes . 55501
O(12) O(15) 2.506(3) yes . 55501
O(12) O(16) 2.564(4) yes . 55501
O(12) O(17) 2.522(3) yes . 55501
O(12) O(19) 3.534(3) yes . 55501
O(12) C(12) 2.951(6) yes . 55501
O(12) C(13) 2.713(4) yes . 55501
O(12) C(14) 3.478(4) yes . 55501
O(12) C(17) 3.278(8) yes . 55501
O(12) C(18) 2.822(6) yes . 55501
O(12) H(2) 3.204(6) no . 55501
O(12) H(6) 3.383(6) no . 55501
O(12) H(19) 2.696(8) no . 55501
O(12) H(22) 2.517(7) no . 55501
O(12) H(23) 2.815(8) no . 55501
O(13) P(4) 3.331(3) yes . 55501
O(13) P(5) 3.153(3) yes . 55501
O(13) O(4) 2.636(4) yes . 55501
O(13) O(11) 3.051(5) yes . 55501
O(13) O(12) 2.712(4) yes . 55501
O(13) O(17) 2.503(4) yes . 55501
O(13) O(18) 2.568(3) yes . 55501
O(13) O(19) 2.519(3) yes . 55501
O(13) C(11) 2.949(4) yes . 55501
O(13) C(12) 2.969(5) yes . 55501
O(13) C(16) 3.153(6) yes . 55501
O(13) C(17) 3.189(8) yes . 55501
O(13) H(16) 2.528(7) no . 55501
O(13) H(19) 2.967(9) no . 55501
O(13) H(20) 3.097(8) no . 55501
O(13) H(52) 3.031(6) no . 65501
O(14) O(11) 2.573(3) yes . 55501
O(14) O(15) 2.513(4) yes . 55501
O(14) O(19) 2.525(5) yes . 55501
O(14) C(7) 3.371(5) yes . 55501
O(14) C(8) 3.537(6) yes . 55501
O(14) C(42) 3.367(6) yes . 56502
O(14) C(43) 3.114(5) yes . 56502
O(14) C(55) 3.568(5) yes . 55501
O(14) C(56) 3.585(5) yes . 55501
O(14) H(5) 2.776(6) no . 55501
O(14) H(6) 3.225(5) no . 55501
O(14) H(9) 2.673(6) no . 55501
O(14) H(48) 2.944(6) no . 56502
O(14) H(49) 2.444(5) no . 56502
O(14) H(54) 3.463(6) no . 55501
O(14) H(55) 3.114(4) no . 55501
O(14) H(59) 3.262(6) no . 55501
O(14) H(60) 3.279(5) no . 55501
O(15) P(6) 3.117(3) yes . 55501
O(15) O(11) 2.509(4) yes . 55501
O(15) O(12) 2.506(3) yes . 55501
O(15) O(14) 2.513(4) yes . 55501
O(15) O(16) 2.534(4) yes . 55501
O(15) O(17) 2.471(5) yes . 55501
O(15) O(19) 2.491(4) yes . 55501
O(15) C(7) 3.235(6) yes . 55501
O(15) C(36) 3.144(6) yes . 55501
O(15) C(37) 3.565(6) yes . 55501
O(15) H(5) 3.237(6) no . 55501
O(15) H(6) 2.447(6) no . 55501
O(15) H(43) 2.870(6) no . 55501
O(15) H(59) 2.818(4) no . 55501
O(16) O(12) 2.564(4) yes . 55501
O(16) O(15) 2.534(4) yes . 55501
O(16) O(17) 2.534(4) yes . 55501
O(16) C(36) 3.372(6) yes . 55501
O(16) C(37) 3.177(5) yes . 55501
O(16) C(66) 3.576(5) yes . 55501
O(16) H(19) 3.450(8) no . 55501
O(16) H(23) 3.549(6) no . 55501
O(16) H(33) 2.928(7) no . 65501
O(16) H(43) 2.946(6) no . 55501
O(16) H(44) 2.559(5) no . 55501
O(16) H(72) 3.298(4) no . 55501
O(16) H(73) 2.918(5) no . 55501
O(17) P(4) 3.130(3) yes . 55501
O(17) O(12) 2.522(3) yes . 55501
O(17) O(13) 2.503(4) yes . 55501
O(17) O(15) 2.471(5) yes . 55501
O(17) O(16) 2.534(4) yes . 55501
O(17) O(18) 2.537(4) yes . 55501
O(17) O(19) 2.498(4) yes . 55501
O(17) C(17) 3.512(6) yes . 55501
O(17) C(24) 3.378(7) yes . 65501
O(17) C(25) 3.238(6) yes . 65501
O(17) H(19) 2.692(7) no . 55501
O(17) H(33) 3.163(7) no . 65501
O(17) H(34) 2.916(6) no . 65501
O(17) H(59) 2.998(4) no . 55501
O(17) H(72) 3.587(5) no . 55501
O(18) O(13) 2.568(3) yes . 55501
O(18) O(17) 2.537(4) yes . 55501
O(18) O(19) 2.526(5) yes . 55501
O(18) C(46) 3.425(6) yes . 65501
O(18) C(47) 3.403(6) yes . 65501
O(18) H(34) 3.384(7) no . 65501
O(18) H(51) 2.799(6) no . 65501
O(18) H(52) 2.757(6) no . 65501
O(18) H(58) 3.342(5) no . 55501
O(18) H(87) 3.161(6) no . 66502
O(18) H(89) 2.850(5) no . 55501
O(19) P(5) 3.084(3) yes . 55501
O(19) O(11) 2.490(4) yes . 55501
O(19) O(12) 3.534(3) yes . 55501
O(19) O(13) 2.519(3) yes . 55501
O(19) O(14) 2.525(5) yes . 55501
O(19) O(15) 2.491(4) yes . 55501
O(19) O(17) 2.498(4) yes . 55501
O(19) O(18) 2.526(5) yes . 55501
O(19) C(42) 3.550(6) yes . 56502
O(19) C(43) 3.364(5) yes . 56502
O(19) C(55) 3.412(4) yes . 55501
O(19) H(48) 3.090(6) no . 56502
O(19) H(49) 2.712(5) no . 56502
O(19) H(59) 2.789(5) no . 55501
O(19) H(87) 3.403(6) no . 66502
N(1) C(21) 2.728(6) yes . 55501
N(1) C(26) 3.040(7) yes . 55501
N(1) C(27) 2.762(6) yes . 55501
N(1) C(28) 3.075(7) yes . 55501
N(1) C(33) 2.835(4) yes . 55501
N(1) C(34) 3.366(4) yes . 55501
N(1) C(39) 2.696(5) yes . 55501
N(1) C(40) 3.000(5) yes . 55501
N(1) C(45) 2.796(6) yes . 55501
N(1) C(46) 3.239(6) yes . 55501
N(1) C(51) 2.847(6) yes . 55501
N(1) C(56) 3.434(6) yes . 55501
N(1) H(35) 2.667(7) no . 55501
N(1) H(36) 2.695(7) no . 55501
N(1) H(41) 3.157(5) no . 55501
N(1) H(46) 2.597(4) no . 55501
N(1) H(51) 2.952(6) no . 55501
N(1) H(60) 3.240(5) no . 55501
N(2) C(57) 2.785(6) yes . 55501
N(2) C(62) 3.108(6) yes . 55501
N(2) C(63) 2.732(5) yes . 55501
N(2) C(64) 2.998(5) yes . 55501
N(2) C(69) 2.867(6) yes . 55501
N(2) C(75) 2.833(6) yes . 55501
N(2) C(80) 3.326(5) yes . 55501
N(2) C(81) 2.710(5) yes . 55501
N(2) C(86) 2.981(5) yes . 55501
N(2) C(87) 2.796(6) yes . 55501
N(2) C(92) 3.091(6) yes . 55501
N(2) H(65) 2.692(5) no . 55501
N(2) H(71) 2.564(5) no . 55501
N(2) H(80) 3.122(5) no . 55501
N(2) H(85) 2.583(6) no . 55501
N(2) H(90) 2.665(5) no . 55501
C(1) Ti(1) 2.394(5) yes . 55501
C(1) O(1) 2.750(6) yes . 55501
C(1) O(11) 3.560(5) yes . 55501
C(1) C(3) 2.291(5) yes . 55501
C(1) C(4) 2.294(6) yes . 55501
C(1) C(7) 2.574(5) yes . 55501
C(1) C(10) 2.595(5) yes . 55501
C(1) H(1) 2.024(6) no . 55501
C(1) H(2) 2.024(7) no . 55501
C(1) H(3) 2.024(5) no . 55501
C(1) H(4) 2.818(6) no . 55501
C(1) H(5) 3.325(5) no . 55501
C(1) H(6) 2.821(5) no . 55501
C(1) H(13) 2.845(5) no . 55501
C(1) H(14) 3.339(6) no . 55501
C(1) H(15) 2.847(5) no . 55501
C(2) Ti(1) 2.407(5) yes . 55501
C(2) O(1) 3.302(5) yes . 55501
C(2) O(11) 2.990(6) yes . 55501
C(2) C(4) 2.287(6) yes . 55501
C(2) C(5) 2.276(5) yes . 55501
C(2) C(6) 2.572(5) yes . 55501
C(2) C(8) 2.592(6) yes . 55501
C(2) H(1) 2.816(6) no . 55501
C(2) H(2) 2.816(6) no . 55501
C(2) H(3) 3.324(5) no . 55501
C(2) H(4) 2.022(7) no . 55501
C(2) H(5) 2.022(5) no . 55501
C(2) H(6) 2.023(6) no . 55501
C(2) H(7) 2.836(6) no . 55501
C(2) H(8) 3.342(6) no . 55501
C(2) H(9) 2.835(6) no . 55501
C(3) Ti(1) 2.420(5) yes . 55501
C(3) O(2) 2.871(6) yes . 55501
C(3) O(11) 3.361(6) yes . 55501
C(3) C(1) 2.291(5) yes . 55501
C(3) C(5) 2.288(4) yes . 55501
C(3) C(7) 2.601(7) yes . 55501
C(3) C(9) 2.591(6) yes . 55501
C(3) H(4) 3.144(7) no . 55501
C(3) H(5) 2.669(6) no . 55501
C(3) H(6) 3.229(7) no . 55501
C(3) H(7) 2.031(5) no . 55501
C(3) H(8) 2.032(6) no . 55501
C(3) H(9) 2.031(5) no . 55501
C(3) H(10) 3.336(6) no . 55501
C(3) H(11) 2.839(7) no . 55501
C(3) H(12) 2.840(7) no . 55501
C(4) Ti(1) 2.395(5) yes . 55501
C(4) O(2) 3.020(5) yes . 55501
C(4) O(3) 2.909(6) yes . 55501
C(4) C(1) 2.294(6) yes . 55501
C(4) C(2) 2.287(6) yes . 55501
C(4) C(8) 2.617(5) yes . 55501
C(4) C(10) 2.600(5) yes . 55501
C(4) H(7) 3.196(5) no . 55501
C(4) H(8) 2.690(5) no . 55501
C(4) H(9) 3.207(5) no . 55501
C(4) H(10) 2.020(6) no . 55501
C(4) H(11) 2.021(7) no . 55501
C(4) H(12) 2.020(7) no . 55501
C(4) H(13) 3.203(5) no . 55501
C(4) H(14) 2.657(5) no . 55501
C(4) H(15) 3.176(5) no . 55501
C(5) Ti(1) 2.371(4) yes . 55501
C(5) O(1) 3.126(5) yes . 55501
C(5) O(3) 2.817(6) yes . 55501
C(5) C(2) 2.276(5) yes . 55501
C(5) C(3) 2.288(4) yes . 55501
C(5) C(6) 2.608(6) yes . 55501
C(5) C(9) 2.604(6) yes . 55501
C(5) H(1) 3.191(6) no . 55501
C(5) H(2) 3.196(7) no . 55501
C(5) H(3) 2.683(6) no . 55501
C(5) H(10) 2.667(7) no . 55501
C(5) H(11) 3.204(6) no . 55501
C(5) H(12) 3.181(7) no . 55501
C(5) H(13) 2.027(5) no . 55501
C(5) H(14) 2.027(5) no . 55501
C(5) H(15) 2.027(5) no . 55501
C(6) Ti(1) 3.411(5) yes . 55501
C(6) O(1) 2.904(6) yes . 55501
C(6) C(2) 2.572(5) yes . 55501
C(6) C(5) 2.608(6) yes . 55501
C(6) C(7) 3.112(5) yes . 55501
C(6) C(10) 3.210(6) yes . 55501
C(6) H(4) 3.101(5) no . 55501
C(6) H(6) 3.039(5) no . 55501
C(6) H(13) 3.174(6) no . 55501
C(6) H(15) 3.188(6) no . 55501
C(6) H(22) 3.60(1) no . 55501
C(6) H(26) 3.459(9) no . 55501
C(6) H(27) 3.477(8) no . 55501
C(7) Ti(1) 3.508(5) yes . 55501
C(7) P(4) 3.358(5) yes . 55501
C(7) O(11) 3.202(7) yes . 55501
C(7) O(14) 3.371(5) yes . 55501
C(7) O(15) 3.235(6) yes . 55501
C(7) C(1) 2.574(5) yes . 55501
C(7) C(3) 2.601(7) yes . 55501
C(7) C(6) 3.112(5) yes . 55501
C(7) C(8) 3.166(7) yes . 55501
C(7) C(35) 3.438(6) yes . 55501
C(7) C(36) 3.560(7) yes . 55501
C(7) H(1) 3.036(5) no . 55501
C(7) H(2) 3.103(6) no . 55501
C(7) H(7) 3.096(7) no . 55501
C(7) H(9) 3.159(7) no . 55501
C(7) H(42) 2.837(6) no . 55501
C(7) H(43) 3.072(7) no . 55501
C(8) Ti(1) 3.465(4) yes . 55501
C(8) O(2) 3.033(6) yes . 55501
C(8) O(14) 3.537(6) yes . 55501
C(8) C(2) 2.592(6) yes . 55501
C(8) C(4) 2.617(5) yes . 55501
C(8) C(7) 3.166(7) yes . 55501
C(8) C(9) 3.206(6) yes . 55501
C(8) H(5) 2.744(7) no . 55501
C(8) H(11) 3.167(6) no . 55501
C(8) H(12) 3.177(6) no . 55501
C(8) H(62) 3.590(8) no . 56501
C(8) H(82) 3.198(7) no . 56502
C(8) H(83) 3.522(6) no . 56502
C(9) Ti(1) 3.422(5) yes . 55501
C(9) O(2) 3.339(6) yes . 55501
C(9) O(3) 3.167(6) yes . 55501
C(9) O(6) 3.468(6) yes . 55501
C(9) C(3) 2.591(6) yes . 55501
C(9) C(5) 2.604(6) yes . 55501
C(9) C(8) 3.206(6) yes . 55501
C(9) C(10) 3.181(6) yes . 55501
C(9) H(8) 2.798(5) no . 55501
C(9) H(14) 2.754(5) no . 55501
C(9) H(61) 3.136(7) no . 56501
C(9) H(91) 3.091(5) no . 56501
C(9) H(92) 3.555(6) no . 56501
C(10) Ti(1) 3.392(4) yes . 55501
C(10) O(3) 2.971(6) yes . 55501
C(10) C(1) 2.595(5) yes . 55501
C(10) C(4) 2.600(5) yes . 55501
C(10) C(6) 3.210(6) yes . 55501
C(10) C(9) 3.181(6) yes . 55501
C(10) H(3) 2.803(7) no . 55501
C(10) H(10) 2.757(7) no . 55501
C(10) H(26) 3.45(1) no . 55501
C(10) H(91) 3.318(7) no . 56501
C(11) Ti(2) 2.377(5) yes . 55501
C(11) O(4) 3.197(6) yes . 55501
C(11) O(13) 2.949(4) yes . 55501
C(11) C(13) 2.260(8) yes . 55501
C(11) C(14) 2.264(7) yes . 55501
C(11) C(17) 2.581(8) yes . 55501
C(11) C(20) 2.577(9) yes . 55501
C(11) H(16) 2.023(8) no . 55501
C(11) H(17) 2.023(9) no . 55501
C(11) H(18) 2.02(1) no . 55501
C(11) H(19) 3.177(8) no . 55501
C(11) H(20) 2.657(8) no . 55501
C(11) H(21) 3.156(9) no . 55501
C(11) H(28) 2.819(8) no . 55501
C(11) H(29) 2.82(1) no . 55501
C(11) H(30) 3.330(9) no . 55501
C(12) Ti(2) 2.378(5) yes . 55501
C(12) O(12) 2.951(6) yes . 55501
C(12) O(13) 2.969(5) yes . 55501
C(12) C(14) 2.247(7) yes . 55501
C(12) C(15) 2.259(7) yes . 55501
C(12) C(16) 2.568(9) yes . 55501
C(12) C(18) 2.59(1) yes . 55501
C(12) H(16) 2.820(9) no . 55501
C(12) H(17) 3.31(1) no . 55501
C(12) H(18) 2.818(9) no . 55501
C(12) H(19) 2.017(7) no . 55501
C(12) H(20) 2.017(8) no . 55501
C(12) H(21) 2.017(9) no . 55501
C(12) H(22) 3.19(1) no . 55501
C(12) H(23) 2.67(1) no . 55501
C(12) H(24) 3.16(1) no . 55501
C(13) Ti(2) 2.389(5) yes . 55501
C(13) O(1) 3.222(7) yes . 55501
C(13) O(12) 2.713(4) yes . 55501
C(13) C(11) 2.260(8) yes . 55501
C(13) C(15) 2.253(8) yes . 55501
C(13) C(17) 2.549(9) yes . 55501
C(13) C(19) 2.59(1) yes . 55501
C(13) H(19) 2.792(8) no . 55501
C(13) H(20) 3.303(9) no . 55501
C(13) H(21) 2.797(9) no . 55501
C(13) H(22) 2.02(1) no . 55501
C(13) H(23) 2.02(1) no . 55501
C(13) H(24) 2.02(1) no . 55501
C(13) H(25) 3.162(9) no . 55501
C(13) H(26) 3.18(1) no . 55501
C(13) H(27) 2.67(1) no . 55501
C(14) Ti(2) 2.414(4) yes . 55501
C(14) O(1) 2.718(5) yes . 55501
C(14) O(12) 3.478(4) yes . 55501
C(14) C(11) 2.264(7) yes . 55501
C(14) C(12) 2.247(7) yes . 55501
C(14) C(18) 2.54(1) yes . 55501
C(14) C(20) 2.59(1) yes . 55501
C(14) H(22) 2.79(1) no . 55501
C(14) H(23) 3.29(1) no . 55501
C(14) H(24) 2.79(1) no . 55501
C(14) H(25) 2.024(8) no . 55501
C(14) H(26) 2.02(1) no . 55501
C(14) H(27) 2.02(1) no . 55501
C(14) H(28) 3.14(1) no . 55501
C(14) H(29) 3.20(1) no . 55501
C(14) H(30) 2.67(1) no . 55501
C(15) Ti(2) 2.388(4) yes . 55501
C(15) O(1) 3.134(6) yes . 55501
C(15) O(4) 2.991(5) yes . 55501
C(15) C(12) 2.259(7) yes . 55501
C(15) C(13) 2.253(8) yes . 55501
C(15) C(16) 2.61(1) yes . 55501
C(15) C(19) 2.55(1) yes . 55501
C(15) H(16) 3.210(9) no . 55501
C(15) H(17) 2.678(9) no . 55501
C(15) H(18) 3.18(1) no . 55501
C(15) H(25) 2.793(9) no . 55501
C(15) H(26) 2.80(1) no . 55501
C(15) H(27) 3.30(1) no . 55501
C(15) H(28) 2.022(9) no . 55501
C(15) H(29) 2.02(1) no . 55501
C(15) H(30) 2.022(8) no . 55501
C(16) Ti(2) 3.410(8) yes . 55501
C(16) O(4) 3.565(9) yes . 55501
C(16) O(9) 3.491(9) yes . 55501
C(16) O(13) 3.153(6) yes . 55501
C(16) C(12) 2.568(9) yes . 55501
C(16) C(15) 2.61(1) yes . 55501
C(16) C(17) 3.16(1) yes . 55501
C(16) C(20) 3.17(1) yes . 55501
C(16) C(47) 3.437(7) yes . 65501
C(16) C(48) 3.450(8) yes . 65501
C(16) H(20) 2.75(1) no . 55501
C(16) H(28) 3.13(1) no . 55501
C(16) H(29) 3.12(1) no . 55501
C(16) H(52) 3.350(6) no . 65501
C(16) H(53) 3.380(8) no . 65501
C(17) Ti(2) 3.394(7) yes . 55501
C(17) O(12) 3.278(8) yes . 55501
C(17) O(13) 3.189(8) yes . 55501
C(17) O(17) 3.512(6) yes . 55501
C(17) C(11) 2.581(8) yes . 55501
C(17) C(13) 2.549(9) yes . 55501
C(17) C(16) 3.16(1) yes . 55501
C(17) C(18) 3.14(1) yes . 55501
C(17) C(23) 3.451(8) yes . 65501
C(17) H(16) 3.13(1) no . 55501
C(17) H(18) 3.13(1) no . 55501
C(17) H(23) 2.73(1) no . 55501
C(17) H(32) 3.580(9) no . 65501
C(17) H(41) 3.40(1) no . 65501
C(18) Ti(2) 3.417(8) yes . 55501
C(18) O(12) 2.822(6) yes . 55501
C(18) C(12) 2.59(1) yes . 55501
C(18) C(14) 2.54(1) yes . 55501
C(18) C(17) 3.14(1) yes . 55501
C(18) C(19) 3.13(1) yes . 55501
C(18) H(19) 3.10(1) no . 55501
C(18) H(21) 3.11(1) no . 55501
C(18) H(27) 2.72(1) no . 55501
C(19) Ti(2) 3.469(6) yes . 55501
C(19) O(1) 2.896(6) yes . 55501
C(19) C(13) 2.59(1) yes . 55501
C(19) C(15) 2.55(1) yes . 55501
C(19) C(18) 3.13(1) yes . 55501
C(19) C(20) 3.14(1) yes . 55501
C(19) H(2) 3.549(8) no . 55501
C(19) H(3) 3.379(9) no . 55501
C(19) H(13) 3.46(1) no . 55501
C(19) H(22) 3.10(1) no . 55501
C(19) H(24) 3.09(1) no . 55501
C(19) H(30) 2.73(1) no . 55501
C(20) Ti(2) 3.449(6) yes . 55501
C(20) P(3) 3.507(7) yes . 55501
C(20) O(4) 3.152(6) yes . 55501
C(20) O(8) 3.245(8) yes . 55501
C(20) C(11) 2.577(9) yes . 55501
C(20) C(14) 2.59(1) yes . 55501
C(20) C(16) 3.17(1) yes . 55501
C(20) C(19) 3.14(1) yes . 55501
C(20) H(17) 2.75(1) no . 55501
C(20) H(25) 3.08(1) no . 55501
C(20) H(26) 3.12(1) no . 55501
C(20) H(63) 3.51(1) no . 66501
C(21) N(1) 2.728(6) yes . 55501
C(21) C(23) 2.405(8) yes . 55501
C(21) C(24) 2.762(9) yes . 55501
C(21) C(25) 2.398(8) yes . 55501
C(21) C(27) 2.924(7) yes . 55501
C(21) C(32) 3.259(7) yes . 55501
C(21) C(33) 2.844(6) yes . 55501
C(21) C(34) 3.249(6) yes . 55501
C(21) H(31) 2.048(6) no . 55501
C(21) H(32) 3.265(8) no . 55501
C(21) H(34) 3.255(7) no . 55501
C(21) H(35) 2.031(6) no . 55501
C(21) H(40) 2.892(7) no . 55501
C(21) H(41) 2.993(6) no . 55501
C(22) P(7) 2.765(6) yes . 55501
C(22) C(24) 2.395(9) yes . 55501
C(22) C(25) 2.772(7) yes . 55501
C(22) C(26) 2.408(6) yes . 55501
C(22) C(32) 3.565(7) yes . 55501
C(22) C(33) 3.093(7) yes . 55501
C(22) C(34) 3.339(7) yes . 55501
C(22) H(32) 2.033(9) no . 55501
C(22) H(33) 3.250(9) no . 55501
C(22) H(35) 3.267(6) no . 55501
C(22) H(40) 2.869(7) no . 55501
C(22) H(41) 3.235(7) no . 55501
C(23) C(21) 2.405(8) yes . 55501
C(23) C(25) 2.396(7) yes . 55501
C(23) C(26) 2.775(7) yes . 55501
C(23) H(31) 2.033(9) no . 55501
C(23) H(33) 2.032(9) no . 55501
C(23) H(34) 3.253(7) no . 55501
C(24) C(21) 2.762(9) yes . 55501
C(24) C(22) 2.395(9) yes . 55501
C(24) C(26) 2.391(9) yes . 55501
C(24) H(31) 3.254(8) no . 55501
C(24) H(32) 2.038(7) no . 55501
C(24) H(34) 2.020(8) no . 55501
C(24) H(35) 3.247(9) no . 55501
C(25) C(21) 2.398(8) yes . 55501
C(25) C(22) 2.772(7) yes . 55501
C(25) C(23) 2.396(7) yes . 55501
C(25) H(32) 3.251(7) no . 55501
C(25) H(33) 2.016(9) no . 55501
C(25) H(35) 2.040(9) no . 55501
C(26) P(7) 2.762(5) yes . 55501
C(26) N(1) 3.040(7) yes . 55501
C(26) C(22) 2.408(6) yes . 55501
C(26) C(23) 2.775(7) yes . 55501
C(26) C(24) 2.391(9) yes . 55501
C(26) H(31) 3.264(6) no . 55501
C(26) H(33) 3.248(9) no . 55501
C(26) H(34) 2.039(8) no . 55501
C(26) H(51) 3.594(7) no . 55501
C(27) N(1) 2.762(6) yes . 55501
C(27) C(21) 2.924(7) yes . 55501
C(27) C(29) 2.398(8) yes . 55501
C(27) C(30) 2.775(7) yes . 55501
C(27) C(31) 2.404(7) yes . 55501
C(27) C(33) 2.916(5) yes . 55501
C(27) C(38) 3.178(5) yes . 55501
C(27) H(31) 3.580(7) no . 55501
C(27) H(36) 2.039(7) no . 55501
C(27) H(37) 3.254(8) no . 55501
C(27) H(39) 3.260(7) no . 55501
C(27) H(40) 2.025(7) no . 55501
C(27) H(45) 2.722(5) no . 55501
C(28) P(7) 2.749(6) yes . 55501
C(28) N(1) 3.075(7) yes . 55501
C(28) C(30) 2.395(7) yes . 55501
C(28) C(31) 2.766(7) yes . 55501
C(28) C(32) 2.387(7) yes . 55501
C(28) H(37) 2.027(8) no . 55501
C(28) H(38) 3.252(7) no . 55501
C(28) H(40) 3.246(7) no . 55501
C(28) H(45) 3.314(5) no . 55501
C(28) H(46) 3.230(7) no . 55501
C(28) H(84) 3.545(7) no . 55501
C(28) H(85) 3.394(8) no . 55501
C(29) C(27) 2.398(8) yes . 55501
C(29) C(31) 2.383(8) yes . 55501
C(29) C(32) 2.747(8) yes . 55501
C(29) H(36) 2.031(8) no . 55501
C(29) H(38) 2.025(8) no . 55501
C(29) H(39) 3.242(8) no . 55501
C(29) H(65) 3.235(9) no . 55501
C(29) H(85) 3.233(9) no . 55501
C(30) C(27) 2.775(7) yes . 55501
C(30) C(28) 2.395(7) yes . 55501
C(30) C(32) 2.388(7) yes . 55501
C(30) H(36) 3.250(8) no . 55501
C(30) H(37) 2.021(9) no . 55501
C(30) H(39) 2.030(7) no . 55501
C(30) H(40) 3.244(7) no . 55501
C(31) C(27) 2.404(7) yes . 55501
C(31) C(28) 2.766(7) yes . 55501
C(31) C(29) 2.383(8) yes . 55501
C(31) H(37) 3.239(8) no . 55501
C(31) H(38) 2.029(7) no . 55501
C(31) H(40) 2.028(6) no . 55501
C(32) P(7) 2.785(5) yes . 55501
C(32) C(21) 3.259(7) yes . 55501
C(32) C(22) 3.565(7) yes . 55501
C(32) C(28) 2.387(7) yes . 55501
C(32) C(29) 2.747(8) yes . 55501
C(32) C(30) 2.388(7) yes . 55501
C(32) H(31) 3.387(7) no . 55501
C(32) H(36) 3.248(7) no . 55501
C(32) H(38) 3.247(7) no . 55501
C(32) H(39) 2.034(7) no . 55501
C(32) H(45) 3.113(5) no . 55501
C(33) N(1) 2.835(4) yes . 55501
C(33) C(21) 2.844(6) yes . 55501
C(33) C(22) 3.093(7) yes . 55501
C(33) C(27) 2.916(5) yes . 55501
C(33) C(35) 2.399(5) yes . 55501
C(33) C(36) 2.764(5) yes . 55501
C(33) C(37) 2.387(5) yes . 55501
C(33) C(56) 3.463(7) yes . 55501
C(33) H(31) 2.715(7) no . 55501
C(33) H(40) 3.565(6) no . 55501
C(33) H(41) 2.051(7) no . 55501
C(33) H(42) 3.259(5) no . 55501
C(33) H(44) 3.244(6) no . 55501
C(33) H(45) 2.024(7) no . 55501
C(33) H(60) 2.751(7) no . 55501
C(34) P(7) 2.723(4) yes . 55501
C(34) N(1) 3.366(4) yes . 55501
C(34) C(21) 3.249(6) yes . 55501
C(34) C(22) 3.339(7) yes . 55501
C(34) C(36) 2.397(6) yes . 55501
C(34) C(37) 2.774(7) yes . 55501
C(34) C(38) 2.407(7) yes . 55501
C(34) H(31) 3.074(7) no . 55501
C(34) H(42) 2.028(5) no . 55501
C(34) H(43) 3.254(6) no . 55501
C(34) H(45) 3.265(7) no . 55501
C(34) H(60) 2.921(7) no . 55501
C(35) C(7) 3.438(6) yes . 55501
C(35) C(33) 2.399(5) yes . 55501
C(35) C(37) 2.399(7) yes . 55501
C(35) C(38) 2.767(7) yes . 55501
C(35) H(4) 3.274(5) no . 55501
C(35) H(5) 3.120(7) no . 55501
C(35) H(6) 3.355(6) no . 55501
C(35) H(41) 2.034(6) no . 55501
C(35) H(43) 2.031(6) no . 55501
C(35) H(44) 3.256(7) no . 55501
C(35) H(60) 3.333(7) no . 55501
C(36) O(15) 3.144(6) yes . 55501
C(36) O(16) 3.372(6) yes . 55501
C(36) C(7) 3.560(7) yes . 55501
C(36) C(33) 2.764(5) yes . 55501
C(36) C(34) 2.397(6) yes . 55501
C(36) C(38) 2.395(6) yes . 55501
C(36) H(4) 3.479(6) no . 55501
C(36) H(5) 3.518(7) no . 55501
C(36) H(6) 3.118(6) no . 55501
C(36) H(41) 3.256(6) no . 55501
C(36) H(42) 2.030(8) no . 55501
C(36) H(44) 2.036(7) no . 55501
C(36) H(45) 3.253(6) no . 55501
C(36) H(60) 3.545(6) no . 55501
C(37) O(15) 3.565(6) yes . 55501
C(37) O(16) 3.177(5) yes . 55501
C(37) C(33) 2.387(5) yes . 55501
C(37) C(34) 2.774(7) yes . 55501
C(37) C(35) 2.399(7) yes . 55501
C(37) C(65) 3.562(7) yes . 55501
C(37) H(42) 3.256(7) no . 55501
C(37) H(43) 2.036(6) no . 55501
C(37) H(45) 2.027(5) no . 55501
C(37) H(60) 3.404(6) no . 55501
C(37) H(72) 2.941(7) no . 55501
C(37) H(73) 3.249(7) no . 55501
C(38) P(7) 2.798(4) yes . 55501
C(38) C(27) 3.178(5) yes . 55501
C(38) C(34) 2.407(7) yes . 55501
C(38) C(35) 2.767(7) yes . 55501
C(38) C(36) 2.395(6) yes . 55501
C(38) C(65) 3.540(7) yes . 55501
C(38) H(31) 3.340(8) no . 55501
C(38) H(41) 3.264(7) no . 55501
C(38) H(43) 3.252(5) no . 55501
C(38) H(44) 2.028(5) no . 55501
C(38) H(60) 3.021(7) no . 55501
C(38) H(72) 3.005(7) no . 55501
C(39) N(1) 2.696(5) yes . 55501
C(39) C(41) 2.402(5) yes . 55501
C(39) C(42) 2.760(5) yes . 55501
C(39) C(43) 2.391(6) yes . 55501
C(39) C(45) 2.904(5) yes . 55501
C(39) C(46) 3.476(6) yes . 55501
C(39) C(51) 2.901(5) yes . 55501
C(39) C(52) 3.127(7) yes . 55501
C(39) H(46) 2.045(6) no . 55501
C(39) H(47) 3.261(5) no . 55501
C(39) H(49) 3.249(6) no . 55501
C(39) H(50) 2.032(6) no . 55501
C(39) H(51) 3.316(7) no . 55501
C(39) H(56) 2.655(7) no . 55501
C(39) H(84) 3.540(7) no . 55501
C(40) P(8) 2.769(3) yes . 55501
C(40) N(1) 3.000(5) yes . 55501
C(40) C(42) 2.385(6) yes . 55501
C(40) C(43) 2.766(7) yes . 55501
C(40) C(44) 2.404(7) yes . 55501
C(40) H(36) 3.358(7) no . 55501
C(40) H(47) 2.026(5) no . 55501
C(40) H(48) 3.241(6) no . 55501
C(40) H(50) 3.263(7) no . 55501
C(40) H(56) 3.286(7) no . 55501
C(40) H(84) 2.886(7) no . 55501
C(41) O(5) 3.305(4) yes . 56502
C(41) C(39) 2.402(5) yes . 55501
C(41) C(43) 2.402(7) yes . 55501
C(41) C(44) 2.772(6) yes . 55501
C(41) H(46) 2.024(6) no . 55501
C(41) H(48) 2.029(6) no . 55501
C(41) H(49) 3.258(7) no . 55501
C(41) H(83) 3.443(7) no . 55501
C(41) H(84) 3.001(7) no . 55501
C(42) O(5) 3.515(5) yes . 56502
C(42) O(14) 3.367(6) yes . 56502
C(42) O(19) 3.550(6) yes . 56502
C(42) C(39) 2.760(5) yes . 55501
C(42) C(40) 2.385(6) yes . 55501
C(42) C(44) 2.390(5) yes . 55501
C(42) H(46) 3.244(6) no . 55501
C(42) H(47) 2.033(7) no . 55501
C(42) H(49) 2.034(7) no . 55501
C(42) H(50) 3.248(5) no . 55501
C(42) H(83) 3.558(7) no . 55501
C(43) O(14) 3.114(5) yes . 56502
C(43) O(19) 3.364(5) yes . 56502
C(43) C(39) 2.391(6) yes . 55501
C(43) C(40) 2.766(7) yes . 55501
C(43) C(41) 2.402(7) yes . 55501
C(43) H(47) 3.259(7) no . 55501
C(43) H(48) 2.031(5) no . 55501
C(43) H(50) 2.026(5) no . 55501
C(43) H(55) 3.013(7) no . 56502
C(43) H(56) 3.568(6) no . 55501
C(44) P(8) 2.758(4) yes . 55501
C(44) C(40) 2.404(7) yes . 55501
C(44) C(41) 2.772(6) yes . 55501
C(44) C(42) 2.390(5) yes . 55501
C(44) C(45) 3.237(5) yes . 55501
C(44) C(51) 3.545(5) yes . 55501
C(44) C(52) 3.473(7) yes . 55501
C(44) H(46) 3.261(7) no . 55501
C(44) H(48) 3.246(5) no . 55501
C(44) H(49) 2.027(6) no . 55501
C(44) H(55) 3.181(7) no . 56502
C(44) H(56) 2.859(7) no . 55501
C(45) N(1) 2.796(6) yes . 55501
C(45) C(39) 2.904(5) yes . 55501
C(45) C(44) 3.237(5) yes . 55501
C(45) C(47) 2.415(7) yes . 55501
C(45) C(48) 2.787(7) yes . 55501
C(45) C(49) 2.411(6) yes . 55501
C(45) C(51) 2.892(7) yes . 55501
C(45) C(56) 3.397(7) yes . 55501
C(45) H(41) 3.470(6) no . 55501
C(45) H(50) 2.853(5) no . 55501
C(45) H(51) 2.044(7) no . 55501
C(45) H(52) 3.271(7) no . 55501
C(45) H(54) 3.267(6) no . 55501
C(45) H(55) 2.037(6) no . 55501
C(45) H(60) 3.200(6) no . 55501
C(46) P(8) 2.742(5) yes . 55501
C(46) N(1) 3.239(6) yes . 55501
C(46) C(39) 3.476(6) yes . 55501
C(46) C(48) 2.395(7) yes . 55501
C(46) C(49) 2.767(6) yes . 55501
C(46) C(50) 2.404(7) yes . 55501
C(46) H(41) 3.517(6) no . 55501
C(46) H(50) 3.477(7) no . 55501
C(46) H(52) 2.031(7) no . 55501
C(46) H(53) 3.253(7) no . 55501
C(46) H(55) 3.265(7) no . 55501
C(47) C(45) 2.415(7) yes . 55501
C(47) C(49) 2.394(7) yes . 55501
C(47) C(50) 2.778(8) yes . 55501
C(47) C(89) 3.583(7) yes . 56502
C(47) H(51) 2.029(6) no . 55501
C(47) H(53) 2.030(7) no . 55501
C(47) H(54) 3.251(7) no . 55501
C(47) H(57) 3.595(7) no . 56502
C(47) H(86) 3.591(7) no . 56502
C(47) H(87) 3.308(7) no . 56502
C(48) C(45) 2.787(7) yes . 55501
C(48) C(46) 2.395(7) yes . 55501
C(48) C(50) 2.413(8) yes . 55501
C(48) H(51) 3.251(6) no . 55501
C(48) H(52) 2.029(7) no . 55501
C(48) H(54) 2.032(8) no . 55501
C(48) H(55) 3.269(8) no . 55501
C(48) H(57) 3.287(7) no . 56502
C(48) H(86) 3.401(8) no . 56502
C(49) C(45) 2.411(6) yes . 55501
C(49) C(46) 2.767(6) yes . 55501
C(49) C(47) 2.394(7) yes . 55501
C(49) H(52) 3.251(8) no . 55501
C(49) H(53) 2.033(8) no . 55501
C(49) H(55) 2.047(7) no . 55501
C(49) H(56) 3.291(7) no . 56502
C(49) H(57) 3.321(6) no . 56502
C(50) P(8) 2.793(4) yes . 55501
C(50) C(46) 2.404(7) yes . 55501
C(50) C(47) 2.778(8) yes . 55501
C(50) C(48) 2.413(8) yes . 55501
C(50) C(51) 3.121(6) yes . 55501
C(50) C(56) 3.284(7) yes . 55501
C(50) H(49) 3.580(7) no . 56502
C(50) H(50) 3.263(5) no . 55501
C(50) H(51) 3.261(7) no . 55501
C(50) H(53) 3.271(8) no . 55501
C(50) H(54) 2.045(6) no . 55501
C(50) H(56) 3.357(7) no . 56502
C(50) H(60) 3.128(7) no . 55501
C(51) N(1) 2.847(6) yes . 55501
C(51) C(39) 2.901(5) yes . 55501
C(51) C(44) 3.545(5) yes . 55501
C(51) C(45) 2.892(7) yes . 55501
C(51) C(50) 3.121(6) yes . 55501
C(51) C(53) 2.408(8) yes . 55501
C(51) C(54) 2.781(7) yes . 55501
C(51) C(55) 2.414(6) yes . 55501
C(51) H(36) 3.061(7) no . 55501
C(51) H(50) 3.490(6) no . 55501
C(51) H(50) 3.521(7) no . 56502
C(51) H(55) 2.653(6) no . 55501
C(51) H(56) 2.036(5) no . 55501
C(51) H(57) 3.264(8) no . 55501
C(51) H(59) 3.272(5) no . 55501
C(51) H(60) 2.053(5) no . 55501
C(52) P(8) 2.802(5) yes . 55501
C(52) C(39) 3.127(7) yes . 55501
C(52) C(44) 3.473(7) yes . 55501
C(52) C(54) 2.402(6) yes . 55501
C(52) C(55) 2.776(5) yes . 55501
C(52) C(56) 2.411(5) yes . 55501
C(52) C(86) 3.549(6) yes . 55501
C(52) H(36) 3.378(7) no . 55501
C(52) H(50) 3.502(7) no . 55501
C(52) H(50) 3.061(7) no . 56502
C(52) H(55) 3.461(6) no . 55501
C(52) H(57) 2.040(8) no . 55501
C(52) H(58) 3.259(7) no . 55501
C(52) H(60) 3.269(6) no . 55501
C(52) H(84) 3.435(5) no . 55501
C(52) H(85) 3.271(6) no . 55501
C(53) C(51) 2.408(8) yes . 55501
C(53) C(55) 2.394(6) yes . 55501
C(53) C(56) 2.772(7) yes . 55501
C(53) C(86) 3.526(6) yes . 55501
C(53) H(50) 2.947(7) no . 56502
C(53) H(56) 2.041(6) no . 55501
C(53) H(58) 2.025(6) no . 55501
C(53) H(59) 3.250(6) no . 55501
C(53) H(85) 3.235(6) no . 55501
C(54) C(51) 2.781(7) yes . 55501
C(54) C(52) 2.402(6) yes . 55501
C(54) C(56) 2.398(8) yes . 55501
C(54) C(92) 3.546(7) yes . 55501
C(54) H(49) 3.179(7) no . 56502
C(54) H(50) 3.310(7) no . 56502
C(54) H(56) 3.257(6) no . 55501
C(54) H(57) 2.024(6) no . 55501
C(54) H(59) 2.033(6) no . 55501
C(54) H(60) 3.255(8) no . 55501
C(54) H(71) 3.193(7) no . 55501
C(54) H(90) 3.527(7) no . 55501
C(55) O(14) 3.568(5) yes . 55501
C(55) O(19) 3.412(4) yes . 55501
C(55) C(51) 2.414(6) yes . 55501
C(55) C(52) 2.776(5) yes . 55501
C(55) C(53) 2.394(6) yes . 55501
C(55) H(49) 2.942(7) no . 56502
C(55) H(55) 3.503(7) no . 55501
C(55) H(57) 3.251(6) no . 55501
C(55) H(58) 2.033(8) no . 55501
C(55) H(60) 2.030(7) no . 55501
C(55) H(71) 3.346(6) no . 55501
C(55) H(72) 2.967(7) no . 55501
C(56) P(8) 2.769(4) yes . 55501
C(56) O(14) 3.585(5) yes . 55501
C(56) N(1) 3.434(6) yes . 55501
C(56) C(33) 3.463(7) yes . 55501
C(56) C(45) 3.397(7) yes . 55501
C(56) C(50) 3.284(7) yes . 55501
C(56) C(52) 2.411(5) yes . 55501
C(56) C(53) 2.772(7) yes . 55501
C(56) C(54) 2.398(8) yes . 55501
C(56) H(49) 3.294(7) no . 56502
C(56) H(55) 2.681(7) no . 55501
C(56) H(56) 3.272(5) no . 55501
C(56) H(58) 3.254(8) no . 55501
C(56) H(59) 2.029(6) no . 55501
C(56) H(72) 3.500(7) no . 55501
C(57) N(2) 2.785(6) yes . 55501
C(57) C(59) 2.427(7) yes . 55501
C(57) C(60) 2.793(6) yes . 55501
C(57) C(61) 2.419(5) yes . 55501
C(57) C(63) 2.907(5) yes . 55501
C(57) C(68) 3.411(4) yes . 55501
C(57) C(69) 2.875(6) yes . 55501
C(57) C(74) 3.154(7) yes . 55501
C(57) H(61) 2.064(6) no . 55501
C(57) H(62) 3.285(7) no . 55501
C(57) H(64) 3.272(5) no . 55501
C(57) H(65) 2.026(5) no . 55501
C(57) H(70) 2.753(7) no . 55501
C(57) H(75) 3.208(4) no . 55501
C(57) H(80) 3.453(5) no . 55501
C(58) P(9) 2.795(5) yes . 55501
C(58) C(60) 2.398(6) yes . 55501
C(58) C(61) 2.773(6) yes . 55501
C(58) C(62) 2.403(6) yes . 55501
C(58) C(63) 3.523(6) yes . 55501
C(58) C(68) 3.463(5) yes . 55501
C(58) C(69) 3.256(6) yes . 55501
C(58) C(74) 3.276(7) yes . 55501
C(58) H(62) 2.028(7) no . 55501
C(58) H(63) 3.253(6) no . 55501
C(58) H(65) 3.265(6) no . 55501
C(58) H(70) 2.897(7) no . 55501
C(58) H(75) 2.917(5) no . 55501
C(59) C(57) 2.427(7) yes . 55501
C(59) C(61) 2.389(6) yes . 55501
C(59) C(62) 2.764(7) yes . 55501
C(59) H(61) 2.029(6) no . 55501
C(59) H(63) 2.031(6) no . 55501
C(59) H(64) 3.247(6) no . 55501
C(59) H(82) 3.110(6) no . 55502
C(60) C(57) 2.793(6) yes . 55501
C(60) C(58) 2.398(6) yes . 55501
C(60) C(62) 2.393(7) yes . 55501
C(60) H(38) 3.494(8) no . 55501
C(60) H(61) 3.254(6) no . 55501
C(60) H(62) 2.031(6) no . 55501
C(60) H(64) 2.021(6) no . 55501
C(60) H(65) 3.246(7) no . 55501
C(60) H(81) 3.087(5) no . 55502
C(60) H(82) 3.001(7) no . 55502
C(61) C(57) 2.419(5) yes . 55501
C(61) C(58) 2.773(6) yes . 55501
C(61) C(59) 2.389(6) yes . 55501
C(61) H(37) 3.578(8) no . 55501
C(61) H(38) 2.853(8) no . 55501
C(61) H(62) 3.243(6) no . 55501
C(61) H(63) 2.019(7) no . 55501
C(61) H(65) 2.037(7) no . 55501
C(61) H(81) 3.021(6) no . 55502
C(61) H(82) 3.550(7) no . 55502
C(62) Ti(1) 3.321(4) yes . 55503
C(62) P(9) 2.782(4) yes . 55501
C(62) N(2) 3.108(6) yes . 55501
C(62) C(58) 2.403(6) yes . 55501
C(62) C(59) 2.764(7) yes . 55501
C(62) C(60) 2.393(7) yes . 55501
C(62) H(37) 3.018(9) no . 55501
C(62) H(38) 3.114(8) no . 55501
C(62) H(61) 3.263(6) no . 55501
C(62) H(63) 3.252(7) no . 55501
C(62) H(64) 2.043(6) no . 55501
C(62) H(70) 3.590(7) no . 55501
C(62) H(80) 3.025(6) no . 55501
C(63) N(2) 2.732(5) yes . 55501
C(63) C(57) 2.907(5) yes . 55501
C(63) C(58) 3.523(6) yes . 55501
C(63) C(65) 2.407(6) yes . 55501
C(63) C(66) 2.785(5) yes . 55501
C(63) C(67) 2.410(5) yes . 55501
C(63) C(69) 2.918(6) yes . 55501
C(63) C(70) 3.221(7) yes . 55501
C(63) H(61) 3.414(6) no . 55501
C(63) H(66) 2.823(7) no . 55501
C(63) H(71) 2.036(6) no . 55501
C(63) H(72) 3.263(6) no . 55501
C(63) H(74) 3.265(5) no . 55501
C(63) H(75) 2.035(6) no . 55501
C(63) H(90) 3.320(7) no . 55501
C(64) P(9) 2.775(4) yes . 55501
C(64) N(2) 2.998(5) yes . 55501
C(64) C(66) 2.405(5) yes . 55501
C(64) C(67) 2.769(6) yes . 55501
C(64) C(68) 2.394(6) yes . 55501
C(64) H(34) 3.223(6) no . 65501
C(64) H(66) 3.543(7) no . 55501
C(64) H(72) 2.035(6) no . 55501
C(64) H(73) 3.262(5) no . 55501
C(64) H(75) 3.253(7) no . 55501
C(64) H(90) 3.063(7) no . 55501
C(65) C(37) 3.562(7) yes . 55501
C(65) C(38) 3.540(7) yes . 55501
C(65) C(63) 2.407(6) yes . 55501
C(65) C(67) 2.391(7) yes . 55501
C(65) C(68) 2.761(7) yes . 55501
C(65) H(33) 3.329(6) no . 65501
C(65) H(34) 3.046(8) no . 65501
C(65) H(44) 3.079(7) no . 55501
C(65) H(45) 3.038(7) no . 55501
C(65) H(59) 3.394(7) no . 55501
C(65) H(71) 2.036(5) no . 55501
C(65) H(73) 2.034(6) no . 55501
C(65) H(74) 3.250(7) no . 55501
C(66) O(16) 3.576(5) yes . 55501
C(66) C(24) 3.453(8) yes . 65501
C(66) C(63) 2.785(5) yes . 55501
C(66) C(64) 2.405(5) yes . 55501
C(66) C(68) 2.397(6) yes . 55501
C(66) H(33) 2.775(7) no . 65501
C(66) H(34) 3.408(8) no . 65501
C(66) H(44) 2.974(7) no . 55501
C(66) H(45) 3.450(7) no . 55501
C(66) H(71) 3.260(5) no . 55501
C(66) H(72) 2.031(7) no . 55501
C(66) H(74) 2.031(7) no . 55501
C(66) H(75) 3.252(7) no . 55501
C(67) C(63) 2.410(5) yes . 55501
C(67) C(64) 2.769(6) yes . 55501
C(67) C(65) 2.391(7) yes . 55501
C(67) H(33) 3.233(7) no . 65501
C(67) H(72) 3.249(7) no . 55501
C(67) H(73) 2.033(7) no . 55501
C(67) H(75) 2.030(6) no . 55501
C(68) Cl(1) 3.535(5) yes . 55501
C(68) P(9) 2.777(4) yes . 55501
C(68) C(57) 3.411(4) yes . 55501
C(68) C(58) 3.463(5) yes . 55501
C(68) C(64) 2.394(6) yes . 55501
C(68) C(65) 2.761(7) yes . 55501
C(68) C(66) 2.397(6) yes . 55501
C(68) C(69) 3.379(6) yes . 55501
C(68) C(70) 3.490(7) yes . 55501
C(68) H(61) 3.088(6) no . 55501
C(68) H(66) 3.123(7) no . 55501
C(68) H(71) 3.254(6) no . 55501
C(68) H(73) 3.256(6) no . 55501
C(68) H(74) 2.033(5) no . 55501
C(69) N(2) 2.867(6) yes . 55501
C(69) C(57) 2.875(6) yes . 55501
C(69) C(58) 3.256(6) yes . 55501
C(69) C(63) 2.918(6) yes . 55501
C(69) C(68) 3.379(6) yes . 55501
C(69) C(71) 2.400(6) yes . 55501
C(69) C(72) 2.770(7) yes . 55501
C(69) C(73) 2.417(7) yes . 55501
C(69) H(61) 2.928(7) no . 55501
C(69) H(66) 2.036(5) no . 55501
C(69) H(67) 3.258(6) no . 55501
C(69) H(69) 3.277(7) no . 55501
C(69) H(70) 2.058(5) no . 55501
C(69) H(75) 3.112(6) no . 55501
C(69) H(90) 3.536(6) no . 55501
C(70) P(9) 2.775(5) yes . 55501
C(70) C(63) 3.221(7) yes . 55501
C(70) C(68) 3.490(7) yes . 55501
C(70) C(72) 2.401(8) yes . 55501
C(70) C(73) 2.781(7) yes . 55501
C(70) C(74) 2.418(5) yes . 55501
C(70) H(67) 2.036(7) no . 55501
C(70) H(68) 3.256(8) no . 55501
C(70) H(70) 3.276(5) no . 55501
C(70) H(75) 3.319(7) no . 55501
C(70) H(90) 3.270(7) no . 55501
C(71) C(69) 2.400(6) yes . 55501
C(71) C(73) 2.396(6) yes . 55501
C(71) C(74) 2.775(6) yes . 55501
C(71) H(66) 2.037(8) no . 55501
C(71) H(68) 2.029(8) no . 55501
C(71) H(69) 3.252(6) no . 55501
C(71) H(92) 3.337(7) no . 55501
C(72) C(69) 2.770(7) yes . 55501
C(72) C(70) 2.401(8) yes . 55501
C(72) C(74) 2.391(7) yes . 55501
C(72) H(66) 3.258(8) no . 55501
C(72) H(67) 2.032(6) no . 55501
C(72) H(69) 2.023(6) no . 55501
C(72) H(70) 3.249(6) no . 55501
C(72) H(77) 3.576(7) no . 65502
C(72) H(78) 3.476(8) no . 65502
C(72) H(92) 3.519(6) no . 55501
C(73) C(69) 2.417(7) yes . 55501
C(73) C(70) 2.781(7) yes . 55501
C(73) C(71) 2.396(6) yes . 55501
C(73) H(67) 3.250(6) no . 55501
C(73) H(68) 2.019(7) no . 55501
C(73) H(70) 2.038(7) no . 55501
C(73) H(77) 3.360(8) no . 65502
C(74) P(9) 2.780(5) yes . 55501
C(74) C(57) 3.154(7) yes . 55501
C(74) C(58) 3.276(7) yes . 55501
C(74) C(70) 2.418(5) yes . 55501
C(74) C(71) 2.775(6) yes . 55501
C(74) C(72) 2.391(7) yes . 55501
C(74) C(75) 3.483(6) yes . 55501
C(74) C(80) 3.534(5) yes . 55501
C(74) H(61) 3.006(7) no . 55501
C(74) H(66) 3.278(6) no . 55501
C(74) H(68) 3.247(7) no . 55501
C(74) H(69) 2.036(7) no . 55501
C(75) Ti(1) 3.236(4) yes . 55503
C(75) N(2) 2.833(6) yes . 55501
C(75) C(74) 3.483(6) yes . 55501
C(75) C(77) 2.399(8) yes . 55501
C(75) C(78) 2.771(7) yes . 55501
C(75) C(79) 2.408(6) yes . 55501
C(75) C(81) 2.903(7) yes . 55501
C(75) C(82) 3.225(6) yes . 55501
C(75) C(87) 2.943(6) yes . 55501
C(75) C(88) 3.473(7) yes . 55501
C(75) H(64) 3.520(5) no . 55502
C(75) H(70) 3.320(6) no . 55501
C(75) H(76) 2.042(7) no . 55501
C(75) H(77) 3.257(8) no . 55501
C(75) H(79) 3.266(6) no . 55501
C(75) H(80) 2.039(6) no . 55501
C(75) H(81) 2.875(6) no . 55501
C(75) H(86) 3.282(7) no . 55501
C(76) P(10) 2.820(5) yes . 55501
C(76) O(10) 3.593(6) yes . 66502
C(76) C(78) 2.411(6) yes . 55501
C(76) C(79) 2.786(6) yes . 55501
C(76) C(80) 2.412(7) yes . 55501
C(76) C(87) 3.204(6) yes . 55501
C(76) C(88) 3.395(7) yes . 55501
C(76) H(77) 2.037(8) no . 55501
C(76) H(78) 3.266(7) no . 55501
C(76) H(80) 3.268(7) no . 55501
C(76) H(81) 3.554(7) no . 55501
C(76) H(86) 3.229(7) no . 55501
C(77) O(5) 3.409(7) yes . 66502
C(77) C(75) 2.399(8) yes . 55501
C(77) C(79) 2.398(8) yes . 55501
C(77) C(80) 2.772(8) yes . 55501
C(77) H(64) 3.521(6) no . 55502
C(77) H(68) 3.575(7) no . 65502
C(77) H(69) 3.573(8) no . 65502
C(77) H(76) 2.043(7) no . 55501
C(77) H(78) 2.035(7) no . 55501
C(77) H(79) 3.256(7) no . 55501
C(78) C(75) 2.771(7) yes . 55501
C(78) C(76) 2.411(6) yes . 55501
C(78) C(80) 2.399(8) yes . 55501
C(78) H(64) 3.228(7) no . 55502
C(78) H(68) 3.432(8) no . 65502
C(78) H(70) 3.562(6) no . 55501
C(78) H(76) 3.269(6) no . 55501
C(78) H(77) 2.034(8) no . 55501
C(78) H(79) 2.027(8) no . 55501
C(78) H(80) 3.256(8) no . 55501
C(79) Ti(1) 2.583(5) yes . 55503
C(79) C(75) 2.408(6) yes . 55501
C(79) C(76) 2.786(6) yes . 55501
C(79) C(77) 2.398(8) yes . 55501
C(79) H(64) 3.076(6) no . 55502
C(79) H(65) 3.180(5) no . 55502
C(79) H(70) 3.135(5) no . 55501
C(79) H(77) 3.253(8) no . 55501
C(79) H(78) 2.025(8) no . 55501
C(79) H(80) 2.044(7) no . 55501
C(79) H(80) 3.558(7) no . 55502
C(80) Cl(1) 2.046(5) yes . 55503
C(80) P(10) 2.735(4) yes . 55501
C(80) N(2) 3.326(5) yes . 55501
C(80) C(74) 3.534(5) yes . 55501
C(80) C(76) 2.412(7) yes . 55501
C(80) C(77) 2.772(8) yes . 55501
C(80) C(78) 2.399(8) yes . 55501
C(80) C(81) 3.323(7) yes . 55501
C(80) C(82) 3.505(7) yes . 55501
C(80) H(64) 3.221(6) no . 55502
C(80) H(65) 3.453(7) no . 55501
C(80) H(70) 3.007(6) no . 55501
C(80) H(76) 3.270(6) no . 55501
C(80) H(78) 3.258(8) no . 55501
C(80) H(79) 2.043(6) no . 55501
C(80) H(80) 3.311(6) no . 55502
C(80) H(81) 3.254(6) no . 55501
C(81) Ti(1) 3.579(4) yes . 55503
C(81) N(2) 2.710(5) yes . 55501
C(81) C(75) 2.903(7) yes . 55501
C(81) C(80) 3.323(7) yes . 55501
C(81) C(83) 2.399(5) yes . 55501
C(81) C(84) 2.782(6) yes . 55501
C(81) C(85) 2.414(7) yes . 55501
C(81) C(87) 2.950(5) yes . 55501
C(81) C(88) 3.429(6) yes . 55501
C(81) H(53) 3.596(7) no . 56502
C(81) H(57) 3.517(6) no . 55501
C(81) H(65) 3.563(6) no . 55501
C(81) H(79) 3.243(6) no . 55502
C(81) H(80) 3.032(6) no . 55501
C(81) H(81) 2.045(6) no . 55501
C(81) H(82) 3.256(5) no . 55501
C(81) H(84) 3.272(7) no . 55501
C(81) H(85) 2.045(6) no . 55501
C(81) H(86) 3.172(7) no . 55501
C(82) Ti(1) 3.569(5) yes . 55503
C(82) P(10) 2.803(4) yes . 55501
C(82) O(9) 3.477(6) yes . 66502
C(82) C(75) 3.225(6) yes . 55501
C(82) C(80) 3.505(7) yes . 55501
C(82) C(84) 2.406(7) yes . 55501
C(82) C(85) 2.782(7) yes . 55501
C(82) C(86) 2.412(6) yes . 55501
C(82) H(53) 2.984(7) no . 56502
C(82) H(64) 3.568(7) no . 55502
C(82) H(79) 3.361(7) no . 55502
C(82) H(80) 3.329(7) no . 55501
C(82) H(82) 2.027(5) no . 55501
C(82) H(83) 3.261(7) no . 55501
C(82) H(85) 3.271(6) no . 55501
C(82) H(86) 3.091(6) no . 55501
C(83) C(81) 2.399(5) yes . 55501
C(83) C(85) 2.392(7) yes . 55501
C(83) C(86) 2.764(5) yes . 55501
C(83) H(8) 3.315(6) no . 56502
C(83) H(53) 3.115(7) no . 56502
C(83) H(54) 3.149(7) no . 56502
C(83) H(79) 3.213(7) no . 55502
C(83) H(81) 2.034(7) no . 55501
C(83) H(83) 2.031(7) no . 55501
C(83) H(84) 3.250(7) no . 55501
C(84) C(81) 2.782(6) yes . 55501
C(84) C(82) 2.406(7) yes . 55501
C(84) C(86) 2.402(5) yes . 55501
C(84) H(8) 3.511(6) no . 56502
C(84) H(54) 2.929(7) no . 56502
C(84) H(79) 2.962(7) no . 55502
C(84) H(81) 3.261(7) no . 55501
C(84) H(82) 2.024(7) no . 55501
C(84) H(84) 2.034(6) no . 55501
C(84) H(85) 3.259(5) no . 55501
C(85) C(81) 2.414(7) yes . 55501
C(85) C(82) 2.782(7) yes . 55501
C(85) C(83) 2.392(7) yes . 55501
C(85) H(36) 3.559(7) no . 55501
C(85) H(37) 3.386(8) no . 55501
C(85) H(54) 3.382(7) no . 56502
C(85) H(56) 3.087(6) no . 55501
C(85) H(79) 2.859(6) no . 55502
C(85) H(82) 3.248(6) no . 55501
C(85) H(83) 2.035(5) no . 55501
C(85) H(85) 2.036(5) no . 55501
C(86) P(10) 2.762(5) yes . 55501
C(86) N(2) 2.981(5) yes . 55501
C(86) C(52) 3.549(6) yes . 55501
C(86) C(53) 3.526(6) yes . 55501
C(86) C(82) 2.412(6) yes . 55501
C(86) C(83) 2.764(5) yes . 55501
C(86) C(84) 2.402(5) yes . 55501
C(86) H(36) 3.542(8) no . 55501
C(86) H(37) 3.077(8) no . 55501
C(86) H(56) 3.316(6) no . 55501
C(86) H(57) 3.267(6) no . 55501
C(86) H(65) 3.368(6) no . 55501
C(86) H(79) 2.998(6) no . 55502
C(86) H(81) 3.273(7) no . 55501
C(86) H(83) 3.260(5) no . 55501
C(86) H(84) 2.037(7) no . 55501
C(87) N(2) 2.796(6) yes . 55501
C(87) C(75) 2.943(6) yes . 55501
C(87) C(76) 3.204(6) yes . 55501
C(87) C(81) 2.950(5) yes . 55501
C(87) C(89) 2.414(7) yes . 55501
C(87) C(90) 2.778(6) yes . 55501
C(87) C(91) 2.409(5) yes . 55501
C(87) H(57) 3.311(7) no . 55501
C(87) H(76) 2.752(7) no . 55501
C(87) H(86) 2.042(6) no . 55501
C(87) H(87) 3.271(7) no . 55501
C(87) H(89) 3.265(5) no . 55501
C(87) H(90) 2.030(5) no . 55501
C(88) P(10) 2.784(5) yes . 55501
C(88) O(9) 3.335(4) yes . 66502
C(88) O(10) 3.527(6) yes . 66502
C(88) C(75) 3.473(7) yes . 55501
C(88) C(76) 3.395(7) yes . 55501
C(88) C(81) 3.429(6) yes . 55501
C(88) C(90) 2.395(5) yes . 55501
C(88) C(91) 2.770(5) yes . 55501
C(88) C(92) 2.397(6) yes . 55501
C(88) H(52) 3.357(7) no . 56502
C(88) H(53) 3.371(6) no . 56502
C(88) H(57) 3.538(8) no . 55501
C(88) H(76) 2.771(7) no . 55501
C(88) H(81) 3.429(5) no . 55501
C(88) H(87) 2.037(7) no . 55501
C(88) H(88) 3.253(6) no . 55501
C(88) H(90) 3.256(6) no . 55501
C(89) C(47) 3.583(7) yes . 56502
C(89) C(87) 2.414(7) yes . 55501
C(89) C(91) 2.397(6) yes . 55501
C(89) C(92) 2.770(7) yes . 55501
C(89) H(52) 2.986(7) no . 56502
C(89) H(86) 2.035(6) no . 55501
C(89) H(88) 2.029(5) no . 55501
C(89) H(89) 3.254(6) no . 55501
C(90) C(87) 2.778(6) yes . 55501
C(90) C(88) 2.395(5) yes . 55501
C(90) C(92) 2.396(7) yes . 55501
C(90) H(58) 3.576(8) no . 55501
C(90) H(86) 3.252(5) no . 55501
C(90) H(87) 2.032(6) no . 55501
C(90) H(89) 2.031(7) no . 55501
C(90) H(90) 3.252(8) no . 55501
C(91) C(87) 2.409(5) yes . 55501
C(91) C(88) 2.770(5) yes . 55501
C(91) C(89) 2.397(6) yes . 55501
C(91) H(35) 3.312(6) no . 65501
C(91) H(58) 2.835(8) no . 55501
C(91) H(87) 3.253(7) no . 55501
C(91) H(88) 2.027(8) no . 55501
C(91) H(90) 2.036(7) no . 55501
C(92) P(10) 2.766(4) yes . 55501
C(92) N(2) 3.091(6) yes . 55501
C(92) C(54) 3.546(7) yes . 55501
C(92) C(88) 2.397(6) yes . 55501
C(92) C(89) 2.770(7) yes . 55501
C(92) C(90) 2.396(7) yes . 55501
C(92) H(57) 3.495(7) no . 55501
C(92) H(58) 2.885(7) no . 55501
C(92) H(66) 3.475(7) no . 55501
C(92) H(71) 3.408(7) no . 55501
C(92) H(86) 3.255(5) no . 55501
C(92) H(88) 3.254(7) no . 55501
C(92) H(89) 2.040(5) no . 55501
C(93) H(39) 3.071(7) no . 65501
C(93) H(40) 3.461(6) no . 65501
H(1) C(1) 2.024(6) no . 55501
H(1) C(2) 2.816(6) no . 55501
H(1) C(5) 3.191(6) no . 55501
H(1) C(7) 3.036(5) no . 55501
H(2) Ti(1) 3.329(5) no . 55501
H(2) O(1) 2.460(6) no . 55501
H(2) O(12) 3.204(6) no . 55501
H(2) C(1) 2.024(7) no . 55501
H(2) C(2) 2.816(6) no . 55501
H(2) C(5) 3.196(7) no . 55501
H(2) C(7) 3.103(6) no . 55501
H(2) C(19) 3.549(8) no . 55501
H(3) O(1) 3.083(6) no . 55501
H(3) C(1) 2.024(5) no . 55501
H(3) C(2) 3.324(5) no . 55501
H(3) C(5) 2.683(6) no . 55501
H(3) C(10) 2.803(7) no . 55501
H(3) C(19) 3.379(9) no . 55501
H(4) C(1) 2.818(6) no . 55501
H(4) C(2) 2.022(7) no . 55501
H(4) C(3) 3.144(7) no . 55501
H(4) C(6) 3.101(5) no . 55501
H(4) C(35) 3.274(5) no . 55501
H(4) C(36) 3.479(6) no . 55501
H(5) P(4) 3.153(6) no . 55501
H(5) O(11) 3.311(6) no . 55501
H(5) O(14) 2.776(6) no . 55501
H(5) O(15) 3.237(6) no . 55501
H(5) C(1) 3.325(5) no . 55501
H(5) C(2) 2.022(5) no . 55501
H(5) C(3) 2.669(6) no . 55501
H(5) C(8) 2.744(7) no . 55501
H(5) C(35) 3.120(7) no . 55501
H(5) C(36) 3.518(7) no . 55501
H(6) Ti(1) 3.485(5) no . 55501
H(6) P(4) 2.881(5) no . 55501
H(6) P(5) 3.380(6) no . 55501
H(6) O(11) 2.800(6) no . 55501
H(6) O(12) 3.383(6) no . 55501
H(6) O(14) 3.225(5) no . 55501
H(6) O(15) 2.447(6) no . 55501
H(6) C(1) 2.821(5) no . 55501
H(6) C(2) 2.023(6) no . 55501
H(6) C(3) 3.229(7) no . 55501
H(6) C(6) 3.039(5) no . 55501
H(6) C(35) 3.355(6) no . 55501
H(6) C(36) 3.118(6) no . 55501
H(7) C(2) 2.836(6) no . 55501
H(7) C(3) 2.031(5) no . 55501
H(7) C(4) 3.196(5) no . 55501
H(7) C(7) 3.096(7) no . 55501
H(8) O(2) 3.032(6) no . 55501
H(8) C(2) 3.342(6) no . 55501
H(8) C(3) 2.032(6) no . 55501
H(8) C(4) 2.690(5) no . 55501
H(8) C(9) 2.798(5) no . 55501
H(8) C(59) 3.553(8) no . 56501
H(8) C(83) 3.315(6) no . 56502
H(8) C(84) 3.511(6) no . 56502
H(9) Ti(1) 3.390(4) no . 55501
H(9) P(4) 3.411(6) no . 55501
H(9) O(2) 2.718(5) no . 55501
H(9) O(11) 3.291(6) no . 55501
H(9) O(14) 2.673(6) no . 55501
H(9) C(2) 2.835(6) no . 55501
H(9) C(3) 2.031(5) no . 55501
H(9) C(4) 3.207(5) no . 55501
H(9) C(7) 3.159(7) no . 55501
H(10) P(2) 3.491(6) no . 55501
H(10) O(3) 3.043(6) no . 55501
H(10) O(6) 3.546(6) no . 55501
H(10) C(3) 3.336(6) no . 55501
H(10) C(4) 2.020(6) no . 55501
H(10) C(5) 2.667(7) no . 55501
H(10) C(10) 2.757(7) no . 55501
H(10) C(93) 2.852(5) no . 56501
H(11) Ti(1) 3.358(5) no . 55501
H(11) P(1) 3.119(5) no . 55501
H(11) P(2) 3.278(5) no . 55501
H(11) O(2) 2.750(6) no . 55501
H(11) O(3) 3.005(6) no . 55501
H(11) O(6) 2.688(7) no . 55501
H(11) C(3) 2.839(7) no . 55501
H(11) C(4) 2.021(7) no . 55501
H(11) C(5) 3.204(6) no . 55501
H(11) C(8) 3.167(6) no . 55501
H(11) C(73) 3.313(7) no . 56501
H(11) C(74) 3.571(7) no . 56501
H(12) C(3) 2.840(7) no . 55501
H(12) C(4) 2.020(7) no . 55501
H(12) C(5) 3.181(7) no . 55501
H(12) C(8) 3.177(6) no . 55501
H(12) C(58) 2.968(7) no . 56501
H(12) C(59) 3.167(7) no . 56501
H(13) Ti(1) 3.319(4) no . 55501
H(13) O(1) 3.194(5) no . 55501
H(13) O(3) 2.722(5) no . 55501
H(13) C(1) 2.845(5) no . 55501
H(13) C(4) 3.203(5) no . 55501
H(13) C(5) 2.027(5) no . 55501
H(13) C(6) 3.174(6) no . 55501
H(13) C(19) 3.46(1) no . 55501
H(14) Cl(2) 3.257(4) no . 56501
H(14) O(3) 2.903(6) no . 55501
H(14) C(1) 3.339(6) no . 55501
H(14) C(4) 2.657(5) no . 55501
H(14) C(5) 2.027(5) no . 55501
H(14) C(9) 2.754(5) no . 55501
H(14) C(93) 3.041(7) no . 56501
H(15) C(1) 2.847(5) no . 55501
H(15) C(4) 3.176(5) no . 55501
H(15) C(5) 2.027(5) no . 55501
H(15) C(6) 3.188(6) no . 55501
H(16) Ti(2) 3.342(8) no . 55501
H(16) O(4) 3.42(1) no . 55501
H(16) O(9) 3.30(1) no . 55501
H(16) O(13) 2.528(7) no . 55501
H(16) C(11) 2.023(8) no . 55501
H(16) C(12) 2.820(9) no . 55501
H(16) C(15) 3.210(9) no . 55501
H(16) C(17) 3.13(1) no . 55501
H(16) C(46) 3.436(9) no . 65501
H(16) C(47) 2.645(8) no . 65501
H(16) C(48) 2.945(9) no . 65501
H(17) P(3) 3.538(8) no . 55501
H(17) O(4) 3.440(8) no . 55501
H(17) O(9) 2.886(8) no . 55501
H(17) C(11) 2.023(9) no . 55501
H(17) C(12) 3.31(1) no . 55501
H(17) C(15) 2.678(9) no . 55501
H(17) C(20) 2.75(1) no . 55501
H(17) C(48) 3.291(8) no . 65501
H(18) C(11) 2.02(1) no . 55501
H(18) C(12) 2.818(9) no . 55501
H(18) C(15) 3.18(1) no . 55501
H(18) C(17) 3.13(1) no . 55501
H(18) C(35) 3.54(1) no . 65501
H(18) C(48) 3.589(8) no . 65501
H(19) Ti(2) 3.317(7) no . 55501
H(19) P(5) 2.999(7) no . 55501
H(19) P(6) 3.353(8) no . 55501
H(19) O(12) 2.696(8) no . 55501
H(19) O(13) 2.967(9) no . 55501
H(19) O(16) 3.450(8) no . 55501
H(19) O(17) 2.692(7) no . 55501
H(19) C(11) 3.177(8) no . 55501
H(19) C(12) 2.017(7) no . 55501
H(19) C(13) 2.792(8) no . 55501
H(19) C(18) 3.10(1) no . 55501
H(19) C(23) 3.140(8) no . 65501
H(19) C(24) 3.016(7) no . 65501
H(19) C(25) 3.555(7) no . 65501
H(20) O(13) 3.097(8) no . 55501
H(20) C(11) 2.657(8) no . 55501
H(20) C(12) 2.017(8) no . 55501
H(20) C(13) 3.303(9) no . 55501
H(20) C(16) 2.75(1) no . 55501
H(20) C(22) 3.544(8) no . 65501
H(20) C(23) 3.516(9) no . 65501
H(20) C(34) 3.313(9) no . 65501
H(21) C(11) 3.156(9) no . 55501
H(21) C(12) 2.017(9) no . 55501
H(21) C(13) 2.797(9) no . 55501
H(21) C(18) 3.11(1) no . 55501
H(21) C(22) 3.486(7) no . 65501
H(21) C(23) 3.145(7) no . 65501
H(22) Ti(2) 3.351(8) no . 55501
H(22) O(1) 3.42(1) no . 55501
H(22) O(12) 2.517(7) no . 55501
H(22) C(6) 3.60(1) no . 55501
H(22) C(12) 3.19(1) no . 55501
H(22) C(13) 2.02(1) no . 55501
H(22) C(14) 2.79(1) no . 55501
H(22) C(19) 3.10(1) no . 55501
H(23) P(5) 3.598(6) no . 55501
H(23) O(12) 2.815(8) no . 55501
H(23) O(16) 3.549(6) no . 55501
H(23) C(12) 2.67(1) no . 55501
H(23) C(13) 2.02(1) no . 55501
H(23) C(14) 3.29(1) no . 55501
H(23) C(17) 2.73(1) no . 55501
H(24) C(12) 3.16(1) no . 55501
H(24) C(13) 2.02(1) no . 55501
H(24) C(14) 2.79(1) no . 55501
H(24) C(19) 3.09(1) no . 55501
H(25) C(13) 3.162(9) no . 55501
H(25) C(14) 2.024(8) no . 55501
H(25) C(15) 2.793(9) no . 55501
H(25) C(20) 3.08(1) no . 55501
H(26) Ti(2) 3.403(7) no . 55501
H(26) O(1) 2.396(6) no . 55501
H(26) O(3) 3.530(8) no . 55501
H(26) C(6) 3.459(9) no . 55501
H(26) C(10) 3.45(1) no . 55501
H(26) C(13) 3.18(1) no . 55501
H(26) C(14) 2.02(1) no . 55501
H(26) C(15) 2.80(1) no . 55501
H(26) C(20) 3.12(1) no . 55501
H(27) O(1) 3.180(7) no . 55501
H(27) C(6) 3.477(8) no . 55501
H(27) C(13) 2.67(1) no . 55501
H(27) C(14) 2.02(1) no . 55501
H(27) C(15) 3.30(1) no . 55501
H(27) C(18) 2.72(1) no . 55501
H(28) C(11) 2.819(8) no . 55501
H(28) C(14) 3.14(1) no . 55501
H(28) C(15) 2.022(9) no . 55501
H(28) C(16) 3.13(1) no . 55501
H(29) Ti(2) 3.394(7) no . 55501
H(29) P(2) 3.501(8) no . 55501
H(29) P(3) 2.619(6) no . 55501
H(29) O(3) 3.570(8) no . 55501
H(29) O(4) 2.545(6) no . 55501
H(29) O(8) 2.395(8) no . 55501
H(29) O(9) 2.895(8) no . 55501
H(29) C(11) 2.82(1) no . 55501
H(29) C(14) 3.20(1) no . 55501
H(29) C(15) 2.02(1) no . 55501
H(29) C(16) 3.12(1) no . 55501
H(30) O(4) 3.552(6) no . 55501
H(30) O(8) 3.338(8) no . 55501
H(30) C(11) 3.330(9) no . 55501
H(30) C(14) 2.67(1) no . 55501
H(30) C(15) 2.022(8) no . 55501
H(30) C(19) 2.73(1) no . 55501
H(31) P(7) 2.858(5) no . 55501
H(31) C(21) 2.048(6) no . 55501
H(31) C(23) 2.033(9) no . 55501
H(31) C(24) 3.254(8) no . 55501
H(31) C(26) 3.264(6) no . 55501
H(31) C(27) 3.580(7) no . 55501
H(31) C(32) 3.387(7) no . 55501
H(31) C(33) 2.715(7) no . 55501
H(31) C(34) 3.074(7) no . 55501
H(31) C(38) 3.340(8) no . 55501
H(32) C(21) 3.265(8) no . 55501
H(32) C(22) 2.033(9) no . 55501
H(32) C(24) 2.038(7) no . 55501
H(32) C(25) 3.251(7) no . 55501
H(33) C(22) 3.250(9) no . 55501
H(33) C(23) 2.032(9) no . 55501
H(33) C(25) 2.016(9) no . 55501
H(33) C(26) 3.248(9) no . 55501
H(34) C(21) 3.255(7) no . 55501
H(34) C(23) 3.253(7) no . 55501
H(34) C(24) 2.020(8) no . 55501
H(34) C(26) 2.039(8) no . 55501
H(35) P(7) 2.860(5) no . 55501
H(35) N(1) 2.667(7) no . 55501
H(35) C(21) 2.031(6) no . 55501
H(35) C(22) 3.267(6) no . 55501
H(35) C(24) 3.247(9) no . 55501
H(35) C(25) 2.040(9) no . 55501
H(36) P(7) 2.832(6) no . 55501
H(36) P(8) 3.200(6) no . 55501
H(36) N(1) 2.695(7) no . 55501
H(36) C(27) 2.039(7) no . 55501
H(36) C(29) 2.031(8) no . 55501
H(36) C(30) 3.250(8) no . 55501
H(36) C(32) 3.248(7) no . 55501
H(36) C(40) 3.358(7) no . 55501
H(36) C(51) 3.061(7) no . 55501
H(36) C(52) 3.378(7) no . 55501
H(36) C(85) 3.559(7) no . 55501
H(36) C(86) 3.542(8) no . 55501
H(37) C(27) 3.254(8) no . 55501
H(37) C(28) 2.027(8) no . 55501
H(37) C(30) 2.021(9) no . 55501
H(37) C(31) 3.239(8) no . 55501
H(37) C(61) 3.578(8) no . 55501
H(37) C(62) 3.018(9) no . 55501
H(37) C(85) 3.386(8) no . 55501
H(37) C(86) 3.077(8) no . 55501
H(38) C(28) 3.252(7) no . 55501
H(38) C(29) 2.025(8) no . 55501
H(38) C(31) 2.029(7) no . 55501
H(38) C(32) 3.247(7) no . 55501
H(38) C(60) 3.494(8) no . 55501
H(38) C(61) 2.853(8) no . 55501
H(38) C(62) 3.114(8) no . 55501
H(39) C(27) 3.260(7) no . 55501
H(39) C(29) 3.242(8) no . 55501
H(39) C(30) 2.030(7) no . 55501
H(39) C(32) 2.034(7) no . 55501
H(40) P(7) 2.887(5) no . 55501
H(40) C(21) 2.892(7) no . 55501
H(40) C(22) 2.869(7) no . 55501
H(40) C(27) 2.025(7) no . 55501
H(40) C(28) 3.246(7) no . 55501
H(40) C(30) 3.244(7) no . 55501
H(40) C(31) 2.028(6) no . 55501
H(40) C(33) 3.565(6) no . 55501
H(41) P(7) 2.792(4) no . 55501
H(41) N(1) 3.157(5) no . 55501
H(41) C(21) 2.993(6) no . 55501
H(41) C(22) 3.235(7) no . 55501
H(41) C(33) 2.051(7) no . 55501
H(41) C(35) 2.034(6) no . 55501
H(41) C(36) 3.256(6) no . 55501
H(41) C(38) 3.264(7) no . 55501
H(41) C(45) 3.470(6) no . 55501
H(41) C(46) 3.517(6) no . 55501
H(42) C(7) 2.837(6) no . 55501
H(42) C(33) 3.259(5) no . 55501
H(42) C(34) 2.028(5) no . 55501
H(42) C(36) 2.030(8) no . 55501
H(42) C(37) 3.256(7) no . 55501
H(43) P(5) 3.401(6) no . 55501
H(43) O(15) 2.870(6) no . 55501
H(43) O(16) 2.946(6) no . 55501
H(43) C(7) 3.072(7) no . 55501
H(43) C(34) 3.254(6) no . 55501
H(43) C(35) 2.031(6) no . 55501
H(43) C(37) 2.036(6) no . 55501
H(43) C(38) 3.252(5) no . 55501
H(44) O(16) 2.559(5) no . 55501
H(44) C(33) 3.244(6) no . 55501
H(44) C(35) 3.256(7) no . 55501
H(44) C(36) 2.036(7) no . 55501
H(44) C(38) 2.028(5) no . 55501
H(44) C(65) 3.079(7) no . 55501
H(44) C(66) 2.974(7) no . 55501
H(45) P(7) 2.915(4) no . 55501
H(45) C(27) 2.722(5) no . 55501
H(45) C(28) 3.314(5) no . 55501
H(45) C(32) 3.113(5) no . 55501
H(45) C(33) 2.024(7) no . 55501
H(45) C(34) 3.265(7) no . 55501
H(45) C(36) 3.253(6) no . 55501
H(45) C(37) 2.027(5) no . 55501
H(45) C(65) 3.038(7) no . 55501
H(45) C(66) 3.450(7) no . 55501
H(46) P(8) 2.866(4) no . 55501
H(46) N(1) 2.597(4) no . 55501
H(46) C(28) 3.230(7) no . 55501
H(46) C(39) 2.045(6) no . 55501
H(46) C(41) 2.024(6) no . 55501
H(46) C(42) 3.244(6) no . 55501
H(46) C(44) 3.261(7) no . 55501
H(47) O(5) 2.587(4) no . 56502
H(47) C(39) 3.261(5) no . 55501
H(47) C(40) 2.026(5) no . 55501
H(47) C(42) 2.033(7) no . 55501
H(47) C(43) 3.259(7) no . 55501
H(48) P(1) 3.163(4) no . 56502
H(48) P(4) 3.273(5) no . 56502
H(48) O(2) 3.068(5) no . 56502
H(48) O(5) 3.012(6) no . 56502
H(48) O(10) 3.298(5) no . 56502
H(48) O(11) 3.591(5) no . 56502
H(48) O(14) 2.944(6) no . 56502
H(48) O(19) 3.090(6) no . 56502
H(48) C(40) 3.241(6) no . 55501
H(48) C(41) 2.029(6) no . 55501
H(48) C(43) 2.031(5) no . 55501
H(48) C(44) 3.246(5) no . 55501
H(49) P(4) 3.101(4) no . 56502
H(49) O(14) 2.444(5) no . 56502
H(49) O(19) 2.712(5) no . 56502
H(49) C(39) 3.249(6) no . 55501
H(49) C(41) 3.258(7) no . 55501
H(49) C(42) 2.034(7) no . 55501
H(49) C(44) 2.027(6) no . 55501
H(49) C(50) 3.580(7) no . 56502
H(49) C(54) 3.179(7) no . 56502
H(49) C(55) 2.942(7) no . 56502
H(49) C(56) 3.294(7) no . 56502
H(50) P(8) 2.853(5) no . 55501
H(50) C(39) 2.032(6) no . 55501
H(50) C(40) 3.263(7) no . 55501
H(50) C(42) 3.248(5) no . 55501
H(50) C(43) 2.026(5) no . 55501
H(50) C(45) 2.853(5) no . 55501
H(50) C(46) 3.477(7) no . 55501
H(50) C(50) 3.263(5) no . 55501
H(50) C(51) 3.490(6) no . 55501
H(50) C(51) 3.521(7) no . 56502
H(50) C(52) 3.502(7) no . 55501
H(50) C(52) 3.061(7) no . 56502
H(50) C(53) 2.947(7) no . 56502
H(50) C(54) 3.310(7) no . 56502
H(51) P(8) 2.817(5) no . 55501
H(51) N(1) 2.952(6) no . 55501
H(51) C(26) 3.594(7) no . 55501
H(51) C(39) 3.316(7) no . 55501
H(51) C(45) 2.044(7) no . 55501
H(51) C(47) 2.029(6) no . 55501
H(51) C(48) 3.251(6) no . 55501
H(51) C(50) 3.261(7) no . 55501
H(52) C(45) 3.271(7) no . 55501
H(52) C(46) 2.031(7) no . 55501
H(52) C(48) 2.029(7) no . 55501
H(52) C(49) 3.251(8) no . 55501
H(52) C(88) 3.357(7) no . 56502
H(52) C(89) 2.986(7) no . 56502
H(53) C(46) 3.253(7) no . 55501
H(53) C(47) 2.030(7) no . 55501
H(53) C(49) 2.033(8) no . 55501
H(53) C(50) 3.271(8) no . 55501
H(53) C(81) 3.596(7) no . 56502
H(53) C(82) 2.984(7) no . 56502
H(53) C(83) 3.115(7) no . 56502
H(53) C(88) 3.371(6) no . 56502
H(54) O(14) 3.463(6) no . 55501
H(54) C(45) 3.267(6) no . 55501
H(54) C(47) 3.251(7) no . 55501
H(54) C(48) 2.032(8) no . 55501
H(54) C(50) 2.045(6) no . 55501
H(54) C(83) 3.149(7) no . 56502
H(54) C(84) 2.929(7) no . 56502
H(54) C(85) 3.382(7) no . 56502
H(55) P(8) 2.910(4) no . 55501
H(55) O(14) 3.114(4) no . 55501
H(55) C(43) 3.013(7) no . 56502
H(55) C(44) 3.181(7) no . 56502
H(55) C(45) 2.037(6) no . 55501
H(55) C(46) 3.265(7) no . 55501
H(55) C(48) 3.269(8) no . 55501
H(55) C(49) 2.047(7) no . 55501
H(55) C(51) 2.653(6) no . 55501
H(55) C(52) 3.461(6) no . 55501
H(55) C(55) 3.503(7) no . 55501
H(55) C(56) 2.681(7) no . 55501
H(56) P(8) 2.910(5) no . 55501
H(56) C(39) 2.655(7) no . 55501
H(56) C(40) 3.286(7) no . 55501
H(56) C(43) 3.568(6) no . 55501
H(56) C(44) 2.859(7) no . 55501
H(56) C(49) 3.291(7) no . 56502
H(56) C(50) 3.357(7) no . 56502
H(56) C(51) 2.036(5) no . 55501
H(56) C(53) 2.041(6) no . 55501
H(56) C(54) 3.257(6) no . 55501
H(56) C(56) 3.272(5) no . 55501
H(56) C(85) 3.087(6) no . 55501
H(56) C(86) 3.316(6) no . 55501
H(57) C(47) 3.595(7) no . 56502
H(57) C(48) 3.287(7) no . 56502
H(57) C(49) 3.321(6) no . 56502
H(57) C(51) 3.264(8) no . 55501
H(57) C(52) 2.040(8) no . 55501
H(57) C(54) 2.024(6) no . 55501
H(57) C(55) 3.251(6) no . 55501
H(57) C(81) 3.517(6) no . 55501
H(57) C(86) 3.267(6) no . 55501
H(57) C(87) 3.311(7) no . 55501
H(57) C(88) 3.538(8) no . 55501
H(57) C(92) 3.495(7) no . 55501
H(58) O(18) 3.342(5) no . 55501
H(58) C(52) 3.259(7) no . 55501
H(58) C(53) 2.025(6) no . 55501
H(58) C(55) 2.033(8) no . 55501
H(58) C(56) 3.254(8) no . 55501
H(58) C(90) 3.576(8) no . 55501
H(58) C(91) 2.835(8) no . 55501
H(58) C(92) 2.885(7) no . 55501
H(59) P(4) 3.168(4) no . 55501
H(59) P(5) 3.519(4) no . 55501
H(59) P(6) 3.403(4) no . 55501
H(59) O(14) 3.262(6) no . 55501
H(59) O(15) 2.818(4) no . 55501
H(59) O(17) 2.998(4) no . 55501
H(59) O(19) 2.789(5) no . 55501
H(59) C(51) 3.272(5) no . 55501
H(59) C(53) 3.250(6) no . 55501
H(59) C(54) 2.033(6) no . 55501
H(59) C(56) 2.029(6) no . 55501
H(59) C(65) 3.394(7) no . 55501
H(60) P(7) 3.490(5) no . 55501
H(60) P(8) 2.849(4) no . 55501
H(60) O(14) 3.279(5) no . 55501
H(60) N(1) 3.240(5) no . 55501
H(60) C(33) 2.751(7) no . 55501
H(60) C(34) 2.921(7) no . 55501
H(60) C(35) 3.333(7) no . 55501
H(60) C(36) 3.545(6) no . 55501
H(60) C(37) 3.404(6) no . 55501
H(60) C(38) 3.021(7) no . 55501
H(60) C(45) 3.200(6) no . 55501
H(60) C(50) 3.128(7) no . 55501
H(60) C(51) 2.053(5) no . 55501
H(60) C(52) 3.269(6) no . 55501
H(60) C(54) 3.255(8) no . 55501
H(60) C(55) 2.030(7) no . 55501
H(61) P(9) 2.893(5) no . 55501
H(61) C(57) 2.064(6) no . 55501
H(61) C(59) 2.029(6) no . 55501
H(61) C(60) 3.254(6) no . 55501
H(61) C(62) 3.263(6) no . 55501
H(61) C(63) 3.414(6) no . 55501
H(61) C(68) 3.088(6) no . 55501
H(61) C(69) 2.928(7) no . 55501
H(61) C(74) 3.006(7) no . 55501
H(62) C(57) 3.285(7) no . 55501
H(62) C(58) 2.028(7) no . 55501
H(62) C(60) 2.031(6) no . 55501
H(62) C(61) 3.243(6) no . 55501
H(63) C(58) 3.253(6) no . 55501
H(63) C(59) 2.031(6) no . 55501
H(63) C(61) 2.019(7) no . 55501
H(63) C(62) 3.252(7) no . 55501
H(64) Ti(1) 3.599(5) no . 55503
H(64) C(57) 3.272(5) no . 55501
H(64) C(59) 3.247(6) no . 55501
H(64) C(60) 2.021(6) no . 55501
H(64) C(62) 2.043(6) no . 55501
H(64) C(75) 3.520(5) no . 55502
H(64) C(77) 3.521(6) no . 55502
H(64) C(78) 3.228(7) no . 55502
H(64) C(79) 3.076(6) no . 55502
H(64) C(80) 3.221(6) no . 55502
H(64) C(82) 3.568(7) no . 55502
H(65) Ti(1) 2.913(4) no . 55503
H(65) P(9) 2.877(4) no . 55501
H(65) P(10) 3.549(5) no . 55501
H(65) N(2) 2.692(5) no . 55501
H(65) C(29) 3.235(9) no . 55501
H(65) C(57) 2.026(5) no . 55501
H(65) C(58) 3.265(6) no . 55501
H(65) C(60) 3.246(7) no . 55501
H(65) C(61) 2.037(7) no . 55501
H(65) C(79) 3.180(5) no . 55502
H(65) C(80) 3.453(7) no . 55501
H(65) C(81) 3.563(6) no . 55501
H(65) C(86) 3.368(6) no . 55501
H(66) Cl(1) 3.446(4) no . 55501
H(66) P(9) 2.873(4) no . 55501
H(66) C(25) 3.218(6) no . 65501
H(66) C(26) 3.150(6) no . 65501
H(66) C(63) 2.823(7) no . 55501
H(66) C(64) 3.543(7) no . 55501
H(66) C(68) 3.123(7) no . 55501
H(66) C(69) 2.036(5) no . 55501
H(66) C(71) 2.037(8) no . 55501
H(66) C(72) 3.258(8) no . 55501
H(66) C(74) 3.278(6) no . 55501
H(66) C(92) 3.475(7) no . 55501
H(67) C(27) 3.008(5) no . 65501
H(67) C(28) 3.343(8) no . 65501
H(67) C(29) 3.573(9) no . 65501
H(67) C(30) 3.499(8) no . 65501
H(67) C(31) 3.182(6) no . 65501
H(67) C(32) 2.908(5) no . 65501
H(67) C(69) 3.258(6) no . 55501
H(67) C(70) 2.036(7) no . 55501
H(67) C(72) 2.032(6) no . 55501
H(67) C(73) 3.250(6) no . 55501
H(68) C(29) 3.583(8) no . 65501
H(68) C(30) 3.230(6) no . 65501
H(68) C(31) 3.555(5) no . 65501
H(68) C(70) 3.256(8) no . 55501
H(68) C(71) 2.029(8) no . 55501
H(68) C(73) 2.019(7) no . 55501
H(68) C(74) 3.247(7) no . 55501
H(68) C(77) 3.575(7) no . 65502
H(68) C(78) 3.432(8) no . 65502
H(69) C(69) 3.277(7) no . 55501
H(69) C(71) 3.252(6) no . 55501
H(69) C(72) 2.023(6) no . 55501
H(69) C(74) 2.036(7) no . 55501
H(69) C(77) 3.573(8) no . 65502
H(70) P(9) 2.874(5) no . 55501
H(70) C(57) 2.753(7) no . 55501
H(70) C(58) 2.897(7) no . 55501
H(70) C(62) 3.590(7) no . 55501
H(70) C(69) 2.058(5) no . 55501
H(70) C(70) 3.276(5) no . 55501
H(70) C(72) 3.249(6) no . 55501
H(70) C(73) 2.038(7) no . 55501
H(70) C(75) 3.320(6) no . 55501
H(70) C(78) 3.562(6) no . 55501
H(70) C(79) 3.135(5) no . 55501
H(70) C(80) 3.007(6) no . 55501
H(71) P(9) 2.868(5) no . 55501
H(71) N(2) 2.564(5) no . 55501
H(71) C(54) 3.193(7) no . 55501
H(71) C(55) 3.346(6) no . 55501
H(71) C(63) 2.036(6) no . 55501
H(71) C(65) 2.036(5) no . 55501
H(71) C(66) 3.260(5) no . 55501
H(71) C(68) 3.254(6) no . 55501
H(71) C(92) 3.408(7) no . 55501
H(72) O(16) 3.298(4) no . 55501
H(72) O(17) 3.587(5) no . 55501
H(72) C(37) 2.941(7) no . 55501
H(72) C(38) 3.005(7) no . 55501
H(72) C(55) 2.967(7) no . 55501
H(72) C(56) 3.500(7) no . 55501
H(72) C(63) 3.263(6) no . 55501
H(72) C(64) 2.035(6) no . 55501
H(72) C(66) 2.031(7) no . 55501
H(72) C(67) 3.249(7) no . 55501
H(73) O(16) 2.918(5) no . 55501
H(73) C(24) 3.499(8) no . 65501
H(73) C(37) 3.249(7) no . 55501
H(73) C(64) 3.262(5) no . 55501
H(73) C(65) 2.034(6) no . 55501
H(73) C(67) 2.033(7) no . 55501
H(73) C(68) 3.256(6) no . 55501
H(74) Cl(1) 3.432(5) no . 55501
H(74) C(63) 3.265(5) no . 55501
H(74) C(65) 3.250(7) no . 55501
H(74) C(66) 2.031(7) no . 55501
H(74) C(68) 2.033(5) no . 55501
H(75) Cl(1) 3.165(4) no . 55501
H(75) P(9) 2.868(4) no . 55501
H(75) C(57) 3.208(4) no . 55501
H(75) C(58) 2.917(5) no . 55501
H(75) C(63) 2.035(6) no . 55501
H(75) C(64) 3.253(7) no . 55501
H(75) C(66) 3.252(7) no . 55501
H(75) C(67) 2.030(6) no . 55501
H(75) C(69) 3.112(6) no . 55501
H(75) C(70) 3.319(7) no . 55501
H(76) P(10) 2.940(6) no . 55501
H(76) O(5) 3.169(6) no . 66502
H(76) O(10) 3.114(6) no . 66502
H(76) C(75) 2.042(7) no . 55501
H(76) C(77) 2.043(7) no . 55501
H(76) C(78) 3.269(6) no . 55501
H(76) C(80) 3.270(6) no . 55501
H(76) C(87) 2.752(7) no . 55501
H(76) C(88) 2.771(7) no . 55501
H(77) P(1) 3.399(6) no . 66502
H(77) O(5) 2.677(6) no . 66502
H(77) O(6) 3.292(6) no . 66502
H(77) C(72) 3.576(7) no . 65502
H(77) C(73) 3.360(8) no . 65502
H(77) C(75) 3.257(8) no . 55501
H(77) C(76) 2.037(8) no . 55501
H(77) C(78) 2.034(8) no . 55501
H(77) C(79) 3.253(8) no . 55501
H(78) C(72) 3.476(8) no . 65502
H(78) C(76) 3.266(7) no . 55501
H(78) C(77) 2.035(7) no . 55501
H(78) C(79) 2.025(8) no . 55501
H(78) C(80) 3.258(8) no . 55501
H(79) Ti(1) 2.440(6) no . 55503
H(79) C(75) 3.266(6) no . 55501
H(79) C(77) 3.256(7) no . 55501
H(79) C(78) 2.027(8) no . 55501
H(79) C(80) 2.043(6) no . 55501
H(79) C(81) 3.243(6) no . 55502
H(79) C(82) 3.361(7) no . 55502
H(79) C(83) 3.213(7) no . 55502
H(79) C(84) 2.962(7) no . 55502
H(79) C(85) 2.859(6) no . 55502
H(79) C(86) 2.998(6) no . 55502
H(80) Cl(1) 1.322(4) no . 55503
H(80) P(10) 2.799(4) no . 55501
H(80) N(2) 3.122(5) no . 55501
H(80) C(57) 3.453(5) no . 55501
H(80) C(62) 3.025(6) no . 55501
H(80) C(75) 2.039(6) no . 55501
H(80) C(76) 3.268(7) no . 55501
H(80) C(78) 3.256(8) no . 55501
H(80) C(79) 2.044(7) no . 55501
H(80) C(79) 3.558(7) no . 55502
H(80) C(80) 3.311(6) no . 55502
H(80) C(81) 3.032(6) no . 55501
H(80) C(82) 3.329(7) no . 55501
H(81) P(10) 2.914(4) no . 55501
H(81) O(9) 2.754(6) no . 66502
H(81) C(60) 3.087(5) no . 55502
H(81) C(61) 3.021(6) no . 55502
H(81) C(75) 2.875(6) no . 55501
H(81) C(76) 3.554(7) no . 55501
H(81) C(80) 3.254(6) no . 55501
H(81) C(81) 2.045(6) no . 55501
H(81) C(83) 2.034(7) no . 55501
H(81) C(84) 3.261(7) no . 55501
H(81) C(86) 3.273(7) no . 55501
H(81) C(88) 3.429(5) no . 55501
H(82) C(8) 3.198(7) no . 56502
H(82) C(59) 3.110(6) no . 55502
H(82) C(60) 3.001(7) no . 55502
H(82) C(61) 3.550(7) no . 55502
H(82) C(81) 3.256(5) no . 55501
H(82) C(82) 2.027(5) no . 55501
H(82) C(84) 2.024(7) no . 55501
H(82) C(85) 3.248(6) no . 55501
H(83) O(5) 3.121(5) no . 56502
H(83) C(8) 3.522(6) no . 56502
H(83) C(41) 3.443(7) no . 55501
H(83) C(42) 3.558(7) no . 55501
H(83) C(82) 3.261(7) no . 55501
H(83) C(83) 2.031(7) no . 55501
H(83) C(85) 2.035(5) no . 55501
H(83) C(86) 3.260(5) no . 55501
H(84) C(28) 3.545(7) no . 55501
H(84) C(39) 3.540(7) no . 55501
H(84) C(40) 2.886(7) no . 55501
H(84) C(41) 3.001(7) no . 55501
H(84) C(52) 3.435(5) no . 55501
H(84) C(81) 3.272(7) no . 55501
H(84) C(83) 3.250(7) no . 55501
H(84) C(84) 2.034(6) no . 55501
H(84) C(86) 2.037(7) no . 55501
H(85) P(10) 2.841(5) no . 55501
H(85) N(2) 2.583(6) no . 55501
H(85) C(28) 3.394(8) no . 55501
H(85) C(29) 3.233(9) no . 55501
H(85) C(52) 3.271(6) no . 55501
H(85) C(53) 3.235(6) no . 55501
H(85) C(81) 2.045(6) no . 55501
H(85) C(82) 3.271(6) no . 55501
H(85) C(84) 3.259(5) no . 55501
H(85) C(85) 2.036(5) no . 55501
H(86) P(3) 3.260(5) no . 66502
H(86) P(10) 2.880(5) no . 55501
H(86) O(9) 2.432(5) no . 66502
H(86) O(10) 3.020(6) no . 66502
H(86) C(47) 3.591(7) no . 56502
H(86) C(48) 3.401(8) no . 56502
H(86) C(75) 3.282(7) no . 55501
H(86) C(76) 3.229(7) no . 55501
H(86) C(81) 3.172(7) no . 55501
H(86) C(82) 3.091(6) no . 55501
H(86) C(87) 2.042(6) no . 55501
H(86) C(89) 2.035(6) no . 55501
H(86) C(90) 3.252(5) no . 55501
H(86) C(92) 3.255(5) no . 55501
H(87) P(6) 3.499(6) no . 66502
H(87) O(10) 3.383(6) no . 66502
H(87) O(18) 3.161(6) no . 66502
H(87) O(19) 3.403(6) no . 66502
H(87) C(42) 3.443(7) no . 65501
H(87) C(47) 3.308(7) no . 56502
H(87) C(87) 3.271(7) no . 55501
H(87) C(88) 2.037(7) no . 55501
H(87) C(90) 2.032(6) no . 55501
H(87) C(91) 3.253(7) no . 55501
H(88) C(42) 3.552(8) no . 65501
H(88) C(43) 3.473(8) no . 65501
H(88) C(44) 3.552(7) no . 65501
H(88) C(88) 3.253(6) no . 55501
H(88) C(89) 2.029(5) no . 55501
H(88) C(91) 2.027(8) no . 55501
H(88) C(92) 3.254(7) no . 55501
H(89) O(18) 2.850(5) no . 55501
H(89) C(26) 3.388(6) no . 65501
H(89) C(87) 3.265(5) no . 55501
H(89) C(89) 3.254(6) no . 55501
H(89) C(90) 2.031(7) no . 55501
H(89) C(92) 2.040(5) no . 55501
H(90) P(9) 3.228(5) no . 55501
H(90) P(10) 2.854(3) no . 55501
H(90) N(2) 2.665(5) no . 55501
H(90) C(54) 3.527(7) no . 55501
H(90) C(63) 3.320(7) no . 55501
H(90) C(64) 3.063(7) no . 55501
H(90) C(69) 3.536(6) no . 55501
H(90) C(70) 3.270(7) no . 55501
H(90) C(87) 2.030(5) no . 55501
H(90) C(88) 3.256(6) no . 55501
H(90) C(90) 3.252(8) no . 55501
H(90) C(91) 2.036(7) no . 55501
H(91) Cl(1) 2.252(5) no . 55501
H(91) Cl(2) 2.248(4) no . 55501
H(92) Cl(1) 2.252(5) no . 55501
H(92) Cl(2) 2.248(4) no . 55501
H(92) C(31) 3.063(7) no . 65501
H(92) C(32) 3.476(6) no . 65501
H(92) C(71) 3.337(7) no . 55501
H(92) C(72) 3.519(6) no . 55501

loop_
_geom_torsion_atom_site_label_1
_geom_torsion_atom_site_label_2
_geom_torsion_atom_site_label_3
_geom_torsion_atom_site_label_4
_geom_torsion
_geom_torsion_publ_flag
_geom_torsion_site_symmetry_1
_geom_torsion_site_symmetry_2
_geom_torsion_site_symmetry_3
_geom_torsion_site_symmetry_4
O(1) Ti(1) Ti(2) O(4) -129.08(9) yes . . . .
O(1) Ti(1) Ti(2) O(12) 81.97(9) yes . . . .
O(1) Ti(1) Ti(2) O(13) 168.3(1) yes . . . .
O(1) Ti(1) Ti(2) C(11) -79.9(2) yes . . . .
O(1) Ti(1) Ti(2) C(12) -12.1(5) yes . . . .
O(1) Ti(1) Ti(2) C(13) 4.5(2) yes . . . .
O(1) Ti(1) Ti(2) C(14) -24.0(1) yes . . . .
O(1) Ti(1) Ti(2) C(15) -59.3(2) yes . . . .
O(2) Ti(1) Ti(2) O(1) 165.4(2) yes . . . .
O(2) Ti(1) Ti(2) O(4) 36.27(7) yes . . . .
O(2) Ti(1) Ti(2) O(12) -112.68(8) yes . . . .
O(2) Ti(1) Ti(2) O(13) -26.4(1) yes . . . .
O(2) Ti(1) Ti(2) C(11) 85.5(2) yes . . . .
O(2) Ti(1) Ti(2) C(12) 153.3(4) yes . . . .
O(2) Ti(1) Ti(2) C(13) 169.9(2) yes . . . .
O(2) Ti(1) Ti(2) C(14) 141.4(1) yes . . . .
O(2) Ti(1) Ti(2) C(15) 106.1(2) yes . . . .
O(3) Ti(1) Ti(2) O(1) 79.7(2) yes . . . .
O(3) Ti(1) Ti(2) O(4) -49.36(7) yes . . . .
O(3) Ti(1) Ti(2) O(12) 161.70(7) yes . . . .
O(3) Ti(1) Ti(2) O(13) -112.0(1) yes . . . .
O(3) Ti(1) Ti(2) C(11) -0.1(2) yes . . . .
O(3) Ti(1) Ti(2) C(12) 67.6(5) yes . . . .
O(3) Ti(1) Ti(2) C(13) 84.2(2) yes . . . .
O(3) Ti(1) Ti(2) C(14) 55.7(1) yes . . . .
O(3) Ti(1) Ti(2) C(15) 20.4(2) yes . . . .
O(11) Ti(1) Ti(2) O(1) -132.8(2) yes . . . .
O(11) Ti(1) Ti(2) O(4) 98.12(8) yes . . . .
O(11) Ti(1) Ti(2) O(12) -50.83(8) yes . . . .
O(11) Ti(1) Ti(2) O(13) 35.5(1) yes . . . .
O(11) Ti(1) Ti(2) C(11) 147.3(2) yes . . . .
O(11) Ti(1) Ti(2) C(12) -144.9(5) yes . . . .
O(11) Ti(1) Ti(2) C(13) -128.3(2) yes . . . .
O(11) Ti(1) Ti(2) C(14) -156.8(1) yes . . . .
O(11) Ti(1) Ti(2) C(15) 167.9(2) yes . . . .
C(1) Ti(1) Ti(2) O(1) -34.3(2) yes . . . .
C(1) Ti(1) Ti(2) O(4) -163.34(7) yes . . . .
C(1) Ti(1) Ti(2) O(12) 47.71(7) yes . . . .
C(1) Ti(1) Ti(2) O(13) 134.04(9) yes . . . .
C(1) Ti(1) Ti(2) C(11) -114.1(2) yes . . . .
C(1) Ti(1) Ti(2) C(12) -46.3(5) yes . . . .
C(1) Ti(1) Ti(2) C(13) -29.7(2) yes . . . .
C(1) Ti(1) Ti(2) C(14) -58.2(1) yes . . . .
C(1) Ti(1) Ti(2) C(15) -93.5(1) yes . . . .
C(2) Ti(1) Ti(2) O(1) -69.9(2) yes . . . .
C(2) Ti(1) Ti(2) O(4) 161.02(7) yes . . . .
C(2) Ti(1) Ti(2) O(12) 12.07(8) yes . . . .
C(2) Ti(1) Ti(2) O(13) 98.4(1) yes . . . .
C(2) Ti(1) Ti(2) C(11) -149.8(2) yes . . . .
C(2) Ti(1) Ti(2) C(12) -82.0(5) yes . . . .
C(2) Ti(1) Ti(2) C(13) -65.4(2) yes . . . .
C(2) Ti(1) Ti(2) C(14) -93.9(1) yes . . . .
C(2) Ti(1) Ti(2) C(15) -129.2(1) yes . . . .
C(3) Ti(1) Ti(2) O(1) -89.3(2) yes . . . .
C(3) Ti(1) Ti(2) O(4) 141.57(9) yes . . . .
C(3) Ti(1) Ti(2) O(12) -7.4(1) yes . . . .
C(3) Ti(1) Ti(2) O(13) 78.9(1) yes . . . .
C(3) Ti(1) Ti(2) C(11) -169.2(2) yes . . . .
C(3) Ti(1) Ti(2) C(12) -101.4(4) yes . . . .
C(3) Ti(1) Ti(2) C(13) -84.8(2) yes . . . .
C(3) Ti(1) Ti(2) C(14) -113.3(1) yes . . . .
C(3) Ti(1) Ti(2) C(15) -148.6(2) yes . . . .
C(4) Ti(1) Ti(2) O(1) -7.9(2) yes . . . .
C(4) Ti(1) Ti(2) O(4) -137.0(1) yes . . . .
C(4) Ti(1) Ti(2) O(12) 74.1(1) yes . . . .
C(4) Ti(1) Ti(2) O(13) 160.4(1) yes . . . .
C(4) Ti(1) Ti(2) C(11) -87.8(2) yes . . . .
C(4) Ti(1) Ti(2) C(12) -20.0(5) yes . . . .
C(4) Ti(1) Ti(2) C(13) -3.4(2) yes . . . .
C(4) Ti(1) Ti(2) C(14) -31.9(2) yes . . . .
C(4) Ti(1) Ti(2) C(15) -67.2(2) yes . . . .
C(5) Ti(1) Ti(2) O(1) -2.7(2) yes . . . .
C(5) Ti(1) Ti(2) O(4) -131.82(8) yes . . . .
C(5) Ti(1) Ti(2) O(12) 79.23(8) yes . . . .
C(5) Ti(1) Ti(2) O(13) 165.6(1) yes . . . .
C(5) Ti(1) Ti(2) C(11) -82.6(2) yes . . . .
C(5) Ti(1) Ti(2) C(12) -14.8(5) yes . . . .
C(5) Ti(1) Ti(2) C(13) 1.8(2) yes . . . .
C(5) Ti(1) Ti(2) C(14) -26.7(1) yes . . . .
C(5) Ti(1) Ti(2) C(15) -62.0(2) yes . . . .
O(2) Ti(1) O(1) Ti(2) -22.7(2) yes . . . .
O(3) Ti(1) O(1) Ti(2) -102.8(1) yes . . . .
O(11) Ti(1) O(1) Ti(2) 38.6(1) yes . . . .
C(1) Ti(1) O(1) Ti(2) 147.0(1) yes . . . .
C(2) Ti(1) O(1) Ti(2) 120.5(1) yes . . . .
C(3) Ti(1) O(1) Ti(2) 130.3(1) yes . . . .
C(4) Ti(1) O(1) Ti(2) 176.92(8) yes . . . .
C(5) Ti(1) O(1) Ti(2) 177.8(1) yes . . . .
Ti(2) Ti(1) O(2) P(1) -69.8(3) yes . . . .
O(1) Ti(1) O(2) P(1) -56.9(3) yes . . . .
O(3) Ti(1) O(2) P(1) 25.8(3) yes . . . .
O(11) Ti(1) O(2) P(1) -118.6(3) yes . . . .
C(1) Ti(1) O(2) P(1) 137.8(2) yes . . . .
C(2) Ti(1) O(2) P(1) 161.1(2) yes . . . .
C(3) Ti(1) O(2) P(1) 142.1(3) yes . . . .
C(4) Ti(1) O(2) P(1) 108.2(3) yes . . . .
C(5) Ti(1) O(2) P(1) 99.5(3) yes . . . .
Ti(2) Ti(1) O(3) P(2) 91.0(3) yes . . . .
O(1) Ti(1) O(3) P(2) 122.8(3) yes . . . .
O(2) Ti(1) O(3) P(2) -20.1(3) yes . . . .
O(11) Ti(1) O(3) P(2) 45.2(4) yes . . . .
C(1) Ti(1) O(3) P(2) -157.2(3) yes . . . .
C(2) Ti(1) O(3) P(2) -129.0(3) yes . . . .
C(3) Ti(1) O(3) P(2) -95.5(3) yes . . . .
C(4) Ti(1) O(3) P(2) -106.5(3) yes . . . .
C(5) Ti(1) O(3) P(2) -141.6(3) yes . . . .
Ti(2) Ti(1) O(11) P(4) 169.1(5) yes . . . .
O(1) Ti(1) O(11) P(4) 145.7(5) yes . . . .
O(2) Ti(1) O(11) P(4) -67.1(5) yes . . . .
O(3) Ti(1) O(11) P(4) -133.3(4) yes . . . .
C(1) Ti(1) O(11) P(4) 68.6(5) yes . . . .
C(2) Ti(1) O(11) P(4) 42.6(5) yes . . . .
C(3) Ti(1) O(11) P(4) 11.1(5) yes . . . .
C(4) Ti(1) O(11) P(4) 8.1(5) yes . . . .
C(5) Ti(1) O(11) P(4) 57.1(5) yes . . . .
Ti(2) Ti(1) C(1) C(2) -111.1(2) yes . . . .
Ti(2) Ti(1) C(1) C(5) 133.2(2) yes . . . .
Ti(2) Ti(1) C(1) C(6) 9.6(3) yes . . . .
O(1) Ti(1) C(1) C(2) -128.9(3) yes . . . .
O(1) Ti(1) C(1) C(5) 115.4(2) yes . . . .
O(1) Ti(1) C(1) C(6) -8.2(3) yes . . . .
O(2) Ti(1) C(1) C(2) 42.1(3) yes . . . .
O(2) Ti(1) C(1) C(5) -73.7(2) yes . . . .
O(2) Ti(1) C(1) C(6) 162.8(2) yes . . . .
O(3) Ti(1) C(1) C(2) 143.5(2) yes . . . .
O(3) Ti(1) C(1) C(5) 27.8(2) yes . . . .
O(3) Ti(1) C(1) C(6) -95.8(3) yes . . . .
O(11) Ti(1) C(1) C(2) -51.0(3) yes . . . .
O(11) Ti(1) C(1) C(5) -166.7(2) yes . . . .
O(11) Ti(1) C(1) C(6) 69.7(3) yes . . . .
C(2) Ti(1) C(1) C(5) -115.8(3) yes . . . .
C(2) Ti(1) C(1) C(6) 120.7(4) yes . . . .
C(3) Ti(1) C(1) C(2) 37.1(2) yes . . . .
C(3) Ti(1) C(1) C(5) -78.7(2) yes . . . .
C(3) Ti(1) C(1) C(6) 157.7(3) yes . . . .
C(4) Ti(1) C(1) C(2) 78.0(3) yes . . . .
C(4) Ti(1) C(1) C(5) -37.8(2) yes . . . .
C(4) Ti(1) C(1) C(6) -161.4(3) yes . . . .
C(5) Ti(1) C(1) C(2) 115.8(3) yes . . . .
C(5) Ti(1) C(1) C(6) -123.6(3) yes . . . .
Ti(2) Ti(1) C(2) C(1) 82.6(3) yes . . . .
Ti(2) Ti(1) C(2) C(3) -161.4(2) yes . . . .
Ti(2) Ti(1) C(2) C(7) -38.1(3) yes . . . .
O(1) Ti(1) C(2) C(1) 51.7(3) yes . . . .
O(1) Ti(1) C(2) C(3) 167.7(2) yes . . . .
O(1) Ti(1) C(2) C(7) -69.0(3) yes . . . .
O(2) Ti(1) C(2) C(1) -150.8(2) yes . . . .
O(2) Ti(1) C(2) C(3) -34.8(2) yes . . . .
O(2) Ti(1) C(2) C(7) 88.5(3) yes . . . .
O(3) Ti(1) C(2) C(1) -52.2(3) yes . . . .
O(3) Ti(1) C(2) C(3) 63.8(2) yes . . . .
O(3) Ti(1) C(2) C(7) -172.9(3) yes . . . .
O(11) Ti(1) C(2) C(1) 131.4(3) yes . . . .
O(11) Ti(1) C(2) C(3) -112.5(2) yes . . . .
O(11) Ti(1) C(2) C(7) 10.8(3) yes . . . .
C(1) Ti(1) C(2) C(3) 116.0(3) yes . . . .
C(1) Ti(1) C(2) C(7) -120.7(4) yes . . . .
C(3) Ti(1) C(2) C(1) -116.0(3) yes . . . .
C(3) Ti(1) C(2) C(7) 123.3(4) yes . . . .
C(4) Ti(1) C(2) C(1) -79.1(2) yes . . . .
C(4) Ti(1) C(2) C(3) 36.9(2) yes . . . .
C(4) Ti(1) C(2) C(7) 160.2(4) yes . . . .
C(5) Ti(1) C(2) C(1) -37.4(2) yes . . . .
C(5) Ti(1) C(2) C(3) 78.7(2) yes . . . .
C(5) Ti(1) C(2) C(7) -158.0(4) yes . . . .
Ti(2) Ti(1) C(3) C(2) 32.2(3) yes . . . .
Ti(2) Ti(1) C(3) C(4) 148.4(2) yes . . . .
Ti(2) Ti(1) C(3) C(8) -88.3(4) yes . . . .
O(1) Ti(1) C(3) C(2) -17.2(3) yes . . . .
O(1) Ti(1) C(3) C(4) 99.0(3) yes . . . .
O(1) Ti(1) C(3) C(8) -137.7(3) yes . . . .
O(2) Ti(1) C(3) C(2) 146.5(2) yes . . . .
O(2) Ti(1) C(3) C(4) -97.3(2) yes . . . .
O(2) Ti(1) C(3) C(8) 26.1(3) yes . . . .
O(3) Ti(1) C(3) C(2) -135.9(2) yes . . . .
O(3) Ti(1) C(3) C(4) -19.7(3) yes . . . .
O(3) Ti(1) C(3) C(8) 103.6(3) yes . . . .
O(11) Ti(1) C(3) C(2) 67.8(2) yes . . . .
O(11) Ti(1) C(3) C(4) -176.0(2) yes . . . .
O(11) Ti(1) C(3) C(8) -52.7(4) yes . . . .
C(1) Ti(1) C(3) C(2) -37.0(2) yes . . . .
C(1) Ti(1) C(3) C(4) 79.2(2) yes . . . .
C(1) Ti(1) C(3) C(8) -157.5(4) yes . . . .
C(2) Ti(1) C(3) C(4) 116.2(3) yes . . . .
C(2) Ti(1) C(3) C(8) -120.5(4) yes . . . .
C(4) Ti(1) C(3) C(2) -116.2(3) yes . . . .
C(4) Ti(1) C(3) C(8) 123.3(4) yes . . . .
C(5) Ti(1) C(3) C(2) -78.3(2) yes . . . .
C(5) Ti(1) C(3) C(4) 37.9(2) yes . . . .
C(5) Ti(1) C(3) C(8) 161.2(4) yes . . . .
Ti(2) Ti(1) C(4) C(3) -108.1(3) yes . . . .
Ti(2) Ti(1) C(4) C(5) 7.2(5) yes . . . .
Ti(2) Ti(1) C(4) C(9) 129.2(3) yes . . . .
O(1) Ti(1) C(4) C(3) -113.6(2) yes . . . .
O(1) Ti(1) C(4) C(5) 1.6(3) yes . . . .
O(1) Ti(1) C(4) C(9) 123.6(2) yes . . . .
O(2) Ti(1) C(4) C(3) 78.2(2) yes . . . .
O(2) Ti(1) C(4) C(5) -166.6(2) yes . . . .
O(2) Ti(1) C(4) C(9) -44.6(3) yes . . . .
O(3) Ti(1) C(4) C(3) 161.9(2) yes . . . .
O(3) Ti(1) C(4) C(5) -82.9(2) yes . . . .
O(3) Ti(1) C(4) C(9) 39.1(2) yes . . . .
O(11) Ti(1) C(4) C(3) 5.3(3) yes . . . .
O(11) Ti(1) C(4) C(5) 120.5(2) yes . . . .
O(11) Ti(1) C(4) C(9) -117.4(2) yes . . . .
C(1) Ti(1) C(4) C(3) -77.8(2) yes . . . .
C(1) Ti(1) C(4) C(5) 37.4(2) yes . . . .
C(1) Ti(1) C(4) C(9) 159.4(3) yes . . . .
C(2) Ti(1) C(4) C(3) -37.0(2) yes . . . .
C(2) Ti(1) C(4) C(5) 78.3(2) yes . . . .
C(2) Ti(1) C(4) C(9) -159.7(3) yes . . . .
C(3) Ti(1) C(4) C(5) 115.2(3) yes . . . .
C(3) Ti(1) C(4) C(9) -122.8(3) yes . . . .
C(5) Ti(1) C(4) C(3) -115.2(3) yes . . . .
C(5) Ti(1) C(4) C(9) 122.0(3) yes . . . .
Ti(2) Ti(1) C(5) C(1) -62.0(2) yes . . . .
Ti(2) Ti(1) C(5) C(4) -177.3(2) yes . . . .
Ti(2) Ti(1) C(5) C(10) 60.8(4) yes . . . .
O(1) Ti(1) C(5) C(1) -63.5(2) yes . . . .
O(1) Ti(1) C(5) C(4) -178.8(2) yes . . . .
O(1) Ti(1) C(5) C(10) 59.3(3) yes . . . .
O(2) Ti(1) C(5) C(1) 130.6(2) yes . . . .
O(2) Ti(1) C(5) C(4) 15.4(3) yes . . . .
O(2) Ti(1) C(5) C(10) -106.5(3) yes . . . .
O(3) Ti(1) C(5) C(1) -153.6(2) yes . . . .
O(3) Ti(1) C(5) C(4) 91.2(2) yes . . . .
O(3) Ti(1) C(5) C(10) -30.7(3) yes . . . .
O(11) Ti(1) C(5) C(1) 19.8(3) yes . . . .
O(11) Ti(1) C(5) C(4) -95.5(3) yes . . . .
O(11) Ti(1) C(5) C(10) 142.6(3) yes . . . .
C(1) Ti(1) C(5) C(4) -115.3(3) yes . . . .
C(1) Ti(1) C(5) C(10) 122.9(4) yes . . . .
C(2) Ti(1) C(5) C(1) 37.1(2) yes . . . .
C(2) Ti(1) C(5) C(4) -78.2(2) yes . . . .
C(2) Ti(1) C(5) C(10) 159.9(4) yes . . . .
C(3) Ti(1) C(5) C(1) 78.1(2) yes . . . .
C(3) Ti(1) C(5) C(4) -37.2(2) yes . . . .
C(3) Ti(1) C(5) C(10) -159.1(4) yes . . . .
C(4) Ti(1) C(5) C(1) 115.3(3) yes . . . .
C(4) Ti(1) C(5) C(10) -121.9(4) yes . . . .
O(4) Ti(2) O(1) Ti(1) 43.4(1) yes . . . .
O(12) Ti(2) O(1) Ti(1) -100.9(1) yes . . . .
O(13) Ti(2) O(1) Ti(1) -18.6(3) yes . . . .
C(11) Ti(2) O(1) Ti(1) 130.5(1) yes . . . .
C(12) Ti(2) O(1) Ti(1) 175.14(8) yes . . . .
C(13) Ti(2) O(1) Ti(1) -176.5(1) yes . . . .
C(14) Ti(2) O(1) Ti(1) 156.5(1) yes . . . .
C(15) Ti(2) O(1) Ti(1) 127.0(1) yes . . . .
Ti(1) Ti(2) O(4) P(3) 167.4(5) yes . . . .
O(1) Ti(2) O(4) P(3) 143.3(5) yes . . . .
O(12) Ti(2) O(4) P(3) -131.5(4) yes . . . .
O(13) Ti(2) O(4) P(3) -68.2(5) yes . . . .
C(11) Ti(2) O(4) P(3) 14.6(5) yes . . . .
C(12) Ti(2) O(4) P(3) 6.8(6) yes . . . .
C(13) Ti(2) O(4) P(3) 49.0(6) yes . . . .
C(14) Ti(2) O(4) P(3) 69.1(5) yes . . . .
C(15) Ti(2) O(4) P(3) 48.3(5) yes . . . .
Ti(1) Ti(2) O(12) P(5) 91.5(3) yes . . . .
O(1) Ti(2) O(12) P(5) 122.7(3) yes . . . .
O(4) Ti(2) O(12) P(5) 40.4(4) yes . . . .
O(13) Ti(2) O(12) P(5) -21.8(3) yes . . . .
C(11) Ti(2) O(12) P(5) -100.7(3) yes . . . .
C(12) Ti(2) O(12) P(5) -106.4(3) yes . . . .
C(13) Ti(2) O(12) P(5) -139.9(3) yes . . . .
C(14) Ti(2) O(12) P(5) -159.3(3) yes . . . .
C(15) Ti(2) O(12) P(5) -139.4(2) yes . . . .
Ti(1) Ti(2) O(13) P(6) -66.8(3) yes . . . .
O(1) Ti(2) O(13) P(6) -56.3(3) yes . . . .
O(4) Ti(2) O(13) P(6) -119.3(3) yes . . . .
O(12) Ti(2) O(13) P(6) 29.0(2) yes . . . .
C(11) Ti(2) O(13) P(6) 147.5(3) yes . . . .
C(12) Ti(2) O(13) P(6) 113.3(2) yes . . . .
C(13) Ti(2) O(13) P(6) 99.4(2) yes . . . .
C(14) Ti(2) O(13) P(6) 130.8(2) yes . . . .
C(15) Ti(2) O(13) P(6) 162.1(2) yes . . . .
Ti(1) Ti(2) C(11) C(12) 149.6(2) yes . . . .
Ti(1) Ti(2) C(11) C(15) 35.0(4) yes . . . .
Ti(1) Ti(2) C(11) C(16) -88.6(5) yes . . . .
O(1) Ti(2) C(11) C(12) 108.4(3) yes . . . .
O(1) Ti(2) C(11) C(15) -6.2(4) yes . . . .
O(1) Ti(2) C(11) C(16) -129.8(5) yes . . . .
O(4) Ti(2) C(11) C(12) -168.6(3) yes . . . .
O(4) Ti(2) C(11) C(15) 76.8(3) yes . . . .
O(4) Ti(2) C(11) C(16) -46.8(5) yes . . . .
O(12) Ti(2) C(11) C(12) -10.1(3) yes . . . .
O(12) Ti(2) C(11) C(15) -124.6(3) yes . . . .
O(12) Ti(2) C(11) C(16) 111.8(5) yes . . . .
O(13) Ti(2) C(11) C(12) -89.1(3) yes . . . .
O(13) Ti(2) C(11) C(15) 156.3(3) yes . . . .
O(13) Ti(2) C(11) C(16) 32.7(5) yes . . . .
C(12) Ti(2) C(11) C(15) -114.6(4) yes . . . .
C(12) Ti(2) C(11) C(16) 121.8(6) yes . . . .
C(13) Ti(2) C(11) C(12) 37.0(2) yes . . . .
C(13) Ti(2) C(11) C(15) -77.6(3) yes . . . .
C(13) Ti(2) C(11) C(16) 158.8(6) yes . . . .
C(14) Ti(2) C(11) C(12) 77.4(3) yes . . . .
C(14) Ti(2) C(11) C(15) -37.1(3) yes . . . .
C(14) Ti(2) C(11) C(16) -160.7(6) yes . . . .
C(15) Ti(2) C(11) C(12) 114.6(3) yes . . . .
C(15) Ti(2) C(11) C(16) -123.6(6) yes . . . .
Ti(1) Ti(2) C(12) C(11) -92.7(5) yes . . . .
Ti(1) Ti(2) C(12) C(13) 23.3(6) yes . . . .
Ti(1) Ti(2) C(12) C(17) 143.7(5) yes . . . .
O(1) Ti(2) C(12) C(11) -101.0(3) yes . . . .
O(1) Ti(2) C(12) C(13) 15.0(4) yes . . . .
O(1) Ti(2) C(12) C(17) 135.3(5) yes . . . .
O(4) Ti(2) C(12) C(11) 14.0(3) yes . . . .
O(4) Ti(2) C(12) C(13) 130.0(3) yes . . . .
O(4) Ti(2) C(12) C(17) -109.6(6) yes . . . .
O(12) Ti(2) C(12) C(11) 171.0(3) yes . . . .
O(12) Ti(2) C(12) C(13) -73.0(3) yes . . . .
O(12) Ti(2) C(12) C(17) 47.4(6) yes . . . .
O(13) Ti(2) C(12) C(11) 86.9(3) yes . . . .
O(13) Ti(2) C(12) C(13) -157.0(3) yes . . . .
O(13) Ti(2) C(12) C(17) -36.7(6) yes . . . .
C(11) Ti(2) C(12) C(13) 116.0(3) yes . . . .
C(11) Ti(2) C(12) C(17) -123.6(7) yes . . . .
C(13) Ti(2) C(12) C(11) -116.0(3) yes . . . .
C(13) Ti(2) C(12) C(17) 120.3(7) yes . . . .
C(14) Ti(2) C(12) C(11) -78.9(2) yes . . . .
C(14) Ti(2) C(12) C(13) 37.1(2) yes . . . .
C(14) Ti(2) C(12) C(17) 157.4(6) yes . . . .
C(15) Ti(2) C(12) C(11) -38.2(2) yes . . . .
C(15) Ti(2) C(12) C(13) 77.8(3) yes . . . .
C(15) Ti(2) C(12) C(17) -161.8(6) yes . . . .
Ti(1) Ti(2) C(13) C(12) -171.0(2) yes . . . .
Ti(1) Ti(2) C(13) C(14) -55.9(4) yes . . . .
Ti(1) Ti(2) C(13) C(18) 64.9(6) yes . . . .
O(1) Ti(2) C(13) C(12) -168.6(3) yes . . . .
O(1) Ti(2) C(13) C(14) -53.5(3) yes . . . .
O(1) Ti(2) C(13) C(18) 67.3(6) yes . . . .
O(4) Ti(2) C(13) C(12) -79.6(3) yes . . . .
O(4) Ti(2) C(13) C(14) 35.5(4) yes . . . .
O(4) Ti(2) C(13) C(18) 156.4(5) yes . . . .
O(12) Ti(2) C(13) C(12) 100.8(3) yes . . . .
O(12) Ti(2) C(13) C(14) -144.1(3) yes . . . .
O(12) Ti(2) C(13) C(18) -23.3(6) yes . . . .
O(13) Ti(2) C(13) C(12) 25.4(3) yes . . . .
O(13) Ti(2) C(13) C(14) 140.5(3) yes . . . .
O(13) Ti(2) C(13) C(18) -98.7(6) yes . . . .
C(11) Ti(2) C(13) C(12) -37.0(2) yes . . . .
C(11) Ti(2) C(13) C(14) 78.1(3) yes . . . .
C(11) Ti(2) C(13) C(18) -161.0(6) yes . . . .
C(12) Ti(2) C(13) C(14) 115.1(4) yes . . . .
C(12) Ti(2) C(13) C(18) -124.1(7) yes . . . .
C(14) Ti(2) C(13) C(12) -115.1(4) yes . . . .
C(14) Ti(2) C(13) C(18) 120.8(7) yes . . . .
C(15) Ti(2) C(13) C(12) -78.8(3) yes . . . .
C(15) Ti(2) C(13) C(14) 36.4(3) yes . . . .
C(15) Ti(2) C(13) C(18) 157.2(6) yes . . . .
Ti(1) Ti(2) C(14) C(13) 138.0(3) yes . . . .
Ti(1) Ti(2) C(14) C(15) -105.0(3) yes . . . .
Ti(1) Ti(2) C(14) C(19) 14.4(5) yes . . . .
O(1) Ti(2) C(14) C(13) 125.4(3) yes . . . .
O(1) Ti(2) C(14) C(15) -117.5(3) yes . . . .
O(1) Ti(2) C(14) C(19) 1.8(5) yes . . . .
O(4) Ti(2) C(14) C(13) -156.6(3) yes . . . .
O(4) Ti(2) C(14) C(15) -39.6(3) yes . . . .
O(4) Ti(2) C(14) C(19) 79.8(5) yes . . . .
O(12) Ti(2) C(14) C(13) 35.5(3) yes . . . .
O(12) Ti(2) C(14) C(15) 152.6(3) yes . . . .
O(12) Ti(2) C(14) C(19) -88.1(5) yes . . . .
O(13) Ti(2) C(14) C(13) -58.8(4) yes . . . .
O(13) Ti(2) C(14) C(15) 58.3(4) yes . . . .
O(13) Ti(2) C(14) C(19) 177.6(4) yes . . . .
C(11) Ti(2) C(14) C(13) -78.9(3) yes . . . .
C(11) Ti(2) C(14) C(15) 38.2(3) yes . . . .
C(11) Ti(2) C(14) C(19) 157.5(6) yes . . . .
C(12) Ti(2) C(14) C(13) -37.7(3) yes . . . .
C(12) Ti(2) C(14) C(15) 79.4(3) yes . . . .
C(12) Ti(2) C(14) C(19) -161.3(6) yes . . . .
C(13) Ti(2) C(14) C(15) 117.1(4) yes . . . .
C(13) Ti(2) C(14) C(19) -123.6(6) yes . . . .
C(15) Ti(2) C(14) C(13) -117.1(4) yes . . . .
C(15) Ti(2) C(14) C(19) 119.3(6) yes . . . .
Ti(1) Ti(2) C(15) C(11) -158.1(3) yes . . . .
Ti(1) Ti(2) C(15) C(14) 87.1(3) yes . . . .
Ti(1) Ti(2) C(15) C(20) -38.0(5) yes . . . .
O(1) Ti(2) C(15) C(11) 175.2(3) yes . . . .
O(1) Ti(2) C(15) C(14) 60.3(3) yes . . . .
O(1) Ti(2) C(15) C(20) -64.7(5) yes . . . .
O(4) Ti(2) C(15) C(11) -101.9(3) yes . . . .
O(4) Ti(2) C(15) C(14) 143.3(3) yes . . . .
O(4) Ti(2) C(15) C(20) 18.2(5) yes . . . .
O(12) Ti(2) C(15) C(11) 78.0(3) yes . . . .
O(12) Ti(2) C(15) C(14) -36.9(4) yes . . . .
O(12) Ti(2) C(15) C(20) -161.9(5) yes . . . .
O(13) Ti(2) C(15) C(11) -26.1(3) yes . . . .
O(13) Ti(2) C(15) C(14) -140.9(3) yes . . . .
O(13) Ti(2) C(15) C(20) 94.0(5) yes . . . .
C(11) Ti(2) C(15) C(14) -114.8(4) yes . . . .
C(11) Ti(2) C(15) C(20) 120.1(6) yes . . . .
C(12) Ti(2) C(15) C(11) 37.5(3) yes . . . .
C(12) Ti(2) C(15) C(14) -77.3(3) yes . . . .
C(12) Ti(2) C(15) C(20) 157.6(6) yes . . . .
C(13) Ti(2) C(15) C(11) 78.6(3) yes . . . .
C(13) Ti(2) C(15) C(14) -36.2(3) yes . . . .
C(13) Ti(2) C(15) C(20) -161.3(6) yes . . . .
C(14) Ti(2) C(15) C(11) 114.8(4) yes . . . .
C(14) Ti(2) C(15) C(20) -125.1(6) yes . . . .
O(5) P(1) O(2) Ti(1) -170.7(2) yes . . . .
O(6) P(1) O(2) Ti(1) -45.3(3) yes . . . .
O(10) P(1) O(2) Ti(1) 61.9(3) yes . . . .
O(2) P(1) O(6) P(2) 54.9(2) yes . . . .
O(5) P(1) O(6) P(2) -173.4(2) yes . . . .
O(10) P(1) O(6) P(2) -57.0(2) yes . . . .
O(2) P(1) O(10) P(3) -62.2(2) yes . . . .
O(5) P(1) O(10) P(3) 164.9(2) yes . . . .
O(6) P(1) O(10) P(3) 49.0(2) yes . . . .
O(6) P(2) O(3) Ti(1) 35.2(3) yes . . . .
O(7) P(2) O(3) Ti(1) 161.7(2) yes . . . .
O(8) P(2) O(3) Ti(1) -71.2(3) yes . . . .
O(3) P(2) O(6) P(1) -50.3(2) yes . . . .
O(7) P(2) O(6) P(1) 178.6(2) yes . . . .
O(8) P(2) O(6) P(1) 61.2(2) yes . . . .
O(3) P(2) O(8) P(3) 53.6(2) yes . . . .
O(6) P(2) O(8) P(3) -58.0(2) yes . . . .
O(7) P(2) O(8) P(3) -175.0(2) yes . . . .
O(8) P(3) O(4) Ti(2) -107.9(5) yes . . . .
O(9) P(3) O(4) Ti(2) 17.4(6) yes . . . .
O(10) P(3) O(4) Ti(2) 144.4(5) yes . . . .
O(4) P(3) O(8) P(2) -61.8(2) yes . . . .
O(9) P(3) O(8) P(2) 165.8(2) yes . . . .
O(10) P(3) O(8) P(2) 50.1(2) yes . . . .
O(4) P(3) O(10) P(1) 66.0(2) yes . . . .
O(8) P(3) O(10) P(1) -45.4(2) yes . . . .
O(9) P(3) O(10) P(1) -160.6(2) yes . . . .
O(14) P(4) O(11) Ti(1) 16.3(6) yes . . . .
O(15) P(4) O(11) Ti(1) -109.6(5) yes . . . .
O(19) P(4) O(11) Ti(1) 143.5(4) yes . . . .
O(11) P(4) O(15) P(5) -58.5(2) yes . . . .
O(14) P(4) O(15) P(5) 169.3(1) yes . . . .
O(19) P(4) O(15) P(5) 52.0(2) yes . . . .
O(11) P(4) O(19) P(6) 63.7(2) yes . . . .
O(14) P(4) O(19) P(6) -163.6(2) yes . . . .
O(15) P(4) O(19) P(6) -47.2(2) yes . . . .
O(15) P(5) O(12) Ti(2) -70.9(3) yes . . . .
O(16) P(5) O(12) Ti(2) 163.1(2) yes . . . .
O(17) P(5) O(12) Ti(2) 35.6(3) yes . . . .
O(12) P(5) O(15) P(4) 52.9(2) yes . . . .
O(16) P(5) O(15) P(4) -176.2(1) yes . . . .
O(17) P(5) O(15) P(4) -59.0(2) yes . . . .
O(12) P(5) O(17) P(6) -50.0(2) yes . . . .
O(15) P(5) O(17) P(6) 61.0(2) yes . . . .
O(16) P(5) O(17) P(6) 178.0(1) yes . . . .
O(17) P(6) O(13) Ti(2) -48.0(3) yes . . . .
O(18) P(6) O(13) Ti(2) -174.8(2) yes . . . .
O(19) P(6) O(13) Ti(2) 58.7(3) yes . . . .
O(13) P(6) O(17) P(5) 55.5(2) yes . . . .
O(18) P(6) O(17) P(5) -172.4(1) yes . . . .
O(19) P(6) O(17) P(5) -56.0(2) yes . . . .
O(13) P(6) O(19) P(4) -61.4(2) yes . . . .
O(17) P(6) O(19) P(4) 49.4(2) yes . . . .
O(18) P(6) O(19) P(4) 166.3(2) yes . . . .
C(21) P(7) N(1) P(8) 142.7(4) yes . . . .
C(27) P(7) N(1) P(8) -97.7(4) yes . . . .
C(33) P(7) N(1) P(8) 25.7(5) yes . . . .
N(1) P(7) C(21) C(22) -155.3(3) yes . . . .
N(1) P(7) C(21) C(26) 20.7(4) yes . . . .
C(27) P(7) C(21) C(22) 84.3(4) yes . . . .
C(27) P(7) C(21) C(26) -99.7(4) yes . . . .
C(33) P(7) C(21) C(22) -32.0(4) yes . . . .
C(33) P(7) C(21) C(26) 144.1(3) yes . . . .
N(1) P(7) C(27) C(28) 24.7(4) yes . . . .
N(1) P(7) C(27) C(32) -152.4(3) yes . . . .
C(21) P(7) C(27) C(28) 143.9(3) yes . . . .
C(21) P(7) C(27) C(32) -33.1(3) yes . . . .
C(33) P(7) C(27) C(28) -102.4(3) yes . . . .
C(33) P(7) C(27) C(32) 80.6(3) yes . . . .
N(1) P(7) C(33) C(34) 60.9(4) yes . . . .
N(1) P(7) C(33) C(38) -117.0(4) yes . . . .
C(21) P(7) C(33) C(34) -58.1(4) yes . . . .
C(21) P(7) C(33) C(38) 123.9(4) yes . . . .
C(27) P(7) C(33) C(34) -174.7(3) yes . . . .
C(27) P(7) C(33) C(38) 7.4(5) yes . . . .
C(39) P(8) N(1) P(7) 152.5(4) yes . . . .
C(45) P(8) N(1) P(7) -88.9(5) yes . . . .
C(51) P(8) N(1) P(7) 33.8(5) yes . . . .
N(1) P(8) C(39) C(40) -23.1(4) yes . . . .
N(1) P(8) C(39) C(44) 160.6(4) yes . . . .
C(45) P(8) C(39) C(40) -144.3(4) yes . . . .
C(45) P(8) C(39) C(44) 39.4(4) yes . . . .
C(51) P(8) C(39) C(40) 100.3(4) yes . . . .
C(51) P(8) C(39) C(44) -76.0(4) yes . . . .
N(1) P(8) C(45) C(46) -47.1(3) yes . . . .
N(1) P(8) C(45) C(50) 132.8(3) yes . . . .
C(39) P(8) C(45) C(46) 70.3(3) yes . . . .
C(39) P(8) C(45) C(50) -109.8(3) yes . . . .
C(51) P(8) C(45) C(46) -174.1(3) yes . . . .
C(51) P(8) C(45) C(50) 5.9(4) yes . . . .
N(1) P(8) C(51) C(52) 118.4(4) yes . . . .
N(1) P(8) C(51) C(56) -62.9(4) yes . . . .
C(39) P(8) C(51) C(52) 0.2(4) yes . . . .
C(39) P(8) C(51) C(56) 178.9(3) yes . . . .
C(45) P(8) C(51) C(52) -116.0(4) yes . . . .
C(45) P(8) C(51) C(56) 62.7(4) yes . . . .
C(57) P(9) N(2) P(10) -101.8(3) yes . . . .
C(63) P(9) N(2) P(10) 140.5(3) yes . . . .
C(69) P(9) N(2) P(10) 19.3(3) yes . . . .
N(2) P(9) C(57) C(58) 172.1(3) yes . . . .
N(2) P(9) C(57) C(62) -10.3(4) yes . . . .
C(63) P(9) C(57) C(58) -70.3(4) yes . . . .
C(63) P(9) C(57) C(62) 107.2(4) yes . . . .
C(69) P(9) C(57) C(58) 45.5(4) yes . . . .
C(69) P(9) C(57) C(62) -136.9(3) yes . . . .
N(2) P(9) C(63) C(64) 1.2(4) yes . . . .
N(2) P(9) C(63) C(68) 179.5(3) yes . . . .
C(57) P(9) C(63) C(64) -118.5(3) yes . . . .
C(57) P(9) C(63) C(68) 59.8(4) yes . . . .
C(69) P(9) C(63) C(64) 127.1(3) yes . . . .
C(69) P(9) C(63) C(68) -54.6(4) yes . . . .
N(2) P(9) C(69) C(70) 87.4(4) yes . . . .
N(2) P(9) C(69) C(74) -89.5(4) yes . . . .
C(57) P(9) C(69) C(70) -149.0(3) yes . . . .
C(57) P(9) C(69) C(74) 34.1(4) yes . . . .
C(63) P(9) C(69) C(70) -33.6(4) yes . . . .
C(63) P(9) C(69) C(74) 149.6(3) yes . . . .
C(75) P(10) N(2) P(9) 30.8(3) yes . . . .
C(81) P(10) N(2) P(9) 147.5(3) yes . . . .
C(87) P(10) N(2) P(9) -92.7(3) yes . . . .
N(2) P(10) C(75) C(76) -117.5(3) yes . . . .
N(2) P(10) C(75) C(80) 57.6(3) yes . . . .
C(81) P(10) C(75) C(76) 126.0(3) yes . . . .
C(81) P(10) C(75) C(80) -58.9(3) yes . . . .
C(87) P(10) C(75) C(76) 7.3(4) yes . . . .
C(87) P(10) C(75) C(80) -177.5(3) yes . . . .
N(2) P(10) C(81) C(82) -155.6(3) yes . . . .
N(2) P(10) C(81) C(86) 23.0(4) yes . . . .
C(75) P(10) C(81) C(82) -34.6(4) yes . . . .
C(75) P(10) C(81) C(86) 144.0(3) yes . . . .
C(87) P(10) C(81) C(82) 83.5(4) yes . . . .
C(87) P(10) C(81) C(86) -97.9(3) yes . . . .
N(2) P(10) C(87) C(88) -172.7(4) yes . . . .
N(2) P(10) C(87) C(92) 7.1(5) yes . . . .
C(75) P(10) C(87) C(88) 61.6(4) yes . . . .
C(75) P(10) C(87) C(92) -118.7(4) yes . . . .
C(81) P(10) C(87) C(88) -55.0(4) yes . . . .
C(81) P(10) C(87) C(92) 124.7(4) yes . . . .
Ti(1) C(1) C(2) C(3) -65.2(4) yes . . . .
Ti(1) C(1) C(2) C(7) 122.5(5) yes . . . .
C(5) C(1) C(2) Ti(1) 64.1(3) yes . . . .
C(5) C(1) C(2) C(3) -1.0(6) yes . . . .
C(5) C(1) C(2) C(7) -173.3(5) yes . . . .
C(6) C(1) C(2) Ti(1) -116.2(5) yes . . . .
C(6) C(1) C(2) C(3) 178.6(4) yes . . . .
C(6) C(1) C(2) C(7) 6.3(8) yes . . . .
Ti(1) C(1) C(5) C(4) 66.0(3) yes . . . .
Ti(1) C(1) C(5) C(10) -116.4(5) yes . . . .
C(2) C(1) C(5) Ti(1) -65.1(3) yes . . . .
C(2) C(1) C(5) C(4) 0.8(6) yes . . . .
C(2) C(1) C(5) C(10) 178.5(5) yes . . . .
C(6) C(1) C(5) Ti(1) 115.2(5) yes . . . .
C(6) C(1) C(5) C(4) -178.8(5) yes . . . .
C(6) C(1) C(5) C(10) -1.2(8) yes . . . .
Ti(1) C(2) C(3) C(4) -63.7(3) yes . . . .
Ti(1) C(2) C(3) C(8) 117.3(5) yes . . . .
C(1) C(2) C(3) Ti(1) 64.5(3) yes . . . .
C(1) C(2) C(3) C(4) 0.8(6) yes . . . .
C(1) C(2) C(3) C(8) -178.2(5) yes . . . .
C(7) C(2) C(3) Ti(1) -123.3(5) yes . . . .
C(7) C(2) C(3) C(4) 173.0(5) yes . . . .
C(7) C(2) C(3) C(8) -6.1(8) yes . . . .
Ti(1) C(3) C(4) C(5) -64.3(3) yes . . . .
Ti(1) C(3) C(4) C(9) 117.6(5) yes . . . .
C(2) C(3) C(4) Ti(1) 64.0(3) yes . . . .
C(2) C(3) C(4) C(5) -0.3(5) yes . . . .
C(2) C(3) C(4) C(9) -178.5(5) yes . . . .
C(8) C(3) C(4) Ti(1) -117.0(5) yes . . . .
C(8) C(3) C(4) C(5) 178.7(4) yes . . . .
C(8) C(3) C(4) C(9) 0.6(8) yes . . . .
Ti(1) C(4) C(5) C(1) -66.1(3) yes . . . .
Ti(1) C(4) C(5) C(10) 116.2(5) yes . . . .
C(3) C(4) C(5) Ti(1) 65.8(3) yes . . . .
C(3) C(4) C(5) C(1) -0.3(6) yes . . . .
C(3) C(4) C(5) C(10) -178.0(5) yes . . . .
C(9) C(4) C(5) Ti(1) -116.1(5) yes . . . .
C(9) C(4) C(5) C(1) 177.8(5) yes . . . .
C(9) C(4) C(5) C(10) 0.1(8) yes . . . .
Ti(2) C(11) C(12) C(13) -65.3(3) yes . . . .
Ti(2) C(11) C(12) C(17) 116.2(5) yes . . . .
C(15) C(11) C(12) Ti(2) 65.7(3) yes . . . .
C(15) C(11) C(12) C(13) 0.3(5) yes . . . .
C(15) C(11) C(12) C(17) -178.1(5) yes . . . .
C(16) C(11) C(12) Ti(2) -117.2(4) yes . . . .
C(16) C(11) C(12) C(13) 177.5(4) yes . . . .
C(16) C(11) C(12) C(17) -1.0(7) yes . . . .
Ti(2) C(11) C(15) C(14) 66.4(3) yes . . . .
Ti(2) C(11) C(15) C(20) -119.1(5) yes . . . .
C(12) C(11) C(15) Ti(2) -65.6(3) yes . . . .
C(12) C(11) C(15) C(14) 0.8(5) yes . . . .
C(12) C(11) C(15) C(20) 175.3(4) yes . . . .
C(16) C(11) C(15) Ti(2) 117.3(4) yes . . . .
C(16) C(11) C(15) C(14) -176.3(4) yes . . . .
C(16) C(11) C(15) C(20) -1.8(7) yes . . . .
Ti(2) C(12) C(13) C(14) -66.3(4) yes . . . .
Ti(2) C(12) C(13) C(18) 117.1(5) yes . . . .
C(11) C(12) C(13) Ti(2) 65.0(3) yes . . . .
C(11) C(12) C(13) C(14) -1.3(5) yes . . . .
C(11) C(12) C(13) C(18) -177.9(5) yes . . . .
C(17) C(12) C(13) Ti(2) -116.5(4) yes . . . .
C(17) C(12) C(13) C(14) 177.2(4) yes . . . .
C(17) C(12) C(13) C(18) 0.6(8) yes . . . .
Ti(2) C(13) C(14) C(15) -63.4(3) yes . . . .
Ti(2) C(13) C(14) C(19) 118.6(5) yes . . . .
C(12) C(13) C(14) Ti(2) 65.2(3) yes . . . .
C(12) C(13) C(14) C(15) 1.8(5) yes . . . .
C(12) C(13) C(14) C(19) -176.1(5) yes . . . .
C(18) C(13) C(14) Ti(2) -118.0(4) yes . . . .
C(18) C(13) C(14) C(15) 178.6(4) yes . . . .
C(18) C(13) C(14) C(19) 0.6(8) yes . . . .
Ti(2) C(14) C(15) C(11) -65.1(3) yes . . . .
Ti(2) C(14) C(15) C(20) 120.6(5) yes . . . .
C(13) C(14) C(15) Ti(2) 63.5(3) yes . . . .
C(13) C(14) C(15) C(11) -1.6(5) yes . . . .
C(13) C(14) C(15) C(20) -175.9(5) yes . . . .
C(19) C(14) C(15) Ti(2) -118.5(4) yes . . . .
C(19) C(14) C(15) C(11) 176.4(4) yes . . . .
C(19) C(14) C(15) C(20) 2.2(7) yes . . . .
P(7) C(21) C(22) C(23) 175.1(4) yes . . . .
C(26) C(21) C(22) C(23) -1.0(7) yes . . . .
P(7) C(21) C(26) C(25) -175.2(4) yes . . . .
C(22) C(21) C(26) C(25) 0.8(7) yes . . . .
C(21) C(22) C(23) C(24) 0.4(7) yes . . . .
C(22) C(23) C(24) C(25) 0.4(8) yes . . . .
C(23) C(24) C(25) C(26) -0.6(8) yes . . . .
C(24) C(25) C(26) C(21) -0.0(7) yes . . . .
P(7) C(27) C(28) C(29) -177.5(4) yes . . . .
C(32) C(27) C(28) C(29) -0.4(7) yes . . . .
P(7) C(27) C(32) C(31) 177.6(3) yes . . . .
C(28) C(27) C(32) C(31) 0.6(6) yes . . . .
C(27) C(28) C(29) C(30) 0.4(8) yes . . . .
C(28) C(29) C(30) C(31) -0.6(8) yes . . . .
C(29) C(30) C(31) C(32) 0.8(7) yes . . . .
C(30) C(31) C(32) C(27) -0.8(6) yes . . . .
P(7) C(33) C(34) C(35) -178.9(4) yes . . . .
C(38) C(33) C(34) C(35) -0.9(7) yes . . . .
P(7) C(33) C(38) C(37) 177.7(4) yes . . . .
C(34) C(33) C(38) C(37) -0.2(7) yes . . . .
C(33) C(34) C(35) C(36) 1.6(8) yes . . . .
C(34) C(35) C(36) C(37) -1.3(8) yes . . . .
C(35) C(36) C(37) C(38) 0.2(8) yes . . . .
C(36) C(37) C(38) C(33) 0.5(7) yes . . . .
P(8) C(39) C(40) C(41) -173.7(4) yes . . . .
C(44) C(39) C(40) C(41) 2.6(7) yes . . . .
P(8) C(39) C(44) C(43) 174.2(4) yes . . . .
C(40) C(39) C(44) C(43) -2.2(8) yes . . . .
C(39) C(40) C(41) C(42) -1.0(8) yes . . . .
C(40) C(41) C(42) C(43) -1.0(8) yes . . . .
C(41) C(42) C(43) C(44) 1.5(8) yes . . . .
C(42) C(43) C(44) C(39) 0.1(8) yes . . . .
P(8) C(45) C(46) C(47) 179(508) yes . . . .
C(50) C(45) C(46) C(47) -0.1(6) yes . . . .
P(8) C(45) C(50) C(49) 179.4(3) yes . . . .
C(46) C(45) C(50) C(49) -0.6(6) yes . . . .
C(45) C(46) C(47) C(48) 0.6(6) yes . . . .
C(46) C(47) C(48) C(49) -0.4(7) yes . . . .
C(47) C(48) C(49) C(50) -0.3(7) yes . . . .
C(48) C(49) C(50) C(45) 0.8(6) yes . . . .
P(8) C(51) C(52) C(53) 178.4(4) yes . . . .
C(56) C(51) C(52) C(53) -0.3(7) yes . . . .
P(8) C(51) C(56) C(55) -179.0(4) yes . . . .
C(52) C(51) C(56) C(55) -0.2(7) yes . . . .
C(51) C(52) C(53) C(54) -0.4(7) yes . . . .
C(52) C(53) C(54) C(55) 1.7(8) yes . . . .
C(53) C(54) C(55) C(56) -2.2(8) yes . . . .
C(54) C(55) C(56) C(51) 1.5(7) yes . . . .
P(9) C(57) C(58) C(59) 176.7(4) yes . . . .
C(62) C(57) C(58) C(59) -1.0(7) yes . . . .
P(9) C(57) C(62) C(61) -177.0(4) yes . . . .
C(58) C(57) C(62) C(61) 0.6(7) yes . . . .
C(57) C(58) C(59) C(60) 1.0(7) yes . . . .
C(58) C(59) C(60) C(61) -0.8(8) yes . . . .
C(59) C(60) C(61) C(62) 0.4(7) yes . . . .
C(60) C(61) C(62) C(57) -0.3(7) yes . . . .
P(9) C(63) C(64) C(65) 179(508) yes . . . .
C(68) C(63) C(64) C(65) 1.6(6) yes . . . .
P(9) C(63) C(68) C(67) -178.1(4) yes . . . .
C(64) C(63) C(68) C(67) 0.2(7) yes . . . .
C(63) C(64) C(65) C(66) -2.4(7) yes . . . .
C(64) C(65) C(66) C(67) 1.4(7) yes . . . .
C(65) C(66) C(67) C(68) 0.4(7) yes . . . .
C(66) C(67) C(68) C(63) -1.2(7) yes . . . .
P(9) C(69) C(70) C(71) -177.4(4) yes . . . .
C(74) C(69) C(70) C(71) -0.5(7) yes . . . .
P(9) C(69) C(74) C(73) 177.1(4) yes . . . .
C(70) C(69) C(74) C(73) 0.2(6) yes . . . .
C(69) C(70) C(71) C(72) -0.2(7) yes . . . .
C(70) C(71) C(72) C(73) 1.3(8) yes . . . .
C(71) C(72) C(73) C(74) -1.5(8) yes . . . .
C(72) C(73) C(74) C(69) 0.8(7) yes . . . .
P(10) C(75) C(76) C(77) 174.0(4) yes . . . .
C(80) C(75) C(76) C(77) -1.0(6) yes . . . .
P(10) C(75) C(80) C(79) -174.1(3) yes . . . .
C(76) C(75) C(80) C(79) 1.2(6) yes . . . .
C(75) C(76) C(77) C(78) 0.7(7) yes . . . .
C(76) C(77) C(78) C(79) -0.6(7) yes . . . .
C(77) C(78) C(79) C(80) 0.8(7) yes . . . .
C(78) C(79) C(80) C(75) -1.1(6) yes . . . .
P(10) C(81) C(82) C(83) 176.8(4) yes . . . .
C(86) C(81) C(82) C(83) -1.8(6) yes . . . .
P(10) C(81) C(86) C(85) -177.7(4) yes . . . .
C(82) C(81) C(86) C(85) 0.9(6) yes . . . .
C(81) C(82) C(83) C(84) 1.0(7) yes . . . .
C(82) C(83) C(84) C(85) 0.6(7) yes . . . .
C(83) C(84) C(85) C(86) -1.5(7) yes . . . .
C(84) C(85) C(86) C(81) 0.7(7) yes . . . .
P(10) C(87) C(88) C(89) -178.6(4) yes . . . .
C(92) C(87) C(88) C(89) 1.7(8) yes . . . .
P(10) C(87) C(92) C(91) -179.3(4) yes . . . .
C(88) C(87) C(92) C(91) 0.5(7) yes . . . .
C(87) C(88) C(89) C(90) -3.2(8) yes . . . .
C(88) C(89) C(90) C(91) 2.5(8) yes . . . .
C(89) C(90) C(91) C(92) -0.4(8) yes . . . .
C(90) C(91) C(92) C(87) -1.1(8) yes . . . .
